data_4067152
loop_
_publ_author_name
'Yuki, Masahiro'
'Miyake, Yoshihiro'
'Nishibayashi, Yoshiaki'

_publ_section_title
;
 Preparation of Thiolate-Bridged Dinuclear Ruthenium Complexes Bearing a
 Phosphine Ligand and Application to Propargylic Reduction of Propargylic
 Alcohols with 2-Propanol
;
_journal_issue 22
_journal_name_full Organometallics
_journal_page_first 5994
_journal_paper_doi 10.1021/om100852x
_journal_volume 29
_journal_year 2010
_chemical_formula_sum 'C40.5 H44 Cl F6 O6 P Ru2 S4'
_chemical_formula_weight 1137.56
_chemical_name_systematic
;
 ?
;
_space_group_IT_number 12
_symmetry_cell_setting monoclinic
_symmetry_space_group_name_Hall '-C 2y'
_symmetry_space_group_name_H-M 'C 1 2/m 1'
_atom_sites_solution_hydrogens geom
_atom_sites_solution_primary direct
_atom_sites_solution_secondary difmap
_audit_creation_method SHELXL-97
_cell_angle_alpha 90.00
_cell_angle_beta 109.7230(10)
_cell_angle_gamma 90.00
_cell_formula_units_Z 4
_cell_length_a 18.0789(7)
_cell_length_b 12.7091(6)
_cell_length_c 20.9807(7)
_cell_measurement_temperature 173(1)
_cell_volume 4537.9(3)
_computing_structure_refinement 'SHELXL-97 (Sheldrick, 2008)'
_diffrn_ambient_temperature 173(1)
_diffrn_measured_fraction_theta_full 0.989
_diffrn_measured_fraction_theta_max 0.989
_diffrn_radiation_monochromator graphite
_diffrn_radiation_source 'fine-focus sealed tube'
_diffrn_radiation_type MoK\a
_diffrn_radiation_wavelength 0.71069
_diffrn_reflns_av_R_equivalents 0.0407
_diffrn_reflns_av_sigmaI/netI 0.0343
_diffrn_reflns_limit_h_max 23
_diffrn_reflns_limit_h_min -21
_diffrn_reflns_limit_k_max 16
_diffrn_reflns_limit_k_min -16
_diffrn_reflns_limit_l_max 26
_diffrn_reflns_limit_l_min -27
_diffrn_reflns_number 22117
_diffrn_reflns_theta_full 27.45
_diffrn_reflns_theta_max 27.45
_diffrn_reflns_theta_min 3.09
_exptl_absorpt_coefficient_mu 1.013
_exptl_absorpt_correction_T_max 0.9427
_exptl_absorpt_correction_T_min 0.7973
_exptl_absorpt_correction_type numerical
_exptl_crystal_colour green
_exptl_crystal_density_diffrn 1.665
_exptl_crystal_density_method 'not measured'
_exptl_crystal_description platelet
_exptl_crystal_F_000 2292
_exptl_crystal_size_max 0.50
_exptl_crystal_size_mid 0.15
_exptl_crystal_size_min 0.03
_refine_diff_density_max 1.683
_refine_diff_density_min -1.461
_refine_diff_density_rms 0.147
_refine_ls_extinction_method none
_refine_ls_goodness_of_fit_ref 1.077
_refine_ls_hydrogen_treatment riding
_refine_ls_matrix_type full
_refine_ls_number_parameters 267
_refine_ls_number_reflns 5375
_refine_ls_number_restraints 0
_refine_ls_restrained_S_all 1.077
_refine_ls_R_factor_all 0.0617
_refine_ls_R_factor_gt 0.0543
_refine_ls_shift/su_max 0.001
_refine_ls_shift/su_mean 0.000
_refine_ls_structure_factor_coef Fsqd
_refine_ls_weighting_details 'calc w=1/[\s^2^(Fo^2^)+(0.0993P)^2^+28.5079P] where P=(Fo^2^+2Fc^2^)/3'
_refine_ls_weighting_scheme calc
_refine_ls_wR_factor_gt 0.1652
_refine_ls_wR_factor_ref 0.1704
_reflns_number_gt 4635
_reflns_number_total 5375
_reflns_threshold_expression >2\s(I)
_cod_data_source_file om100852x_si_002.cif
_cod_data_source_block 4a
_cod_original_formula_sum 'C40.50 H44 Cl F6 O6 P Ru2 S4'
_cod_database_code 4067152

loop_
_symmetry_equiv_pos_as_xyz
'x, y, z'
'-x, y, -z'
'x+1/2, y+1/2, z'
'-x+1/2, y+1/2, -z'
'-x, -y, -z'
'x, -y, z'
'-x+1/2, -y+1/2, -z'
'x+1/2, -y+1/2, z'

loop_
_atom_site_label
_atom_site_type_symbol
_atom_site_fract_x
_atom_site_fract_y
_atom_site_fract_z
_atom_site_U_iso_or_equiv
_atom_site_adp_type
_atom_site_occupancy
_atom_site_symmetry_multiplicity
_atom_site_calc_flag
_atom_site_refinement_flags
P1 P 0.32522(9) 0.0000 0.26529(8) 0.0241(3) Uani 1 2 d S
S1 S 0.45261(6) 0.14846(8) 0.24450(5) 0.0260(2) Uani 1 1 d .
S2 S 0.29644(9) 0.5000 0.50355(8) 0.0282(3) Uani 1 2 d S
S3 S 0.2665 0.0000 0.8994 0.164(3) Uani 1 2 d S
Ru1 Ru 0.39206(3) 0.0000 0.18943(2) 0.02500(16) Uani 1 2 d S
Ru2 Ru 0.52467(3) 0.0000 0.29114(2) 0.02150(15) Uani 1 2 d S
Cl1 Cl 0.5000 0.3887(5) 0.0000 0.160(2) Uani 1 2 d S
C1 C 0.4230(4) 0.0000 0.0914(3) 0.064(5) Uiso 0.50 2 d SPG
C2 C 0.3692(4) 0.0870(3) 0.0884(4) 0.059(9) Uiso 0.25 1 d PG
C3 C 0.2956(4) 0.0421(5) 0.0874(3) 0.058(12) Uiso 0.25 1 d PG
C4 C 0.3040(4) -0.0707(5) 0.0898(3) 0.042(7) Uiso 0.25 1 d PG
C5 C 0.3827(4) -0.0955(3) 0.0924(4) 0.048(7) Uiso 0.25 1 d PG
C6 C 0.5081(5) 0.0133(3) 0.0935(5) 0.155(18) Uiso 0.25 1 d PG
C7 C 0.3871(6) 0.2046(5) 0.0865(7) 0.085(10) Uiso 0.25 1 d PG
C8 C 0.2216(5) 0.1035(8) 0.0842(5) 0.039(4) Uiso 0.25 1 d PG
C9 C 0.2403(5) -0.1503(8) 0.0897(6) 0.051(6) Uiso 0.25 1 d PG
C10 C 0.4174(6) -0.2061(5) 0.0955(7) 0.121(16) Uiso 0.25 1 d PG
C1B C 0.2926(4) -0.0357(5) 0.0944(3) 0.022(5) Uiso 0.25 1 d PG
C2B C 0.3198(4) 0.0689(4) 0.0925(3) 0.016(4) Uiso 0.25 1 d PG
C3B C 0.3981(4) 0.06340(19) 0.0917(3) 0.018(3) Uiso 0.25 1 d PG
C4B C 0.4193(4) -0.04461(11) 0.0932(3) 0.018(3) Uiso 0.25 1 d PG
C5B C 0.3542(4) -0.1059(4) 0.0948(4) 0.019(3) Uiso 0.25 1 d PG
C6B C 0.2124(5) -0.0669(8) 0.0957(5) 0.109(14) Uiso 0.25 1 d PG
C7B C 0.2736(6) 0.1685(7) 0.0914(6) 0.066(7) Uiso 0.25 1 d PG
C8B C 0.4498(6) 0.1561(4) 0.0897(6) 0.054(6) Uiso 0.25 1 d PG
C9B C 0.4975(5) -0.0869(4) 0.0930(5) 0.056(6) Uiso 0.25 1 d PG
C10B C 0.3508(6) -0.2247(6) 0.0967(8) 0.064(7) Uiso 0.25 1 d PG
C11 C 0.3533(2) 0.1163(3) 0.3188(2) 0.0265(8) Uani 1 1 d .
C12 C 0.4063(2) 0.1846(3) 0.3051(2) 0.0258(8) Uani 1 1 d .
C13 C 0.4246(3) 0.2816(4) 0.3384(3) 0.0341(10) Uani 1 1 d .
H13 H 0.4581 0.3285 0.3277 0.041 Uiso 1 1 calc R
C14 C 0.3924(3) 0.3064(4) 0.3872(3) 0.0403(12) Uani 1 1 d .
H14 H 0.4049 0.3703 0.4099 0.048 Uiso 1 1 calc R
C15 C 0.3419(3) 0.2378(5) 0.4031(3) 0.0400(11) Uani 1 1 d .
H15 H 0.3218 0.2550 0.4371 0.048 Uiso 1 1 calc R
C16 C 0.3211(3) 0.1431(4) 0.3684(2) 0.0342(10) Uani 1 1 d .
H16 H 0.2859 0.0979 0.3783 0.041 Uiso 1 1 calc R
C17 C 0.2186(4) 0.0000 0.2379(3) 0.0335(14) Uani 1 2 d S
C18 C 0.1776(3) 0.0943(6) 0.2257(3) 0.0572(17) Uani 1 1 d .
H18 H 0.2045 0.1580 0.2327 0.069 Uiso 1 1 calc R
C19 C 0.0959(4) 0.0929(8) 0.2030(5) 0.091(3) Uani 1 1 d .
H19 H 0.0681 0.1559 0.1953 0.110 Uiso 1 1 calc R
C20 C 0.0564(6) 0.0000 0.1918(8) 0.105(5) Uani 1 2 d S
H20 H 0.0018 0.0000 0.1764 0.126 Uiso 1 2 calc SR
C21 C 0.5961(4) 0.0000 0.3999(3) 0.0369(15) Uani 1 2 d S
C22 C 0.6164(3) 0.0915(4) 0.3689(3) 0.0364(11) Uani 1 1 d .
C23 C 0.6441(3) 0.0563(4) 0.3172(2) 0.0315(10) Uani 1 1 d .
C24 C 0.5623(6) 0.0000 0.4561(4) 0.066(3) Uani 1 2 d S
H24A H 0.6032 0.0142 0.4983 0.099 Uiso 0.50 1 calc PR
H24B H 0.5395 -0.0675 0.4584 0.099 Uiso 0.50 1 calc PR
H24C H 0.5225 0.0533 0.4477 0.099 Uiso 0.50 1 calc PR
C25 C 0.6151(4) 0.2015(5) 0.3926(4) 0.0602(18) Uani 1 1 d .
H25A H 0.6658 0.2194 0.4242 0.090 Uiso 1 1 calc R
H25B H 0.5764 0.2077 0.4144 0.090 Uiso 1 1 calc R
H25C H 0.6022 0.2485 0.3546 0.090 Uiso 1 1 calc R
C26 C 0.6737(4) 0.1238(6) 0.2730(4) 0.0574(17) Uani 1 1 d .
H26A H 0.6514 0.1929 0.2703 0.086 Uiso 1 1 calc R
H26B H 0.6587 0.0936 0.2285 0.086 Uiso 1 1 calc R
H26C H 0.7299 0.1284 0.2917 0.086 Uiso 1 1 calc R
C27 C 0.3983(4) 0.5000 0.5596(4) 0.0383(15) Uani 1 2 d S
C29 C 0.474(3) 0.5000 0.028(2) 0.140(14) Uiso 0.50 2 d SP
O1 O 0.2659(2) 0.4043(4) 0.5212(2) 0.0580(12) Uani 1 1 d .
O2 O 0.3039(3) 0.5000 0.4375(3) 0.0402(11) Uani 1 2 d S
F1 F 0.4044(4) 0.5000 0.6241(3) 0.086(2) Uani 1 2 d S
F2 F 0.4371(2) 0.4151(3) 0.5496(2) 0.0592(9) Uani 1 1 d .
F3 F 0.1825 0.0000 0.7604 0.258(10) Uani 1 2 d S
F4 F 0.1235 0.0850 0.8118 0.240(6) Uani 1 1 d .
C28 C 0.1784 0.0000 0.8329 0.184(12) Uani 1 2 d S
O4 O 0.2825 0.0959 0.9424 0.44(2) Uani 1 1 d .
O3 O 0.3250 0.0000 0.8688 0.62(5) Uani 1 2 d S

loop_
_atom_site_aniso_label
_atom_site_aniso_U_11
_atom_site_aniso_U_22
_atom_site_aniso_U_33
_atom_site_aniso_U_23
_atom_site_aniso_U_13
_atom_site_aniso_U_12
P1 0.0203(7) 0.0241(7) 0.0260(7) 0.000 0.0052(6) 0.000
S1 0.0267(5) 0.0229(5) 0.0278(5) 0.0024(4) 0.0084(4) 0.0005(4)
S2 0.0230(7) 0.0310(8) 0.0309(8) 0.000 0.0094(6) 0.000
S3 0.252(8) 0.185(6) 0.064(2) 0.000 0.064(4) 0.000
Ru1 0.0263(3) 0.0271(3) 0.0189(2) 0.000 0.00404(18) 0.000
Ru2 0.0196(2) 0.0219(2) 0.0223(2) 0.000 0.00609(18) 0.000
Cl1 0.158(5) 0.127(4) 0.188(6) 0.000 0.051(4) 0.000
C11 0.023(2) 0.029(2) 0.0247(19) -0.0014(16) 0.0033(15) 0.0036(16)
C12 0.0215(19) 0.025(2) 0.028(2) -0.0031(16) 0.0049(16) 0.0019(16)
C13 0.029(2) 0.026(2) 0.043(3) -0.0056(19) 0.0066(19) -0.0007(18)
C14 0.031(2) 0.035(3) 0.051(3) -0.018(2) 0.007(2) 0.002(2)
C15 0.036(3) 0.047(3) 0.037(2) -0.012(2) 0.012(2) 0.009(2)
C16 0.028(2) 0.040(3) 0.034(2) -0.0023(19) 0.0099(19) 0.0032(19)
C17 0.021(3) 0.043(4) 0.032(3) 0.000 0.003(2) 0.000
C18 0.030(3) 0.059(4) 0.066(4) -0.016(3) -0.006(2) 0.016(3)
C19 0.032(4) 0.108(7) 0.112(7) -0.024(6) -0.005(4) 0.027(4)
C20 0.021(5) 0.167(16) 0.111(11) 0.000 0.003(5) 0.000
C21 0.024(3) 0.061(5) 0.022(3) 0.000 0.002(2) 0.000
C22 0.020(2) 0.038(3) 0.042(3) -0.010(2) -0.0006(18) 0.0000(19)
C23 0.021(2) 0.030(2) 0.041(2) 0.0010(19) 0.0078(18) -0.0035(17)
C24 0.052(5) 0.119(9) 0.028(4) 0.000 0.015(4) 0.000
C25 0.042(3) 0.046(3) 0.071(4) -0.028(3) -0.010(3) 0.008(3)
C26 0.046(3) 0.060(4) 0.070(4) 0.017(3) 0.023(3) -0.018(3)
C27 0.033(4) 0.044(4) 0.034(3) 0.000 0.006(3) 0.000
O1 0.043(2) 0.058(3) 0.070(3) 0.023(2) 0.016(2) -0.014(2)
O2 0.035(3) 0.051(3) 0.034(3) 0.000 0.011(2) 0.000
F1 0.074(4) 0.142(7) 0.028(2) 0.000 0.000(2) 0.000
F2 0.0367(18) 0.050(2) 0.081(3) 0.0082(18) 0.0066(17) 0.0146(16)
F3 0.171(15) 0.31(3) 0.25(2) 0.000 0.010(15) 0.000
F4 0.271(15) 0.177(11) 0.261(14) 0.039(10) 0.076(12) 0.016(10)
C28 0.053(10) 0.27(4) 0.24(3) 0.000 0.060(14) 0.000
O4 0.79(5) 0.36(3) 0.105(9) 0.023(12) 0.066(17) 0.33(3)
O3 0.25(3) 1.49(15) 0.061(10) 0.000 -0.038(14) 0.000

loop_
_atom_type_symbol
_atom_type_description
_atom_type_scat_dispersion_real
_atom_type_scat_dispersion_imag
_atom_type_scat_source
C C 0.0033 0.0016 'International Tables Vol C Tables 4.2.6.8 and 6.1.1.4'
O O 0.0106 0.0060 'International Tables Vol C Tables 4.2.6.8 and 6.1.1.4'
F F 0.0171 0.0103 'International Tables Vol C Tables 4.2.6.8 and 6.1.1.4'
P P 0.1023 0.0942 'International Tables Vol C Tables 4.2.6.8 and 6.1.1.4'
S S 0.1246 0.1234 'International Tables Vol C Tables 4.2.6.8 and 6.1.1.4'
Ru Ru -1.2594 0.8363 'International Tables Vol C Tables 4.2.6.8 and 6.1.1.4'
Cl Cl 0.1484 0.1585 'International Tables Vol C Tables 4.2.6.8 and 6.1.1.4'
H H 0.0000 0.0000 'International Tables Vol C Tables 4.2.6.8 and 6.1.1.4'

loop_
_geom_angle_atom_site_label_1
_geom_angle_atom_site_label_2
_geom_angle_atom_site_label_3
_geom_angle
_geom_angle_site_symmetry_1
_geom_angle_site_symmetry_3
C17 P1 C11 103.89(19) . .
C17 P1 C11 103.89(19) . 6
C11 P1 C11 108.5(3) . 6
C17 P1 Ru1 122.1(2) . .
C11 P1 Ru1 108.92(15) . .
C11 P1 Ru1 108.92(15) 6 .
C12 S1 Ru1 108.02(15) . .
C12 S1 Ru2 103.82(14) . .
Ru1 S1 Ru2 69.29(3) . .
O1 S2 O1 115.9(4) 6_565 .
O1 S2 O2 114.7(2) 6_565 .
O1 S2 O2 114.7(2) . .
O1 S2 C27 103.1(2) 6_565 .
O1 S2 C27 103.1(2) . .
O2 S2 C27 102.7(3) . .
O3 S3 O4 104.696(2) . .
O3 S3 O4 104.696(2) . 6
O4 S3 O4 110.276(3) . 6
O3 S3 C28 105.130(3) . .
O4 S3 C28 115.356(1) . .
O4 S3 C28 115.356(1) 6 .
C2B Ru1 C2B 47.0(3) 6 .
C2B Ru1 C1B 17.07(17) 6 .
C2B Ru1 C1B 37.46(11) . .
C2B Ru1 C1B 37.46(13) 6 6
C2B Ru1 C1B 17.1(2) . 6
C1B Ru1 C1B 23.5(3) . 6
C2B Ru1 C3B 37.41(13) 6 6
C2B Ru1 C3B 59.51(12) . 6
C1B Ru1 C3B 51.92(15) . 6
C1B Ru1 C3B 61.93(16) 6 6
C2B Ru1 C3B 59.5(2) 6 .
C2B Ru1 C3B 37.41(12) . .
C1B Ru1 C3B 61.93(16) . .
C1B Ru1 C3B 51.92(18) 6 .
C3B Ru1 C3B 42.17(10) 6 .
C2B Ru1 S1 146.12(15) 6 .
C2B Ru1 S1 99.94(16) . .
C1B Ru1 S1 136.18(16) . .
C1B Ru1 S1 112.73(16) 6 .
C3B Ru1 S1 126.57(13) 6 .
C3B Ru1 S1 90.15(12) . .
C2B Ru1 S1 99.94(14) 6 6
C2B Ru1 S1 146.12(14) . 6
C1B Ru1 S1 112.73(16) . 6
C1B Ru1 S1 136.18(16) 6 6
C3B Ru1 S1 90.15(9) 6 6
C3B Ru1 S1 126.57(10) . 6
S1 Ru1 S1 111.03(5) . 6
C2B Ru1 P1 110.74(17) 6 .
C2B Ru1 P1 110.74(17) . .
C1B Ru1 P1 99.51(17) . .
C1B Ru1 P1 99.51(17) 6 .
C3B Ru1 P1 146.39(16) 6 .
C3B Ru1 P1 146.39(14) . .
S1 Ru1 P1 85.65(4) . .
S1 Ru1 P1 85.65(4) 6 .
C2B Ru1 C2 24.34(10) 6 6
C2B Ru1 C2 58.15(14) . 6
C1B Ru1 C2 40.55(11) . 6
C1B Ru1 C2 55.63(16) 6 6
C3B Ru1 C2 14.76(5) 6 6
C3B Ru1 C2 51.59(14) . 6
S1 Ru1 C2 140.15(15) . 6
S1 Ru1 C2 88.59(11) 6 6
P1 Ru1 C2 131.63(17) . 6
C2B Ru1 C2 58.1(2) 6 .
C2B Ru1 C2 24.34(8) . .
C1B Ru1 C2 55.63(15) . .
C1B Ru1 C2 40.5(2) 6 .
C3B Ru1 C2 51.59(10) 6 .
C3B Ru1 C2 14.8 . .
S1 Ru1 C2 88.59(15) . .
S1 Ru1 C2 140.15(12) 6 .
P1 Ru1 C2 131.63(14) . .
C2 Ru1 C2 57.45(14) 6 .
C2B Ru1 C5B 19.44(18) 6 .
C2B Ru1 C5B 61.52(17) . .
C1B Ru1 C5B 36.51(12) . .
C1B Ru1 C5B 55.5(3) 6 .
C3B Ru1 C5B 24.90(13) 6 .
C3B Ru1 C5B 60.88(16) . .
S1 Ru1 C5B 150.38(14) . .
S1 Ru1 C5B 84.60(16) 6 .
P1 Ru1 C5B 121.56(15) . .
C2 Ru1 C5B 10.41(13) 6 .
C2 Ru1 C5B 65.05(16) . .
C23 Ru2 C23 38.7(2) 6 .
C23 Ru2 C21 63.5(2) 6 .
C23 Ru2 C21 63.5(2) . .
C23 Ru2 C22 63.46(17) 6 .
C23 Ru2 C22 37.53(19) . .
C21 Ru2 C22 37.88(17) . .
C23 Ru2 C22 37.52(19) 6 6
C23 Ru2 C22 63.46(17) . 6
C21 Ru2 C22 37.88(17) . 6
C22 Ru2 C22 63.1(3) . 6
C23 Ru2 S1 102.04(13) 6 6
C23 Ru2 S1 138.46(13) . 6
C21 Ru2 S1 119.08(7) . 6
C22 Ru2 S1 155.68(14) . 6
C22 Ru2 S1 93.34(13) 6 6
C23 Ru2 S1 138.46(13) 6 .
C23 Ru2 S1 102.04(13) . .
C21 Ru2 S1 119.08(7) . .
C22 Ru2 S1 93.34(13) . .
C22 Ru2 S1 155.68(14) 6 .
S1 Ru2 S1 109.25(5) 6 .
C23 Ru2 Ru1 140.17(13) 6 .
C23 Ru2 Ru1 140.17(13) . .
C21 Ru2 Ru1 153.79(18) . .
C22 Ru2 Ru1 148.23(13) . .
C22 Ru2 Ru1 148.23(13) 6 .
S1 Ru2 Ru1 54.90(3) 6 .
S1 Ru2 Ru1 54.90(3) . .
C29 Cl1 C29 63(3) 5_665 .
C4B C1 C4B 162.9 6 .
C4B C1 C3B 21.6 6 .
C4B C1 C3B 142.7 . .
C4B C1 C3B 142.70(17) 6 6
C4B C1 C3B 21.60(14) . 6
C3B C1 C3B 121.47(14) . 6
C4B C1 C5 140.7 6 .
C4B C1 C5 23.5 . .
C3B C1 C5 119.5 . .
C3B C1 C5 1.98(14) 6 .
C4B C1 C5 23.46(12) 6 6
C4B C1 C5 140.73(15) . 6
C3B C1 C5 1.98(15) . 6
C3B C1 C5 119.5(3) 6 6
C5 C1 C5 117.59(15) . 6
C4B C1 C2 33.3 6 .
C4B C1 C2 131.5 . .
C3B C1 C2 11.7 . .
C3B C1 C2 110.05(14) 6 .
C5 C1 C2 108.1 . .
C5 C1 C2 9.98(14) 6 .
C4B C1 C2 131.5(2) 6 6
C4B C1 C2 33.30(19) . 6
C3B C1 C2 110.05(19) . 6
C3B C1 C2 11.73(6) 6 6
C5 C1 C2 9.98(18) . 6
C5 C1 C2 108.1(3) 6 6
C2 C1 C2 98.52(19) . 6
C4B C1 C6 104.1(3) 6 6
C4B C1 C6 91.5(3) . 6
C3B C1 C6 125.5(3) . 6
C3B C1 C6 112.9(3) 6 6
C5 C1 C6 114.9(3) . 6
C5 C1 C6 127.5(2) 6 6
C2 C1 C6 137.0(3) . 6
C2 C1 C6 124.4(2) 6 6
C4B C1 C6 91.5 6 .
C4B C1 C6 104.1 . .
C3B C1 C6 112.9 . .
C3B C1 C6 125.55(14) 6 .
C5 C1 C6 127.5 . .
C5 C1 C6 114.86(15) 6 .
C2 C1 C6 124.4 . .
C2 C1 C6 137.01(19) 6 .
C6 C1 C6 12.6(3) 6 .
C4B C1 C9B 58.3(2) 6 6
C4B C1 C9B 137.2(2) . 6
C3B C1 C9B 79.7(2) . 6
C3B C1 C9B 158.80(11) 6 6
C5 C1 C9B 160.7(2) . 6
C5 C1 C9B 81.6(3) 6 6
C2 C1 C9B 91.1(2) . 6
C2 C1 C9B 170.18(5) 6 6
C6 C1 C9B 45.9(2) 6 6
C6 C1 C9B 33.3(2) . 6
C4B C1 C9B 137.2 6 .
C4B C1 C9B 58.3 . .
C3B C1 C9B 158.8 . .
C3B C1 C9B 79.68(14) 6 .
C5 C1 C9B 81.6 . .
C5 C1 C9B 160.70(15) 6 .
C2 C1 C9B 170.2 . .
C2 C1 C9B 91.14(19) 6 .
C6 C1 C9B 33.3(3) 6 .
C6 C1 C9B 45.9 . .
C9B C1 C9B 79.1(2) 6 .
C5 C2 C5B 108(2) 6 6
C5 C2 C3B 57.2(15) 6 .
C5B C2 C3B 155.2 6 .
C5 C2 C2B 154.0(5) 6 .
C5B C2 C2B 51.5(10) 6 .
C3B C2 C2B 133.6 . .
C5 C2 C4B 58.2(13) 6 6
C5B C2 C4B 156.48(5) 6 6
C3B C2 C4B 1.34(9) . 6
C2B C2 C4B 133.19(13) . 6
C5 C2 C4 154.6(11) 6 6
C5B C2 C4 48.8(5) 6 6
C3B C2 C4 138.4(6) . 6
C2B C2 C4 5.4(4) . 6
C4B C2 C4 137.9(6) 6 6
C5 C2 C3 162.47(8) 6 .
C5B C2 C3 62.2(10) 6 .
C3B C2 C3 125.5 . .
C2B C2 C3 10.9 . .
C4B C2 C3 124.85(14) 6 .
C4 C2 C3 13.6(6) 6 .
C5 C2 C1 75.8(15) 6 .
C5B C2 C1 156.6(8) 6 .
C3B C2 C1 18.7 . .
C2B C2 C1 116.3 . .
C4B C2 C1 17.80(14) 6 .
C4 C2 C1 120.7(6) 6 .
C3 C2 C1 107.3 . .
C5 C2 C7 53.6(15) 6 .
C5B C2 C7 67.4(11) 6 .
C3B C2 C7 108.4 . .
C2B C2 C7 116.8 . .
C4B C2 C7 109.08(14) 6 .
C4 C2 C7 112.6(6) 6 .
C3 C2 C7 126.0 . .
C1 C2 C7 126.7 . .
C5 C2 C1B 157.54(9) 6 6
C5B C2 C1B 61.6(7) 6 6
C3B C2 C1B 123.5(4) . 6
C2B C2 C1B 10.5(4) . 6
C4B C2 C1B 123.0(5) 6 6
C4 C2 C1B 14.95(18) 6 6
C3 C2 C1B 5.26(9) . 6
C1 C2 C1B 105.9(4) . 6
C7 C2 C1B 127.2(4) . 6
C5 C2 C8B 17.8(6) 6 .
C5B C2 C8B 110.4(10) 6 .
C3B C2 C8B 62.4 . .
C2B C2 C8B 161.9 . .
C4B C2 C8B 63.00(14) 6 .
C4 C2 C8B 158.5(6) 6 .
C3 C2 C8B 172.1 . .
C1 C2 C8B 80.5 . .
C7 C2 C8B 46.1 . .
C1B C2 C8B 171.5(3) 6 .
C5 C2 C10 36.7(13) 6 6
C5B C2 C10 80.5(12) 6 6
C3B C2 C10 92.0(2) . 6
C2B C2 C10 131.7(2) . 6
C4B C2 C10 92.76(8) 6 6
C4 C2 C10 128.1(7) 6 6
C3 C2 C10 141.7(2) . 6
C1 C2 C10 110.5(2) . 6
C7 C2 C10 16.9(2) . 6
C1B C2 C10 142.0(5) 6 6
C8B C2 C10 30.4(2) . 6
C1B C3 C4 119(3) 6 6
C1B C3 C2B 122.7(19) 6 .
C4 C3 C2B 29.4(6) 6 .
C1B C3 C1B 55(3) 6 .
C4 C3 C1B 159.4(6) 6 .
C2B C3 C1B 132.7 . .
C1B C3 C3 65(3) 6 6
C4 C3 C3 158.7(6) 6 6
C2B C3 C3 129.5 . 6
C1B C3 C3 9.9 . 6
C1B C3 C5B 127.0(17) 6 6
C4 C3 C5B 30.8(3) 6 6
C2B C3 C5B 4.55(8) . 6
C1B C3 C5B 132.8(3) . 6
C3 C3 C5B 128.6(3) 6 6
C1B C3 C4 67(3) 6 .
C4 C3 C4 153.0(6) 6 .
C2B C3 C4 123.8 . .
C1B C3 C4 12.8 . .
C3 C3 C4 5.7 6 .
C5B C3 C4 123.1(3) 6 .
C1B C3 C2 131.0(6) 6 .
C4 C3 C2 46.8(6) 6 .
C2B C3 C2 19.6 . .
C1B C3 C2 118.9 . .
C3 C3 C2 113.4 6 .
C5B C3 C2 16.5(3) 6 .
C4 C3 C2 108.0 . .
C1B C3 C2B 72(3) 6 6
C4 C3 C2B 142.4(6) 6 6
C2B C3 C2B 113.13(11) . 6
C1B C3 C2B 22.12(10) . 6
C3 C3 C2B 16.34(12) 6 6
C5B C3 C2B 112.3(3) 6 6
C4 C3 C2B 10.73(12) . 6
C2 C3 C2B 97.41(11) . 6
C1B C3 C8 77(2) 6 .
C4 C3 C8 79.9(6) 6 .
C2B C3 C8 109.1 . .
C1B C3 C8 114.7 . .
C3 C3 C8 120.6 6 .
C5B C3 C8 110.6(3) 6 .
C4 C3 C8 126.0 . .
C2 C3 C8 126.0 . .
C2B C3 C8 136.56(11) 6 .
C1B C3 C6B 58.5(14) 6 6
C4 C3 C6B 97.9(13) 6 6
C2B C3 C6B 125.9(7) . 6
C1B C3 C6B 94.5(7) . 6
C3 C3 C6B 101.3(7) 6 6
C5B C3 C6B 128.3(10) 6 6
C4 C3 C6B 106.4(7) . 6
C2 C3 C6B 144.6(7) . 6
C2B C3 C6B 116.6(8) 6 6
C8 C3 C6B 20.9(7) . 6
C1B C3 C7B 103(3) 6 .
C4 C3 C7B 35.2(6) 6 .
C2B C3 C7B 64.5 . .
C1B C3 C7B 156.6 . .
C3 C3 C7B 164.9 6 .
C5B C3 C7B 65.9(3) 6 .
C4 C3 C7B 169.3 . .
C2 C3 C7B 81.5 . .
C2B C3 C7B 173.3 6 .
C8 C3 C7B 44.7 . .
C6B C3 C7B 63.6(7) 6 .
C2B C4 C3 106(3) 6 6
C2B C4 C1B 110(2) 6 .
C3 C4 C1B 19.02(7) 6 .
C2B C4 C5B 32(2) 6 .
C3 C4 C5B 137.5(6) 6 .
C1B C4 C5B 141.9 . .
C2B C4 C2 19.2(15) 6 6
C3 C4 C2 119.6(9) 6 6
C1B C4 C2 127.6(3) . 6
C5B C4 C2 18.6(3) . 6
C2B C4 C7B 118(2) 6 6
C3 C4 C7B 135.3(4) 6 6
C1B C4 C7B 126.6(3) . 6
C5B C4 C7B 87.0(3) . 6
C2 C4 C7B 104.4(6) 6 6
C2B C4 C1B 94(2) 6 6
C3 C4 C1B 14.9(5) 6 6
C1B C4 C1B 19.10(10) . 6
C5B C4 C1B 126.32(8) . 6
C2 C4 C1B 109.9(4) 6 6
C7B C4 C1B 145.4(2) 6 6
C2B C4 C3 91(2) 6 .
C3 C4 C3 15.7(6) 6 .
C1B C4 C3 25.7 . .
C5B C4 C3 122.5 . .
C2 C4 C3 105.1(3) 6 .
C7B C4 C3 150.4(3) 6 .
C1B C4 C3 7.34(8) 6 .
C2B C4 C5 20(2) 6 .
C3 C4 C5 122.8(6) 6 .
C1B C4 C5 129.5 . .
C5B C4 C5 15.0 . .
C2 C4 C5 4.3(2) 6 .
C7B C4 C5 101.6(3) 6 .
C1B C4 C5 112.38(9) 6 .
C3 C4 C5 108.0 . .
C2B C4 C8 167(3) 6 6
C3 C4 C8 85.41(12) 6 6
C1B C4 C8 78.9(7) . 6
C5B C4 C8 137.0(7) . 6
C2 C4 C8 153.5(10) 6 6
C7B C4 C8 50.0(4) 6 6
C1B C4 C8 96.3(6) 6 6
C3 C4 C8 100.5(7) . 6
C5 C4 C8 151.3(7) . 6
C2B C4 C9 142(2) 6 .
C3 C4 C9 111.0(6) 6 .
C1B C4 C9 103.0 . .
C5B C4 C9 111.4 . .
C2 C4 C9 128.8(3) 6 .
C7B C4 C9 24.4(3) 6 .
C1B C4 C9 121.32(9) 6 .
C3 C4 C9 126.0 . .
C5 C4 C9 126.0 . .
C8 C4 C9 25.6(7) 6 .
C2B C4 C3B 9.9(4) 6 6
C3 C4 C3B 107.0(7) 6 6
C1B C4 C3B 114.29(15) . 6
C5B C4 C3B 30.57(15) . 6
C2 C4 C3B 13.30(19) 6 6
C7B C4 C3B 117.4(4) 6 6
C1B C4 C3B 96.7(2) 6 6
C3 C4 C3B 92.20(16) . 6
C5 C4 C3B 15.80(16) . 6
C8 C4 C3B 166.8(8) 6 6
C9 C4 C3B 141.80(16) . 6
C2 C5 C3B 97.4(18) 6 6
C2 C5 C5B 46.0(12) 6 .
C3B C5 C5B 138.6(3) 6 .
C2 C5 C4B 108.3(15) 6 .
C3B C5 C4B 10.9(3) 6 .
C5B C5 C4B 148.8 . .
C2 C5 C2B 20.6(4) 6 6
C3B C5 C2B 108.2(8) 6 6
C5B C5 C2B 30.8(5) . 6
C4B C5 C2B 118.9(5) . 6
C2 C5 C7 118.0(15) 6 6
C3B C5 C7 139.8(3) 6 6
C5B C5 C7 81.58(5) . 6
C4B C5 C7 129.54(5) . 6
C2B C5 C7 111.5(5) 6 6
C2 C5 C1 94.2(15) 6 .
C3B C5 C1 3.7(3) 6 .
C5B C5 C1 134.9 . .
C4B C5 C1 14.3 . .
C2B C5 C1 104.6(5) 6 .
C7 C5 C1 143.46(5) 6 .
C2 C5 C4 21.1(8) 6 .
C3B C5 C4 112.1(3) 6 .
C5B C5 C4 27.4 . .
C4B C5 C4 122.8 . .
C2B C5 C4 4.4(4) 6 .
C7 C5 C4 107.4 6 .
C1 C5 C4 108.5 . .
C2 C5 C8B 159.1(7) 6 6
C3B C5 C8B 87.2(3) 6 6
C5B C5 C8B 134.1(3) . 6
C4B C5 C8B 76.6(3) . 6
C2B C5 C8B 164.4(6) 6 6
C7 C5 C8B 53.0(3) 6 6
C1 C5 C8B 90.8(3) . 6
C4 C5 C8B 160.2(3) . 6
C2 C5 C10 137.6(15) 6 .
C3B C5 C10 121.9(3) 6 .
C5B C5 C10 99.2 . .
C4B C5 C10 111.2 . .
C2B C5 C10 129.8(5) 6 .
C7 C5 C10 19.6 6 .
C1 C5 C10 125.5 . .
C4 C5 C10 126.0 . .
C8B C5 C10 34.9(3) 6 .
C2 C5 C3 14.9 6 6
C3B C5 C3 100.9(6) 6 6
C5B C5 C3 38.6(4) . 6
C4B C5 C3 111.6(4) . 6
C2B C5 C3 8.02(14) 6 6
C7 C5 C3 118.3(4) 6 6
C1 C5 C3 97.3(4) . 6
C4 C5 C3 11.2(4) . 6
C8B C5 C3 170.1(4) 6 6
C10 C5 C3 137.2(4) . 6
C2 C5 C10B 96.8(15) 6 .
C3B C5 C10B 165.5(3) 6 .
C5B C5 C10B 55.7 . .
C4B C5 C10B 154.6 . .
C2B C5 C10B 86.3(5) 6 .
C7 C5 C10B 26.35(6) 6 .
C1 C5 C10B 168.9 . .
C4 C5 C10B 82.5 . .
C8B C5 C10B 78.4(3) 6 .
C10 C5 C10B 43.6 . .
C3 C5 C10B 93.7(4) 6 .
C6 C6 C9B 168.58(11) 6 6
C6 C6 C9B 8.4 6 .
C9B C6 C9B 160.13(10) 6 .
C6 C6 C1 83.7 6 .
C9B C6 C1 84.89(10) 6 .
C9B C6 C1 75.2 . .
C6 C6 C4B 103.96(10) 6 6
C9B C6 C4B 64.63(10) 6 6
C9B C6 C4B 95.52(10) . 6
C1 C6 C4B 20.31(10) . 6
C6 C6 C4B 65.4 6 .
C9B C6 C4B 103.24(10) 6 .
C9B C6 C4B 56.9 . .
C1 C6 C4B 18.4 . .
C4B C6 C4B 38.61(10) 6 .
C10 C7 C10B 139.4(13) 6 6
C10 C7 C8B 35.0(13) 6 .
C10B C7 C8B 160.1(6) 6 .
C10 C7 C5 95.1(15) 6 6
C10B C7 C5 102.7(11) 6 6
C8B C7 C5 65.8 . 6
C10 C7 C5B 115.1(15) 6 6
C10B C7 C5B 80.5(9) 6 6
C8B C7 C5B 88.21(18) . 6
C5 C7 C5B 22.54(15) 6 6
C10 C7 C2 103.5(15) 6 .
C10B C7 C2 96.1(11) 6 .
C8B C7 C2 73.6 . .
C5 C7 C2 8.4 6 .
C5B C7 C2 15.71(18) 6 .
C10 C7 C3B 86.1(15) 6 .
C10B C7 C3B 112.8(11) 6 .
C8B C7 C3B 55.7 . .
C5 C7 C3B 10.2 6 .
C5B C7 C3B 32.78(18) 6 .
C2 C7 C3B 18.0 . .
C6B C8 C9 147.3(6) 6 6
C6B C8 C7B 144.58(5) 6 .
C9 C8 C7B 20.3(7) 6 .
C6B C8 C1B 80.2(12) 6 6
C9 C8 C1B 97.2(4) 6 6
C7B C8 C1B 77.5(4) . 6
C6B C8 C4 99.2(12) 6 6
C9 C8 C4 78.8(3) 6 6
C7B C8 C4 58.7(4) . 6
C1B C8 C4 19.56(10) 6 6
C6B C8 C3 86.6(9) 6 .
C9 C8 C3 93.5(8) 6 .
C7B C8 C3 73.4 . .
C1B C8 C3 7.1(2) 6 .
C4 C8 C3 14.7(4) 6 .
C6B C8 C2B 100.3(8) 6 .
C9 C8 C2B 77.0(8) 6 .
C7B C8 C2B 56.9 . .
C1B C8 C2B 21.0(4) 6 .
C4 C8 C2B 2.0(4) 6 .
C3 C8 C2B 16.5 . .
C7B C9 C8 138(2) 6 6
C7B C9 C6B 137.8(14) 6 .
C8 C9 C6B 15.0(2) 6 .
C7B C9 C4 62.7(15) 6 .
C8 C9 C4 75.6(8) 6 .
C6B C9 C4 76.0 . .
C7B C9 C3 75.0(13) 6 6
C8 C9 C3 63.3(10) 6 6
C6B C9 C3 64.1(2) . 6
C4 C9 C3 12.3(2) . 6
C7B C9 C1B 79.1(15) 6 .
C8 C9 C1B 59.9(8) 6 .
C6B C9 C1B 59.2 . .
C4 C9 C1B 16.8 . .
C3 C9 C1B 6.38(17) 6 .
C7B C9 C2B 57.4(12) 6 6
C8 C9 C2B 81.0(10) 6 6
C6B C9 C2B 81.0(3) . 6
C4 C9 C2B 5.5(3) . 6
C3 C9 C2B 17.71(7) 6 6
C1B C9 C2B 21.8(3) . 6
C7 C10 C8B 125.7(17) 6 6
C7 C10 C10B 24.8(8) 6 .
C8B C10 C10B 145.1(4) 6 .
C7 C10 C5 65.2(15) 6 .
C8B C10 C5 67.8(5) 6 .
C10B C10 C5 77.8 . .
C7 C10 C5B 49.0(14) 6 .
C8B C10 C5B 86.3(5) 6 .
C10B C10 C5B 59.2 . .
C5 C10 C5B 18.6 . .
C7 C10 C2 59.5(14) 6 6
C8B C10 C2 72.6(5) 6 6
C10B C10 C2 72.69(12) . 6
C5 C10 C2 5.68(11) . 6
C5B C10 C2 13.95(11) . 6
C7 C10 C3B 77.6(15) 6 6
C8B C10 C3B 54.6(5) 6 6
C10B C10 C3B 91.0 . 6
C5 C10 C3B 13.2 . 6
C5B C10 C3B 31.8 . 6
C2 C10 C3B 18.54(9) 6 6
C3 C1B C4 42(3) 6 .
C3 C1B C2B 43.2(17) 6 6
C4 C1B C2B 22.9(7) . 6
C3 C1B C1B 115(3) 6 6
C4 C1B C1B 150.3 . 6
C2B C1B C1B 129.7(7) 6 6
C3 C1B C3 105(3) 6 .
C4 C1B C3 141.5 . .
C2B C1B C3 122.8(7) 6 .
C1B C1B C3 9.9 6 .
C3 C1B C4 106(3) 6 6
C4 C1B C4 139.64(9) . 6
C2B C1B C4 119.5(6) 6 6
C1B C1B C4 10.63(9) 6 6
C3 C1B C4 5.7 . 6
C3 C1B C5B 46.8(17) 6 .
C4 C1B C5B 25.3 . .
C2B C1B C5B 3.80(17) 6 .
C1B C1B C5B 128.8 6 .
C3 C1B C5B 122.5 . .
C4 C1B C5B 118.80(9) 6 .
C3 C1B C2B 101(3) 6 .
C4 C1B C2B 130.0 . .
C2B C1B C2B 108.9(7) 6 .
C1B C1B C2B 20.9 6 .
C3 C1B C2B 16.1 . .
C4 C1B C2B 11.06(8) 6 .
C5B C1B C2B 108.0 . .
C3 C1B C8 96(3) 6 6
C4 C1B C8 81.5(6) . 6
C2B C1B C8 104.2(13) 6 6
C1B C1B C8 125.0(6) 6 6
C3 C1B C8 129.1(6) . 6
C4 C1B C8 134.0(7) 6 6
C5B C1B C8 105.7(6) . 6
C2B C1B C8 145.0(6) . 6
C3 C1B C6B 115.3(18) 6 .
C4 C1B C6B 102.9 . .
C2B C1B C6B 125.0(7) 6 .
C1B C1B C6B 105.2 6 .
C3 C1B C6B 111.1 . .
C4 C1B C6B 115.15(9) 6 .
C5B C1B C6B 126.0 . .
C2B C1B C6B 126.0 . .
C8 C1B C6B 21.9(5) 6 .
C3 C1B C2 43.7(6) 6 6
C4 C1B C2 37.5(2) . 6
C2B C1B C2 15.3(5) 6 6
C1B C1B C2 114.5(2) 6 6
C3 C1B C2 107.7(2) . 6
C4 C1B C2 104.2(2) 6 6
C5B C1B C2 15.0(2) . 6
C2B C1B C2 93.6(2) . 6
C8 C1B C2 119.0(8) 6 6
C6B C1B C2 140.2(2) . 6
C3 C1B C7B 70(3) 6 6
C4 C1B C7B 39.55(10) . 6
C2B C1B C7B 61.0(8) 6 6
C1B C1B C7B 168.98(11) 6 6
C3 C1B C7B 168.98(7) . 6
C4 C1B C7B 174.2 6 6
C5B C1B C7B 62.09(11) . 6
C2B C1B C7B 169.45(10) . 6
C8 C1B C7B 44.0(5) 6 6
C6B C1B C7B 64.02(11) . 6
C2 C1B C7B 76.2(4) 6 6
C4 C2B C3 44(3) 6 .
C4 C2B C1B 46.8(17) 6 6
C3 C2B C1B 14.15(7) . 6
C4 C2B C5B 137(3) 6 6
C3 C2B C5B 172.28(16) . 6
C1B C2B C5B 172.9(4) 6 6
C4 C2B C2 155.3(19) 6 .
C3 C2B C2 149.5 . .
C1B C2B C2 154.2(8) 6 .
C5B C2B C2 25.2(5) 6 .
C4 C2B C5 156(2) 6 6
C3 C2B C5 154.0(3) . 6
C1B C2B C5 156.5(11) 6 6
C5B C2B C5 21.6(2) 6 6
C2 C2B C5 5.37(16) . 6
C4 C2B C3B 168.2(5) 6 .
C3 C2B C3B 135.6 . .
C1B C2B C3B 137.3(8) 6 .
C5B C2B C3B 40.9(6) 6 .
C2 C2B C3B 17.4 . .
C5 C2B C3B 19.4(3) 6 .
C4 C2B C1B 75(2) 6 .
C3 C2B C1B 31.3 . .
C1B C2B C1B 29.4(8) 6 .
C5B C2B C1B 148.3(6) 6 .
C2 C2B C1B 124.9 . .
C5 C2B C1B 127.4(3) 6 .
C3B C2B C1B 108.0 . .
C4 C2B C3 79(2) 6 6
C3 C2B C3 34.19(13) . 6
C1B C2B C3 35.0(7) 6 6
C5B C2B C3 143.9(6) 6 6
C2 C2B C3 119.35(12) . 6
C5 C2B C3 122.3(4) 6 6
C3B C2B C3 102.99(13) . 6
C1B C2B C3 7.35(6) . 6
C4 C2B C7B 52(2) 6 .
C3 C2B C7B 96.8 . .
C1B C2B C7B 96.7(8) 6 .
C5B C2B C7B 85.4(6) 6 .
C2 C2B C7B 109.0 . .
C5 C2B C7B 106.6(3) 6 .
C3B C2B C7B 126.0 . .
C1B C2B C7B 126.0 . .
C3 C2B C7B 130.73(13) 6 .
C4 C2B C2B 95(3) 6 6
C3 C2B C2B 50.5 . 6
C1B C2B C2B 50.3(8) 6 6
C5B C2B C2B 127.8(6) 6 6
C2 C2B C2B 104.0 . 6
C5 C2B C2B 106.6(3) 6 6
C3B C2B C2B 87.2 . 6
C1B C2B C2B 20.9 . 6
C3 C2B C2B 16.34(13) 6 6
C7B C2B C2B 146.8 . 6
C4 C2B C9 32.3(19) 6 6
C3 C2B C9 76.4(5) . 6
C1B C2B C9 76.1(4) 6 6
C5B C2B C9 106.0(11) 6 6
C2 C2B C9 129.4(5) . 6
C5 C2B C9 127.3(8) 6 6
C3B C2B C9 146.6(5) . 6
C1B C2B C9 105.4(5) . 6
C3 C2B C9 110.1(4) 6 6
C7B C2B C9 20.7(5) . 6
C2B C2B C9 126.1(5) 6 6
C4B C3B C5 156.8(8) 6 6
C4B C3B C2 176.9(2) 6 .
C5 C3B C2 25.4(4) 6 .
C4B C3B C1 28.4(3) 6 .
C5 C3B C1 174.3(5) 6 .
C2 C3B C1 149.6 . .
C4B C3B C5B 172.63(10) 6 6
C5 C3B C5B 21.83(10) 6 6
C2 C3B C5B 10.28(10) . 6
C1 C3B C5B 152.5(5) . 6
C4B C3B C2B 149.9(3) 6 .
C5 C3B C2B 52.4(5) 6 .
C2 C3B C2B 29.0 . .
C1 C3B C2B 122.1 . .
C5B C3B C2B 30.8(5) 6 .
C4B C3B C4B 42.2(3) 6 .
C5 C3B C4B 160.2(5) 6 .
C2 C3B C4B 136.0 . .
C1 C3B C4B 14.1 . .
C5B C3B C4B 138.4(5) 6 .
C2B C3B C4B 108.0 . .
C4B C3B C8B 83.9(3) 6 .
C5 C3B C8B 73.7(5) 6 .
C2 C3B C8B 97.6 . .
C1 C3B C8B 111.9 . .
C5B C3B C8B 95.4(5) 6 .
C2B C3B C8B 126.0 . .
C4B C3B C8B 126.0 . .
C4B C3B C3B 57.5(3) 6 6
C5 C3B C3B 145.2(5) 6 6
C2 C3B C3B 120.8 . 6
C1 C3B C3B 29.3 . 6
C5B C3B C3B 123.4(5) 6 6
C2B C3B C3B 92.8 . 6
C4B C3B C3B 15.3 . 6
C8B C3B C3B 141.2 . 6
C4B C3B C4 150.5(6) 6 6
C5 C3B C4 52.1(3) 6 6
C2 C3B C4 28.3(4) . 6
C1 C3B C4 122.4(4) . 6
C5B C3B C4 30.67(19) 6 6
C2B C3B C4 1.89(9) . 6
C4B C3B C4 108.4(4) . 6
C8B C3B C4 125.6(4) . 6
C3B C3B C4 93.2(4) 6 6
C4B C3B C7 127.9(3) 6 .
C5 C3B C7 30.0(5) 6 .
C2 C3B C7 53.7 . .
C1 C3B C7 155.7 . .
C5B C3B C7 51.8(5) 6 .
C2B C3B C7 82.0 . .
C4B C3B C7 169.8 . .
C8B C3B C7 44.0 . .
C3B C3B C7 173.9 6 .
C4 C3B C7 81.6(4) 6 .
C4B C3B C9B 42.2(3) 6 6
C5 C3B C9B 115.3(6) 6 6
C2 C3B C9B 139.2(3) . 6
C1 C3B C9B 70.2(3) . 6
C5B C3B C9B 136.9(5) 6 6
C2B C3B C9B 167.6(3) . 6
C4B C3B C9B 84.3(3) . 6
C8B C3B C9B 41.8(3) . 6
C3B C3B C9B 99.5(3) 6 6
C4 C3B C9B 167.4(4) 6 6
C7 C3B C9B 85.8(3) . 6
C3B C4B C1 130.0(5) 6 .
C3B C4B C5 12.3(5) 6 .
C1 C4B C5 142.2 . .
C3B C4B C2 1.77(11) 6 6
C1 C4B C2 128.9(3) . 6
C5 C4B C2 13.5(3) . 6
C3B C4B C4B 122.5(5) 6 6
C1 C4B C4B 8.6 . 6
C5 C4B C4B 134.6 . 6
C2 C4B C4B 121.6(3) 6 6
C3B C4B C5B 5.08(8) 6 .
C1 C4B C5B 131.1 . .
C5 C4B C5B 11.6 . .
C2 C4B C5B 6.73(10) 6 .
C4B C4B C5B 123.2 6 .
C3B C4B C3B 107.3(5) 6 .
C1 C4B C3B 23.2 . .
C5 C4B C3B 119.3 . .
C2 C4B C3B 106.3(4) 6 .
C4B C4B C3B 15.3 6 .
C5B C4B C3B 108.0 . .
C3B C4B C9B 126.5(5) 6 .
C1 C4B C9B 102.9 . .
C5 C4B C9B 114.6 . .
C2 C4B C9B 127.3(3) 6 .
C4B C4B C9B 110.8 6 .
C5B C4B C9B 126.0 . .
C3B C4B C9B 126.0 . .
C3B C4B C8B 79.3(6) 6 6
C1 C4B C8B 149.49(15) . 6
C5 C4B C8B 67.47(15) . 6
C2 C4B C8B 80.2(4) 6 6
C4B C4B C8B 157.80(15) 6 6
C5B C4B C8B 78.94(15) . 6
C3B C4B C8B 172.20(14) . 6
C9B C4B C8B 47.18(15) . 6
C3B C4B C6 161.0(5) 6 6
C1 C4B C6 68.2(3) . 6
C5 C4B C6 149.4(3) . 6
C2 C4B C6 161.6(3) 6 6
C4B C4B C6 76.0(3) 6 6
C5B C4B C6 160.7(3) . 6
C3B C4B C6 91.2(3) . 6
C9B C4B C6 34.8(3) . 6
C8B C4B C6 81.9(3) 6 6
C3B C4B C6 171.3(5) 6 .
C1 C4B C6 57.6 . .
C5 C4B C6 160.1 . .
C2 C4B C6 171.3(3) 6 .
C4B C4B C6 65.4 6 .
C5B C4B C6 171.3 . .
C3B C4B C6 80.6 . .
C9B C4B C6 45.5 . .
C8B C4B C6 92.59(15) 6 .
C6 C4B C6 10.7(3) 6 .
C3B C4B C2B 23.1(3) 6 6
C1 C4B C2B 107.6(3) . 6
C5 C4B C2B 34.8(3) . 6
C2 C4B C2B 22.45(15) 6 6
C4B C4B C2B 99.8(3) 6 6
C5B C4B C2B 23.5(3) . 6
C3B C4B C2B 84.5(3) . 6
C9B C4B C2B 149.4(3) . 6
C8B C4B C2B 102.3(4) 6 6
C6 C4B C2B 175.79(17) 6 6
C6 C4B C2B 165.1(3) . 6
C2 C5B C5 25.9(6) 6 .
C2 C5B C2B 103.2(13) 6 6
C5 C5B C2B 127.6(6) . 6
C2 C5B C3B 14.5 6 6
C5 C5B C3B 19.6(2) . 6
C2B C5B C3B 108.3(8) 6 6
C2 C5B C4 112.5(7) 6 .
C5 C5B C4 137.6 . .
C2B C5B C4 11.0(6) 6 .
C3B C5B C4 118.8(2) 6 .
C2 C5B C3 101.3(11) 6 6
C5 C5B C3 126.1(4) . 6
C2B C5B C3 3.17(8) 6 6
C3B C5B C3 107.1(6) 6 6
C4 C5B C3 11.7(4) . 6
C2 C5B C4B 16.8 6 .
C5 C5B C4B 19.6 . .
C2B C5B C4B 108.8(6) 6 .
C3B C5B C4B 2.3 6 .
C4 C5B C4B 119.3 . .
C3 C5B C4B 107.6(4) 6 .
C2 C5B C1B 103.4(8) 6 .
C5 C5B C1B 127.1 . .
C2B C5B C1B 3.3(2) 6 .
C3B C5B C1B 107.7(2) 6 .
C4 C5B C1B 12.8 . .
C3 C5B C1B 6.2 6 .
C4B C5B C1B 108.0 . .
C2 C5B C7 96.9(6) 6 6
C5 C5B C7 75.9(3) . 6
C2B C5B C7 153.5(7) 6 6
C3B C5B C7 95.44(8) 6 6
C4 C5B C7 142.7(2) . 6
C3 C5B C7 153.1(5) 6 6
C4B C5B C7 95.5(3) . 6
C1B C5B C7 155.4(2) . 6
C2 C5B C10B 128.1(8) 6 .
C5 C5B C10B 106.7 . .
C2B C5B C10B 125.1(6) 6 .
C3B C5B C10B 126.3(2) 6 .
C4 C5B C10B 114.4 . .
C3 C5B C10B 126.0(4) 6 .
C4B C5B C10B 126.0 . .
C1B C5B C10B 126.0 . .
C7 C5B C10B 31.3(3) 6 .
C2 C5B C7B 158.5(3) 6 6
C5 C5B C7B 163.1(5) . 6
C2B C5B C7B 66.86(16) 6 6
C3B C5B C7B 172.6(5) 6 6
C4 C5B C7B 56.1(5) . 6
C3 C5B C7B 67.8(2) 6 6
C4B C5B C7B 174.5(4) . 6
C1B C5B C7B 67.8(5) . 6
C7 C5B C7B 88.2(7) 6 6
C10B C5B C7B 58.3(5) . 6
C2 C5B C10 85.5(8) 6 .
C5 C5B C10 62.2 . .
C2B C5B C10 169.3(6) 6 .
C3B C5B C10 81.7(2) 6 .
C4 C5B C10 158.3 . .
C3 C5B C10 168.9(4) 6 .
C4B C5B C10 81.4 . .
C1B C5B C10 170.6 . .
C7 C5B C10 15.9(2) 6 .
C10B C5B C10 44.6 . .
C7B C5B C10 102.8(5) 6 .
C8 C6B C9 17.7(7) 6 .
C8 C6B C1B 77.9(9) 6 .
C9 C6B C1B 77.9 . .
C8 C6B C3 72.5(5) 6 6
C9 C6B C3 73.7(4) . 6
C1B C6B C3 6.2(3) . 6
C8 C6B C6B 144.1(12) 6 6
C9 C6B C6B 152.2 . 6
C1B C6B C6B 74.8 . 6
C3 C6B C6B 78.7(4) 6 6
C8 C6B C4 61.3(8) 6 .
C9 C6B C4 60.9 . .
C1B C6B C4 17.1 . .
C3 C6B C4 13.1(4) 6 .
C6B C6B C4 91.6 6 .
C8 C6B C7B 24.3(2) 6 6
C9 C6B C7B 14.3(4) . 6
C1B C6B C7B 63.8(4) . 6
C3 C6B C7B 59.92(18) 6 6
C6B C6B C7B 138.6(4) 6 6
C4 C6B C7B 46.9(4) . 6
C8 C6B C1B 102.3(8) 6 6
C9 C6B C1B 104.4(3) . 6
C1B C6B C1B 26.6(3) . 6
C3 C6B C1B 30.8(2) 6 6
C6B C6B C1B 48.2(3) 6 6
C4 C6B C1B 43.5(3) . 6
C7B C6B C1B 90.4(3) 6 6
C8 C6B C2B 63.0(5) 6 6
C9 C6B C2B 61.9(3) . 6
C1B C6B C2B 15.9(3) . 6
C3 C6B C2B 12.76(13) 6 6
C6B C6B C2B 90.7(3) 6 6
C4 C6B C2B 2.24(13) . 6
C7B C6B C2B 47.87(11) 6 6
C1B C6B C2B 42.53(18) 6 6
C9 C7B C8 21.8(16) 6 .
C9 C7B C4 92.9(19) 6 6
C8 C7B C4 71.4(2) . 6
C9 C7B C2B 101.9(17) 6 .
C8 C7B C2B 80.5 . .
C4 C7B C2B 9.2(2) 6 .
C9 C7B C10B 174(2) 6 6
C8 C7B C10B 164.7(5) . 6
C4 C7B C10B 93.5(4) 6 6
C2B C7B C10B 84.5(5) . 6
C9 C7B C5B 129.7(19) 6 6
C8 C7B C5B 108.2(3) . 6
C4 C7B C5B 36.84(13) 6 6
C2B C7B C5B 27.8(3) . 6
C10B C7B C5B 56.7(3) 6 6
C9 C7B C3 83.4(17) 6 .
C8 C7B C3 61.9 . .
C4 C7B C3 9.5(2) 6 .
C2B C7B C3 18.6 . .
C10B C7B C3 103.0(5) 6 .
C5B C7B C3 46.3(3) 6 .
C9 C7B C1B 79.6(17) 6 6
C8 C7B C1B 58.51(8) . 6
C4 C7B C1B 13.84(13) 6 6
C2B C7B C1B 22.38(8) . 6
C10B C7B C1B 106.7(5) 6 6
C5B C7B C1B 50.1(2) 6 6
C3 C7B C1B 6.2 . 6
C9 C7B C6B 27.9(12) 6 6
C8 C7B C6B 11.1(2) . 6
C4 C7B C6B 65.8(7) 6 6
C2B C7B C6B 74.6(4) . 6
C10B C7B C6B 158.1(8) 6 6
C5B C7B C6B 102.2(7) 6 6
C3 C7B C6B 56.5(4) . 6
C1B C7B C6B 52.2(5) 6 6
C9 C7B C2 127.9(17) 6 .
C8 C7B C2 106.2 . .
C4 C7B C2 35.1(2) 6 .
C2B C7B C2 26.3 . .
C10B C7B C2 58.6(5) 6 .
C5B C7B C2 4.32(11) 6 .
C3 C7B C2 44.5 . .
C1B C7B C2 48.69(8) 6 .
C6B C7B C2 100.8(4) 6 .
C10 C8B C9B 169.61(15) 6 6
C10 C8B C7 19.3(5) 6 .
C9B C8B C7 162.7(3) 6 .
C10 C8B C5 77.3(4) 6 6
C9B C8B C5 101.5(4) 6 6
C7 C8B C5 61.2(2) . 6
C10 C8B C3B 96.4(6) 6 .
C9B C8B C3B 82.4(3) 6 .
C7 C8B C3B 80.3 . .
C5 C8B C3B 19.2(2) 6 .
C10 C8B C4B 112.8(6) 6 6
C9B C8B C4B 65.6(3) 6 6
C7 C8B C4B 97.1 . 6
C5 C8B C4B 35.9(2) 6 6
C3B C8B C4B 16.8 . 6
C10 C8B C2 76.9(6) 6 .
C9B C8B C2 102.4(3) 6 .
C7 C8B C2 60.3 . .
C5 C8B C2 3.06(6) 6 .
C3B C8B C2 20.1 . .
C4B C8B C2 36.8 6 .
C10 C8B C5B 65.2(4) 6 6
C9B C8B C5B 113.5(4) 6 6
C7 C8B C5B 49.2(3) . 6
C5 C8B C5B 12.17(6) 6 6
C3B C8B C5B 31.3(3) . 6
C4B C8B C5B 48.0(2) 6 6
C2 C8B C5B 12.0(3) . 6
C10 C8B C10B 20.3(3) 6 6
C9B C8B C10B 157.9(5) 6 6
C7 C8B C10B 7.6(2) . 6
C5 C8B C10B 57.35(17) 6 6
C3B C8B C10B 76.5(4) . 6
C4B C8B C10B 93.1(4) 6 6
C2 C8B C10B 56.8(4) . 6
C5B C8B C10B 45.18(17) 6 6
C6 C9B C8B 147.7(4) 6 6
C6 C9B C6 2.97(9) 6 .
C8B C9B C6 144.7(3) 6 .
C6 C9B C4B 80.60(9) 6 .
C8B C9B C4B 67.2(3) 6 .
C6 C9B C4B 77.6 . .
C6 C9B C1 61.84(9) 6 .
C8B C9B C1 85.9(3) 6 .
C6 C9B C1 58.9 . .
C4B C9B C1 18.8 . .
C6 C9B C3B 91.94(14) 6 6
C8B C9B C3B 55.8(3) 6 6
C6 C9B C3B 88.97(14) . 6
C4B C9B C3B 11.36(14) . 6
C1 C9B C3B 30.10(14) . 6
C7 C10B C10 15.8(4) 6 .
C7 C10B C5B 68.2(9) 6 .
C10 C10B C5B 76.1 . .
C7 C10B C7B 129.8(13) 6 6
C10 C10B C7B 140.9(6) . 6
C5B C10B C7B 65.0(6) . 6
C7 C10B C5 51.0(9) 6 .
C10 C10B C5 58.6 . .
C5B C10B C5 17.5 . .
C7B C10B C5 82.4(6) 6 .
C7 C10B C2 57.8(9) 6 6
C10 C10B C2 66.35(5) . 6
C5B C10B C2 10.52(6) . 6
C7B C10B C2 74.6(6) 6 6
C5 C10B C2 8.0 . 6
C7 C10B C8B 12.2(4) 6 6
C10 C10B C8B 14.6(3) . 6
C5B C10B C8B 61.8(3) . 6
C7B C10B C8B 126.3(7) 6 6
C5 C10B C8B 44.3(3) . 6
C2 C10B C8B 51.9(2) 6 6
C12 C11 C16 119.4(4) . .
C12 C11 P1 116.5(3) . .
C16 C11 P1 123.9(4) . .
C11 C12 C13 120.5(4) . .
C11 C12 S1 120.2(3) . .
C13 C12 S1 119.3(4) . .
C14 C13 C12 119.1(5) . .
C14 C13 H13 120.5 . .
C12 C13 H13 120.5 . .
C13 C14 C15 121.1(5) . .
C13 C14 H14 119.5 . .
C15 C14 H14 119.5 . .
C14 C15 C16 120.2(5) . .
C14 C15 H15 119.9 . .
C16 C15 H15 119.9 . .
C15 C16 C11 119.6(5) . .
C15 C16 H16 120.2 . .
C11 C16 H16 120.2 . .
C18 C17 C18 119.5(7) . 6
C18 C17 P1 120.2(4) . .
C18 C17 P1 120.2(4) 6 .
C17 C18 C19 119.5(7) . .
C17 C18 H18 120.3 . .
C19 C18 H18 120.3 . .
C20 C19 C18 120.3(8) . .
C20 C19 H19 119.8 . .
C18 C19 H19 119.8 . .
C19 C20 C19 120.8(10) 6 .
C19 C20 H20 119.6 6 .
C19 C20 H20 119.6 . .
C22 C21 C22 107.8(6) . 6
C22 C21 C24 126.1(3) . .
C22 C21 C24 126.1(3) 6 .
C22 C21 Ru2 71.6(3) . .
C22 C21 Ru2 71.6(3) 6 .
C24 C21 Ru2 124.1(5) . .
C23 C22 C21 107.6(4) . .
C23 C22 C25 127.2(5) . .
C21 C22 C25 125.0(5) . .
C23 C22 Ru2 68.9(3) . .
C21 C22 Ru2 70.6(3) . .
C25 C22 Ru2 130.2(4) . .
C22 C23 C23 108.4(3) . 6
C22 C23 C26 126.3(5) . .
C23 C23 C26 125.2(4) 6 .
C22 C23 Ru2 73.5(3) . .
C23 C23 Ru2 70.67(12) 6 .
C26 C23 Ru2 124.8(4) . .
C21 C24 H24A 109.5 . .
C21 C24 H24B 109.5 . .
H24A C24 H24B 109.5 . .
C21 C24 H24C 109.5 . .
H24A C24 H24C 109.5 . .
H24B C24 H24C 109.5 . .
C22 C25 H25A 109.5 . .
C22 C25 H25B 109.5 . .
H25A C25 H25B 109.5 . .
C22 C25 H25C 109.5 . .
H25A C25 H25C 109.5 . .
H25B C25 H25C 109.5 . .
C23 C26 H26A 109.5 . .
C23 C26 H26B 109.5 . .
H26A C26 H26B 109.5 . .
C23 C26 H26C 109.5 . .
H26A C26 H26C 109.5 . .
H26B C26 H26C 109.5 . .
F1 C27 F2 107.1(4) . 6_565
F1 C27 F2 107.1(4) . .
F2 C27 F2 107.2(6) 6_565 .
F1 C27 S2 112.2(6) . .
F2 C27 S2 111.5(4) 6_565 .
F2 C27 S2 111.5(4) . .
Cl1 C29 Cl1 117(3) 5_665 .
Cl1 C29 C29 58.6(13) 5_665 5_665
Cl1 C29 C29 58.6(13) . 5_665
F4 C28 F4 97.923(4) 6 .
F4 C28 F3 87.385(2) 6 .
F4 C28 F3 87.385(2) . .
F4 C28 S3 127.112(2) 6 .
F4 C28 S3 127.112(2) . .
F3 C28 S3 117.207(3) . .

loop_
_geom_bond_atom_site_label_1
_geom_bond_atom_site_label_2
_geom_bond_distance
_geom_bond_site_symmetry_2
P1 C17 1.816(7) .
P1 C11 1.821(4) .
P1 C11 1.821(4) 6
P1 Ru1 2.3005(16) .
S1 C12 1.801(4) .
S1 Ru1 2.2890(11) .
S1 Ru2 2.3140(11) .
S2 O1 1.435(4) 6_565
S2 O1 1.435(4) .
S2 O2 1.437(5) .
S2 C27 1.820(7) .
S3 O3 1.4109 .
S3 O4 1.4854 .
S3 O4 1.4854 6
S3 C28 1.7269 .
Ru1 C2B 2.195(6) 6
Ru1 C2B 2.195(6) .
Ru1 C1B 2.235(6) .
Ru1 C1B 2.235(6) 6
Ru1 C3B 2.240(5) 6
Ru1 C3B 2.240(6) .
Ru1 S1 2.2890(11) 6
Ru1 P1 2.3005(16) .
Ru1 Ru2 2.6170(6) .
Ru1 C2 2.302(6) 6
Ru1 C2 2.302(6) .
Ru1 C5B 2.303(7) .
Ru2 C23 2.163(4) 6
Ru2 C23 2.163(4) .
Ru2 C21 2.209(6) .
Ru2 C22 2.222(5) .
Ru2 C22 2.222(5) 6
Ru2 S1 2.3140(11) 6
Cl1 C29 1.66(2) 5_665
Cl1 C29 1.66(2) .
C1 C4B 0.5734(15) 6
C1 C4B 0.5734(14) .
C1 C3B 0.924(2) .
C1 C3B 0.924(2) 6
C1 C5 1.419(4) .
C1 C5 1.419(4) 6
C1 C2 1.460(4) .
C1 C2 1.460(4) 6
C1 C6 1.534(4) 6
C1 C6 1.534(4) .
C1 C9B 1.733(4) 6
C1 C9B 1.733(4) .
C2 C5 0.254(3) 6
C2 C5B 0.418(5) 6
C2 C3B 0.5865(15) .
C2 C2B 0.954(2) .
C2 C4B 1.030(4) 6
C2 C4 1.208(4) 6
C2 C3 1.441(4) .
C2 C7 1.532(4) .
C2 C1B 1.573(7) 6
C2 C8B 1.693(4) .
C2 C10 1.727(7) 6
C3 C1B 0.191(5) 6
C3 C4 0.391(11) 6
C3 C2B 0.5356(14) .
C3 C1B 1.004(3) .
C3 C3 1.070(12) 6
C3 C5B 1.299(4) 6
C3 C4 1.441(4) .
C3 C2B 1.470(9) 6
C3 C8 1.532(4) .
C3 C6B 1.604(5) 6
C3 C7B 1.664(4) .
C4 C2B 0.2736(14) 6
C4 C3 0.391(11) 6
C4 C1B 0.5120(13) .
C4 C5B 0.984(2) .
C4 C2 1.208(2) 6
C4 C7B 1.363(14) 6
C4 C1B 1.377(12) 6
C4 C5 1.441(4) .
C4 C8 1.513(6) 6
C4 C9 1.532(4) .
C4 C3B 1.692(4) 6
C5 C2 0.254(4) 6
C5 C3B 0.497(5) 6
C5 C5B 0.5518(14) .
C5 C4B 0.922(2) .
C5 C2B 1.187(5) 6
C5 C7 1.396(10) 6
C5 C8B 1.453(2) 6
C5 C10 1.532(4) .
C5 C3 1.685(7) 6
C5 C10B 1.753(4) .
C6 C6 0.337(8) 6
C6 C9B 0.955(7) 6
C6 C9B 1.287(3) .
C6 C4B 1.652(3) 6
C6 C4B 1.763(4) .
C7 C10 0.5171 6
C7 C10B 0.797(4) 6
C7 C8B 1.272(3) .
C7 C5 1.396(10) 6
C7 C5B 1.424(11) 6
C7 C3B 1.805(5) .
C8 C6B 0.573(17) 6
C8 C9 0.676(17) 6
C8 C7B 1.222(3) .
C8 C1B 1.501(9) 6
C8 C4 1.513(6) 6
C8 C2B 1.781(4) .
C9 C7B 0.634(6) 6
C9 C8 0.676(18) 6
C9 C6B 1.199(3) .
C9 C3 1.711(11) 6
C9 C1B 1.721(4) .
C9 C2B 1.756(9) 6
C10 C7 0.5171(18) 6
C10 C8B 0.899(10) 6
C10 C10B 1.236(3) .
C10 C5B 1.709(4) .
C10 C2 1.727(10) 6
C10 C3B 1.843(9) 6
C1B C3 0.191(5) 6
C1B C2B 0.659(6) 6
C1B C1B 0.908(12) 6
C1B C4 1.377(11) 6
C1B C5B 1.423(4) .
C1B C2B 1.423(4) .
C1B C8 1.501(11) 6
C1B C6B 1.513(4) .
C1B C2 1.573(3) 6
C1B C7B 1.718(15) 6
C2B C4 0.2736(10) 6
C2B C1B 0.659(9) 6
C2B C5B 0.767(5) 6
C2B C5 1.1868(16) 6
C2B C3B 1.423(4) .
C2B C3 1.470(11) 6
C2B C7B 1.513(4) .
C2B C2B 1.751(10) 6
C2B C9 1.756(10) 6
C3B C4B 0.444(3) 6
C3B C5 0.497(5) 6
C3B C5B 0.981(4) 6
C3B C4B 1.423(4) .
C3B C8B 1.512(4) .
C3B C3B 1.612(2) 6
C3B C4 1.692(4) 6
C3B C9B 1.812(4) 6
C4B C3B 0.4440(16) 6
C4B C2 1.030(3) 6
C4B C4B 1.1340 6
C4B C5B 1.423(4) .
C4B C9B 1.513(4) .
C4B C8B 1.531(6) 6
C4B C6 1.652(5) 6
C4B C2B 1.821(4) 6
C5B C2 0.418(5) 6
C5B C2B 0.767(7) 6
C5B C3B 0.981(5) 6
C5B C3 1.299(9) 6
C5B C7 1.424(8) 6
C5B C10B 1.513(4) .
C5B C7B 1.640(7) 6
C6B C8 0.573(15) 6
C6B C3 1.604(5) 6
C6B C6B 1.70(2) 6
C6B C7B 1.721(11) 6
C6B C1B 1.958(9) 6
C6B C2B 1.966(5) 6
C7B C9 0.634(8) 6
C7B C4 1.363(13) 6
C7B C10B 1.539(4) 6
C7B C5B 1.640(8) 6
C7B C1B 1.718(14) 6
C7B C6B 1.721(17) 6
C8B C10 0.899(7) 6
C8B C9B 1.218(9) 6
C8B C5 1.453(7) 6
C8B C4B 1.531(7) 6
C8B C5B 1.879(7) 6
C8B C10B 2.039(3) 6
C9B C6 0.955(8) 6
C9B C8B 1.218(5) 6
C9B C3B 1.812(5) 6
C10B C7 0.797(6) 6
C10B C7B 1.539(11) 6
C10B C2 1.801(11) 6
C10B C8B 2.039(10) 6
C11 C12 1.394(6) .
C11 C16 1.396(6) .
C12 C13 1.400(6) .
C13 C14 1.374(7) .
C13 H13 0.9300 .
C14 C15 1.383(8) .
C14 H14 0.9300 .
C15 C16 1.391(7) .
C15 H15 0.9300 .
C16 H16 0.9300 .
C17 C18 1.387(7) .
C17 C18 1.387(7) 6
C18 C19 1.391(9) .
C18 H18 0.9300 .
C19 C20 1.358(11) .
C19 H19 0.9300 .
C20 C19 1.358(11) 6
C20 H20 0.9300 .
C21 C22 1.438(7) .
C21 C22 1.438(7) 6
C21 C24 1.502(11) .
C22 C23 1.412(7) .
C22 C25 1.487(7) .
C23 C23 1.432(9) 6
C23 C26 1.489(7) .
C24 H24A 0.9600 .
C24 H24B 0.9600 .
C24 H24C 0.9600 .
C25 H25A 0.9600 .
C25 H25B 0.9600 .
C25 H25C 0.9600 .
C26 H26A 0.9600 .
C26 H26B 0.9600 .
C26 H26C 0.9600 .
C27 F1 1.320(9) .
C27 F2 1.341(6) 6_565
C27 F2 1.341(6) .
C29 Cl1 1.66(2) 5_665
C29 C29 1.73(9) 5_665
F3 C28 1.5477 .
F4 C28 1.4322 .
C28 F4 1.4322 6

loop_
_geom_torsion_atom_site_label_1
_geom_torsion_atom_site_label_2
_geom_torsion_atom_site_label_3
_geom_torsion_atom_site_label_4
_geom_torsion
_geom_torsion_site_symmetry_1
_geom_torsion_site_symmetry_4
C12 S1 Ru1 C2B 115.2(3) . 6
Ru2 S1 Ru1 C2B -146.4(3) . 6
C12 S1 Ru1 C2B 104.0(2) . .
Ru2 S1 Ru1 C2B -157.67(17) . .
C12 S1 Ru1 C1B 92.9(3) . .
Ru2 S1 Ru1 C1B -168.8(2) . .
C12 S1 Ru1 C1B 92.1(2) . 6
Ru2 S1 Ru1 C1B -169.48(18) . 6
C12 S1 Ru1 C3B 163.2(2) . 6
Ru2 S1 Ru1 C3B -98.42(16) . 6
C12 S1 Ru1 C3B 140.3(2) . .
Ru2 S1 Ru1 C3B -121.37(15) . .
C12 S1 Ru1 S1 -90.00(15) . 6
Ru2 S1 Ru1 S1 8.37(6) . 6
C12 S1 Ru1 P1 -6.36(15) . .
Ru2 S1 Ru1 P1 92.01(4) . .
C12 S1 Ru1 C2 155.2(2) . 6
Ru2 S1 Ru1 C2 -106.4(2) . 6
C12 S1 Ru1 C2 125.6(2) . .
Ru2 S1 Ru1 C2 -136.04(15) . .
C12 S1 Ru1 C5B 151.8(4) . .
Ru2 S1 Ru1 C5B -109.8(3) . .
C17 P1 Ru1 C2B -25.24(14) . 6
C11 P1 Ru1 C2B -146.2(2) . 6
C11 P1 Ru1 C2B 95.7(2) 6 6
C17 P1 Ru1 C2B 25.24(17) . .
C11 P1 Ru1 C2B -95.7(2) . .
C11 P1 Ru1 C2B 146.2(2) 6 .
C17 P1 Ru1 C1B -11.89(16) . .
C11 P1 Ru1 C1B -132.8(2) . .
C11 P1 Ru1 C1B 109.0(2) 6 .
C17 P1 Ru1 C1B 11.89(16) . 6
C11 P1 Ru1 C1B -109.0(2) . 6
C11 P1 Ru1 C1B 132.8(2) 6 6
C17 P1 Ru1 C3B -40.53(18) . 6
C11 P1 Ru1 C3B -161.5(2) . 6
C11 P1 Ru1 C3B 80.4(2) 6 6
C17 P1 Ru1 C3B 40.5(2) . .
C11 P1 Ru1 C3B -80.4(3) . .
C11 P1 Ru1 C3B 161.5(3) 6 .
C17 P1 Ru1 S1 124.24(3) . .
C11 P1 Ru1 S1 3.30(15) . .
C11 P1 Ru1 S1 -114.82(15) 6 .
C17 P1 Ru1 S1 -124.24(3) . 6
C11 P1 Ru1 S1 114.82(15) . 6
C11 P1 Ru1 S1 -3.30(15) 6 6
C17 P1 Ru1 C2 -40.02(14) . 6
C11 P1 Ru1 C2 -161.0(2) . 6
C11 P1 Ru1 C2 80.9(2) 6 6
C17 P1 Ru1 C2 40.0(2) . .
C11 P1 Ru1 C2 -80.9(3) . .
C11 P1 Ru1 C2 161.0(2) 6 .
C17 P1 Ru1 C5B -43.30(19) . .
C11 P1 Ru1 C5B -164.2(2) . .
C11 P1 Ru1 C5B 77.6(2) 6 .
C12 S1 Ru2 C23 -127.2(2) . 6
Ru1 S1 Ru2 C23 128.5(2) . 6
C12 S1 Ru2 C23 -111.59(19) . .
Ru1 S1 Ru2 C23 144.08(13) . .
C12 S1 Ru2 C21 -45.4(2) . .
Ru1 S1 Ru2 C21 -149.76(19) . .
C12 S1 Ru2 C22 -74.7(2) . .
Ru1 S1 Ru2 C22 -179.04(14) . .
C12 S1 Ru2 C22 -61.2(4) . 6
Ru1 S1 Ru2 C22 -165.5(3) . 6
C12 S1 Ru2 S1 96.15(15) . 6
Ru1 S1 Ru2 S1 -8.19(6) . 6
C12 S1 Ru2 Ru1 104.33(15) . .
C2B Ru1 Ru2 C23 18.2(4) 6 6
C2B Ru1 Ru2 C23 -80.5(3) . 6
C1B Ru1 Ru2 C23 22.1(7) . 6
C1B Ru1 Ru2 C23 -84.3(7) 6 6
C3B Ru1 Ru2 C23 -7.6(2) 6 6
C3B Ru1 Ru2 C23 -54.6(2) . 6
S1 Ru1 Ru2 C23 -125.8(2) . 6
S1 Ru1 Ru2 C23 63.6(2) 6 6
P1 Ru1 Ru2 C23 148.9(2) . 6
C2 Ru1 Ru2 C23 5.1(3) 6 6
C2 Ru1 Ru2 C23 -67.3(2) . 6
C5B Ru1 Ru2 C23 17.5(3) . 6
C2B Ru1 Ru2 C23 80.5(4) 6 .
C2B Ru1 Ru2 C23 -18.2(3) . .
C1B Ru1 Ru2 C23 84.3(6) . .
C1B Ru1 Ru2 C23 -22.1(7) 6 .
C3B Ru1 Ru2 C23 54.6(2) 6 .
C3B Ru1 Ru2 C23 7.6(2) . .
S1 Ru1 Ru2 C23 -63.6(2) . .
S1 Ru1 Ru2 C23 125.8(2) 6 .
P1 Ru1 Ru2 C23 -148.9(2) . .
C2 Ru1 Ru2 C23 67.3(3) 6 .
C2 Ru1 Ru2 C23 -5.1(2) . .
C5B Ru1 Ru2 C23 79.7(3) . .
C2B Ru1 Ru2 C21 -130.7(3) 6 .
C2B Ru1 Ru2 C21 130.7(3) . .
C1B Ru1 Ru2 C21 -126.8(6) . .
C1B Ru1 Ru2 C21 126.8(7) 6 .
C3B Ru1 Ru2 C21 -156.49(10) 6 .
C3B Ru1 Ru2 C21 156.49(8) . .
S1 Ru1 Ru2 C21 85.27(3) . .
S1 Ru1 Ru2 C21 -85.27(3) 6 .
P1 Ru1 Ru2 C21 0.0 . .
C2 Ru1 Ru2 C21 -143.79(16) 6 .
C2 Ru1 Ru2 C21 143.79(13) . .
C5B Ru1 Ru2 C21 -131.38(18) . .
C2B Ru1 Ru2 C22 145.9(4) 6 .
C2B Ru1 Ru2 C22 47.2(4) . .
C1B Ru1 Ru2 C22 149.7(7) . .
C1B Ru1 Ru2 C22 43.4(7) 6 .
C3B Ru1 Ru2 C22 120.1(3) 6 .
C3B Ru1 Ru2 C22 73.0(3) . .
S1 Ru1 Ru2 C22 1.8(3) . .
S1 Ru1 Ru2 C22 -168.7(3) 6 .
P1 Ru1 Ru2 C22 -83.4(3) . .
C2 Ru1 Ru2 C22 132.8(3) 6 .
C2 Ru1 Ru2 C22 60.3(3) . .
C5B Ru1 Ru2 C22 145.2(3) . .
C2B Ru1 Ru2 C22 -47.2(4) 6 6
C2B Ru1 Ru2 C22 -145.9(4) . 6
C1B Ru1 Ru2 C22 -43.4(7) . 6
C1B Ru1 Ru2 C22 -149.7(7) 6 6
C3B Ru1 Ru2 C22 -73.0(3) 6 6
C3B Ru1 Ru2 C22 -120.1(3) . 6
S1 Ru1 Ru2 C22 168.7(3) . 6
S1 Ru1 Ru2 C22 -1.8(3) 6 6
P1 Ru1 Ru2 C22 83.4(3) . 6
C2 Ru1 Ru2 C22 -60.3(3) 6 6
C2 Ru1 Ru2 C22 -132.8(3) . 6
C5B Ru1 Ru2 C22 -47.9(3) . 6
C2B Ru1 Ru2 S1 -45.4(3) 6 6
C2B Ru1 Ru2 S1 -144.1(3) . 6
C1B Ru1 Ru2 S1 -41.5(6) . 6
C1B Ru1 Ru2 S1 -147.9(7) 6 6
C3B Ru1 Ru2 S1 -71.22(11) 6 6
C3B Ru1 Ru2 S1 -118.24(8) . 6
S1 Ru1 Ru2 S1 170.54(7) . 6
P1 Ru1 Ru2 S1 85.27(3) . 6
C2 Ru1 Ru2 S1 -58.52(16) 6 6
C2 Ru1 Ru2 S1 -130.94(14) . 6
C5B Ru1 Ru2 S1 -46.11(18) . 6
C2B Ru1 Ru2 S1 144.1(3) 6 .
C2B Ru1 Ru2 S1 45.4(3) . .
C1B Ru1 Ru2 S1 147.9(6) . .
C1B Ru1 Ru2 S1 41.5(7) 6 .
C3B Ru1 Ru2 S1 118.24(11) 6 .
C3B Ru1 Ru2 S1 71.22(8) . .
S1 Ru1 Ru2 S1 -170.54(7) 6 .
P1 Ru1 Ru2 S1 -85.27(3) . .
C2 Ru1 Ru2 S1 130.94(17) 6 .
C2 Ru1 Ru2 S1 58.52(14) . .
C5B Ru1 Ru2 S1 143.34(18) . .
C4B C1 C2 C5 -8.2(3) 6 6
C4B C1 C2 C5 159.5(3) . 6
C3B C1 C2 C5 -4.9(3) . 6
C3B C1 C2 C5 162.5(3) 6 6
C5 C1 C2 C5 161.9(3) . 6
C2 C1 C2 C5 164.7(3) 6 6
C6 C1 C2 C5 -18.3(3) 6 6
C6 C1 C2 C5 -17.8(3) . 6
C9B C1 C2 C5 -17.1(3) 6 6
C9B C1 C2 C5 -25.7(3) . 6
C4B C1 C2 C5B -110.9(19) 6 6
C4B C1 C2 C5B 56.8(19) . 6
C3B C1 C2 C5B -107.6(19) . 6
C3B C1 C2 C5B 59.8(19) 6 6
C5 C1 C2 C5B 59.2(19) . 6
C5 C1 C2 C5B -102.7(16) 6 6
C2 C1 C2 C5B 62.0(19) 6 6
C6 C1 C2 C5B -121.0(19) 6 6
C6 C1 C2 C5B -120.5(19) . 6
C9B C1 C2 C5B -119.8(19) 6 6
C9B C1 C2 C5B -128.4(19) . 6
C4B C1 C2 C3B -3.2 6 .
C4B C1 C2 C3B 164.4 . .
C3B C1 C2 C3B 167.4 6 .
C5 C1 C2 C3B 166.9 . .
C5 C1 C2 C3B 4.9(3) 6 .
C2 C1 C2 C3B 169.6 6 .
C6 C1 C2 C3B -13.4 6 .
C6 C1 C2 C3B -12.9 . .
C9B C1 C2 C3B -12.1 6 .
C9B C1 C2 C3B -20.8 . .
C4B C1 C2 C2B -163.6 6 .
C4B C1 C2 C2B 4.1 . .
C3B C1 C2 C2B -160.3 . .
C3B C1 C2 C2B 7.1 6 .
C5 C1 C2 C2B 6.5 . .
C5 C1 C2 C2B -155.4(3) 6 .
C2 C1 C2 C2B 9.3 6 .
C6 C1 C2 C2B -173.7 6 .
C6 C1 C2 C2B -173.2 . .
C9B C1 C2 C2B -172.5 6 .
C4B C1 C2 C4B 167.7 . 6
C3B C1 C2 C4B 3.2 . 6
C3B C1 C2 C4B 170.7 6 6
C5 C1 C2 C4B 170.1 . 6
C5 C1 C2 C4B 8.2(3) 6 6
C2 C1 C2 C4B 172.9 6 6
C6 C1 C2 C4B -10.2 6 6
C6 C1 C2 C4B -9.6 . 6
C9B C1 C2 C4B -8.9 6 6
C9B C1 C2 C4B -17.6 . 6
C4B C1 C2 C4 -167.2 6 6
C4B C1 C2 C4 0.5 . 6
C3B C1 C2 C4 -163.9 . 6
C3B C1 C2 C4 3.5 6 6
C5 C1 C2 C4 2.9 . 6
C5 C1 C2 C4 -159.0(3) 6 6
C2 C1 C2 C4 5.7 6 6
C6 C1 C2 C4 -177.3 6 6
C6 C1 C2 C4 -176.8 . 6
C9B C1 C2 C4 -176.1 6 6
C9B C1 C2 C4 175.3 . 6
C4B C1 C2 C3 -170.3 6 .
C4B C1 C2 C3 -2.6 . .
C3B C1 C2 C3 -167.0 . .
C3B C1 C2 C3 0.4 6 .
C5 C1 C2 C3 -0.1 . .
C5 C1 C2 C3 -162.1(3) 6 .
C2 C1 C2 C3 2.6 6 .
C6 C1 C2 C3 179.6 6 .
C6 C1 C2 C3 -179.9 . .
C9B C1 C2 C3 -179.1 6 .
C9B C1 C2 C3 172.2 . .
C4B C1 C2 C7 9.8 6 .
C4B C1 C2 C7 177.5 . .
C3B C1 C2 C7 13.1 . .
C3B C1 C2 C7 -179.5 6 .
C5 C1 C2 C7 179.9 . .
C5 C1 C2 C7 18.0(3) 6 .
C2 C1 C2 C7 -177.3 6 .
C6 C1 C2 C7 -0.3 6 .
C6 C1 C2 C7 0.2 . .
C9B C1 C2 C7 0.9 6 .
C9B C1 C2 C7 -7.7 . .
C4B C1 C2 C1B -165.0 6 6
C4B C1 C2 C1B 2.7 . 6
C3B C1 C2 C1B -161.7 . 6
C3B C1 C2 C1B 5.7 6 6
C5 C1 C2 C1B 5.1 . 6
C5 C1 C2 C1B -156.8(3) 6 6
C2 C1 C2 C1B 7.9 6 6
C6 C1 C2 C1B -175.1 6 6
C6 C1 C2 C1B -174.6 . 6
C9B C1 C2 C1B -173.9 6 6
C9B C1 C2 C1B 177.5 . 6
C4B C1 C2 C8B 9.4 6 .
C4B C1 C2 C8B 177.0 . .
C3B C1 C2 C8B 12.6 . .
C3B C1 C2 C8B -180.0 6 .
C5 C1 C2 C8B 179.5 . .
C5 C1 C2 C8B 17.5(3) 6 .
C2 C1 C2 C8B -177.8 6 .
C6 C1 C2 C8B -0.8 6 .
C6 C1 C2 C8B -0.3 . .
C9B C1 C2 C8B 0.5 6 .
C9B C1 C2 C8B -8.2 . .
C4B C1 C2 C10 4.0 6 6
C4B C1 C2 C10 171.7 . 6
C3B C1 C2 C10 7.2 . 6
C3B C1 C2 C10 174.7 6 6
C5 C1 C2 C10 174.1 . 6
C5 C1 C2 C10 12.2(3) 6 6
C2 C1 C2 C10 176.9 6 6
C6 C1 C2 C10 -6.2 6 6
C6 C1 C2 C10 -5.6 . 6
C9B C1 C2 C10 -4.9 6 6
C9B C1 C2 C10 -13.6 . 6
C5 C2 C3 C1B -23(4) 6 6
C5B C2 C3 C1B -83(4) 6 6
C3B C2 C3 C1B 70(4) . 6
C2B C2 C3 C1B -72(4) . 6
C4B C2 C3 C1B 71(4) 6 6
C4 C2 C3 C1B -94(4) 6 6
C1 C2 C3 C1B 75(4) . 6
C7 C2 C3 C1B -105(4) . 6
C8B C2 C3 C1B -103(4) . 6
C10 C2 C3 C1B -97(4) 6 6
C5 C2 C3 C4 71(5) 6 6
C5B C2 C3 C4 11.5(2) 6 6
C3B C2 C3 C4 163.6(4) . 6
C2B C2 C3 C4 22.3(4) . 6
C4B C2 C3 C4 165.1(4) 6 6
C1 C2 C3 C4 168.7(4) . 6
C7 C2 C3 C4 -11.4(4) . 6
C1B C2 C3 C4 94(4) 6 6
C8B C2 C3 C4 -8.5(4) . 6
C10 C2 C3 C4 -2.6(3) 6 6
C5 C2 C3 C2B 49(5) 6 .
C5B C2 C3 C2B -10.8(5) 6 .
C3B C2 C3 C2B 141.4 . .
C4B C2 C3 C2B 142.8 6 .
C4 C2 C3 C2B -22.3(4) 6 .
C1 C2 C3 C2B 146.4 . .
C7 C2 C3 C2B -33.6 . .
C1B C2 C3 C2B 72(4) 6 .
C8B C2 C3 C2B -30.8 . .
C10 C2 C3 C2B -24.85(8) 6 .
C5 C2 C3 C1B -90(5) 6 .
C5B C2 C3 C1B -149.9(5) 6 .
C3B C2 C3 C1B 2.2 . .
C2B C2 C3 C1B -139.1 . .
C4B C2 C3 C1B 3.7 6 .
C4 C2 C3 C1B -161.4(4) 6 .
C1 C2 C3 C1B 7.3 . .
C7 C2 C3 C1B -172.8 . .
C1B C2 C3 C1B -67(4) 6 .
C8B C2 C3 C1B -169.9 . .
C10 C2 C3 C1B -163.98(8) 6 .
C5 C2 C3 C3 -100(5) 6 6
C5B C2 C3 C3 -159.1(5) 6 6
C3B C2 C3 C3 -6.9 . 6
C2B C2 C3 C3 -148.3 . 6
C4B C2 C3 C3 -5.5 6 6
C4 C2 C3 C3 -170.6(4) 6 6
C1 C2 C3 C3 -1.9 . 6
C7 C2 C3 C3 178.1 . 6
C1B C2 C3 C3 -76(4) 6 6
C10 C2 C3 C3 -173.16(8) 6 6
C5 C2 C3 C5B 59(4) 6 6
C3B C2 C3 C5B 152.2(5) . 6
C2B C2 C3 C5B 10.8(5) . 6
C4B C2 C3 C5B 153.6(5) 6 6
C4 C2 C3 C5B -11.5(2) 6 6
C1 C2 C3 C5B 157.2(5) . 6
C7 C2 C3 C5B -22.9(5) . 6
C1B C2 C3 C5B 83(4) 6 6
C8B C2 C3 C5B -20.0(5) . 6
C10 C2 C3 C5B -14.1(4) 6 6
C5 C2 C3 C4 -98(5) 6 .
C5B C2 C3 C4 -157.1(5) 6 .
C3B C2 C3 C4 -5.0 . .
C2B C2 C3 C4 -146.4 . .
C4B C2 C3 C4 -3.5 6 .
C4 C2 C3 C4 -168.6(4) 6 .
C1 C2 C3 C4 0.1 . .
C7 C2 C3 C4 180.0 . .
C1B C2 C3 C4 -75(4) 6 .
C8B C2 C3 C4 -177.2 . .
C10 C2 C3 C4 -171.21(8) 6 .
C5 C2 C3 C2B -96(5) 6 6
C5B C2 C3 C2B -155.4(5) 6 6
C3B C2 C3 C2B -3.2 . 6
C2B C2 C3 C2B -144.6 . 6
C4B C2 C3 C2B -1.8 6 6
C4 C2 C3 C2B -166.9(3) 6 6
C1 C2 C3 C2B 1.8 . 6
C7 C2 C3 C2B -178.2 . 6
C1B C2 C3 C2B -73(4) 6 6
C8B C2 C3 C2B -175.4 . 6
C10 C2 C3 C2B -169.45(9) 6 6
C5 C2 C3 C8 82(5) 6 .
C5B C2 C3 C8 22.9(5) 6 .
C3B C2 C3 C8 175.0 . .
C2B C2 C3 C8 33.6 . .
C4B C2 C3 C8 176.5 6 .
C4 C2 C3 C8 11.4(4) 6 .
C1 C2 C3 C8 -179.9 . .
C7 C2 C3 C8 0.0 . .
C1B C2 C3 C8 105(4) 6 .
C8B C2 C3 C8 2.8 . .
C10 C2 C3 C8 8.79(8) 6 .
C5 C2 C3 C6B 69(5) 6 6
C5B C2 C3 C6B 9.1(3) 6 6
C3B C2 C3 C6B 161.3(2) . 6
C2B C2 C3 C6B 19.9(2) . 6
C4B C2 C3 C6B 162.7(2) 6 6
C4 C2 C3 C6B -2.36(14) 6 6
C1 C2 C3 C6B 166.4(2) . 6
C7 C2 C3 C6B -13.7(2) . 6
C1B C2 C3 C6B 92(4) 6 6
C8B C2 C3 C6B -10.9(2) . 6
C10 C2 C3 C6B -4.9(2) 6 6
C5 C2 C3 C7B 77(5) 6 .
C5B C2 C3 C7B 17.9(5) 6 .
C3B C2 C3 C7B 170.1 . .
C2B C2 C3 C7B 28.7 . .
C4B C2 C3 C7B 171.5 6 .
C4 C2 C3 C7B 6.4(4) 6 .
C1 C2 C3 C7B 175.1 . .
C7 C2 C3 C7B -5.0 . .
C1B C2 C3 C7B 101(4) 6 .
C8B C2 C3 C7B -2.1 . .
C10 C2 C3 C7B 3.83(8) 6 .
C1B C3 C4 C2B -118.3(4) 6 6
C4 C3 C4 C2B -9.0 6 6
C2B C3 C4 C2B -3.5 . 6
C1B C3 C4 C2B -140.6 . 6
C3 C3 C4 C2B 171.0 6 6
C5B C3 C4 C2B 1.9 6 6
C2 C3 C4 C2B 9.5 . 6
C8 C3 C4 C2B -170.5 . 6
C6B C3 C4 C2B -162.32(6) 6 6
C7B C3 C4 C2B -143.07(6) . 6
C1B C3 C4 C3 70.7(4) 6 6
C2B C3 C4 C3 -174.5 . 6
C1B C3 C4 C3 48.4 . 6
C5B C3 C4 C3 -169.1 6 6
C2 C3 C4 C3 -161.5 . 6
C2B C3 C4 C3 -171.0 6 6
C8 C3 C4 C3 18.5 . 6
C6B C3 C4 C3 26.7 6 6
C7B C3 C4 C3 45.9 . 6
C1B C3 C4 C1B 22.4(4) 6 .
C4 C3 C4 C1B 131.6 6 .
C2B C3 C4 C1B 137.2 . .
C3 C3 C4 C1B -48.4 6 .
C5B C3 C4 C1B 142.5 6 .
C2 C3 C4 C1B 150.1 . .
C2B C3 C4 C1B 140.6 6 .
C8 C3 C4 C1B -29.9 . .
C6B C3 C4 C1B -21.7 6 .
C7B C3 C4 C1B -2.44(6) . .
C1B C3 C4 C5B -123.6(4) 6 .
C4 C3 C4 C5B -14.4 6 .
C2B C3 C4 C5B -8.8 . .
C1B C3 C4 C5B -146.0 . .
C3 C3 C4 C5B 165.6 6 .
C5B C3 C4 C5B -3.5 6 .
C2 C3 C4 C5B 4.1 . .
C2B C3 C4 C5B -5.3 6 .
C8 C3 C4 C5B -175.9 . .
C6B C3 C4 C5B -167.7 6 .
C7B C3 C4 C5B -148.4 . .
C1B C3 C4 C2 -131.1(4) 6 6
C4 C3 C4 C2 -21.9 6 6
C2B C3 C4 C2 -16.3 . 6
C1B C3 C4 C2 -153.5 . 6
C3 C3 C4 C2 158.1 6 6
C5B C3 C4 C2 -11.0 6 6
C2 C3 C4 C2 -3.4 . 6
C2B C3 C4 C2 -12.8 6 6
C8 C3 C4 C2 176.6 . 6
C6B C3 C4 C2 -175.2 6 6
C7B C3 C4 C2 -155.9 . 6
C1B C3 C4 C7B 51.6(4) 6 6
C4 C3 C4 C7B 160.8 6 6
C2B C3 C4 C7B 166.3 . 6
C1B C3 C4 C7B 29.19(5) . 6
C3 C3 C4 C7B -19.2 6 6
C5B C3 C4 C7B 171.7 6 6
C2 C3 C4 C7B 179.3 . 6
C2B C3 C4 C7B 169.82(8) 6 6
C8 C3 C4 C7B -0.7 . 6
C6B C3 C4 C7B 7.5 6 6
C7B C3 C4 C7B 26.75(5) . 6
C4 C3 C4 C1B 109.3(4) 6 6
C2B C3 C4 C1B 114.8(4) . 6
C1B C3 C4 C1B -22.4(4) . 6
C3 C3 C4 C1B -70.7(4) 6 6
C5B C3 C4 C1B 120.2(4) 6 6
C2 C3 C4 C1B 127.7(4) . 6
C2B C3 C4 C1B 118.3(4) 6 6
C8 C3 C4 C1B -52.3(4) . 6
C6B C3 C4 C1B -44.0(3) 6 6
C7B C3 C4 C1B -24.8(4) . 6
C1B C3 C4 C5 -127.7(4) 6 .
C4 C3 C4 C5 -18.5 6 .
C2B C3 C4 C5 -12.9 . .
C1B C3 C4 C5 -150.1 . .
C3 C3 C4 C5 161.5 6 .
C5B C3 C4 C5 -7.6 6 .
C2 C3 C4 C5 0.0 . .
C2B C3 C4 C5 -9.5 6 .
C8 C3 C4 C5 180.0 . .
C6B C3 C4 C5 -171.8 6 .
C7B C3 C4 C5 -152.5 . .
C1B C3 C4 C8 55.4(4) 6 6
C4 C3 C4 C8 164.7 6 6
C2B C3 C4 C8 170.2 . 6
C1B C3 C4 C8 33.1 . 6
C3 C3 C4 C8 -15.3 6 6
C5B C3 C4 C8 175.6 6 6
C2 C3 C4 C8 -176.8 . 6
C2B C3 C4 C8 173.71(5) 6 6
C8 C3 C4 C8 3.2 . 6
C6B C3 C4 C8 11.4 6 6
C7B C3 C4 C8 30.6 . 6
C1B C3 C4 C9 52.3(4) 6 .
C4 C3 C4 C9 161.5 6 .
C2B C3 C4 C9 167.1 . .
C1B C3 C4 C9 29.9 . .
C3 C3 C4 C9 -18.5 6 .
C5B C3 C4 C9 172.4 6 .
C2 C3 C4 C9 180.0 . .
C2B C3 C4 C9 170.5 6 .
C8 C3 C4 C9 0.0 . .
C6B C3 C4 C9 8.2 6 .
C7B C3 C4 C9 27.5 . .
C1B C3 C4 C3B -128.0(4) 6 6
C4 C3 C4 C3B -18.8 6 6
C2B C3 C4 C3B -13.2 . 6
C1B C3 C4 C3B -150.4 . 6
C3 C3 C4 C3B 161.2 6 6
C5B C3 C4 C3B -7.9 6 6
C2 C3 C4 C3B -0.3 . 6
C2B C3 C4 C3B -9.8 6 6
C8 C3 C4 C3B 179.7 . 6
C6B C3 C4 C3B -172.1 6 6
C7B C3 C4 C3B -152.8 . 6
C4B C1 C5 C2 24.5(3) 6 6
C4B C1 C5 C2 -168.7(3) . 6
C3B C1 C5 C2 19.0(3) . 6
C3B C1 C5 C2 -149.5(6) 6 6
C5 C1 C5 C2 19.4(3) 6 6
C2 C1 C5 C2 15.9(3) . 6
C6 C1 C5 C2 -163.8(3) 6 6
C6 C1 C5 C2 -164.3(3) . 6
C9B C1 C5 C2 -167.0(2) 6 6
C9B C1 C5 C2 -162.7(3) . 6
C4B C1 C5 C3B -19.2(9) . 6
C3B C1 C5 C3B 168.5(9) . 6
C5 C1 C5 C3B 168.9(9) 6 6
C2 C1 C5 C3B 165.5(9) . 6
C2 C1 C5 C3B 149.5(6) 6 6
C6 C1 C5 C3B -14.3(9) 6 6
C6 C1 C5 C3B -14.8(9) . 6
C9B C1 C5 C3B -17.5(8) 6 6
C9B C1 C5 C3B -13.2(9) . 6
C4B C1 C5 C5B 0.0 6 .
C4B C1 C5 C5B 166.8 . .
C3B C1 C5 C5B -5.5 . .
C5 C1 C5 C5B -5.1 6 .
C2 C1 C5 C5B -8.6 . .
C2 C1 C5 C5B -24.5(3) 6 .
C6 C1 C5 C5B 171.6 6 .
C6 C1 C5 C5B 171.2 . .
C9B C1 C5 C5B 168.44(5) 6 .
C9B C1 C5 C5B 172.7 . .
C4B C1 C5 C4B -166.8 6 .
C3B C1 C5 C4B -172.3 . .
C3B C1 C5 C4B 19.2(9) 6 .
C5 C1 C5 C4B -171.9 6 .
C2 C1 C5 C4B -175.4 . .
C2 C1 C5 C4B 168.7(3) 6 .
C6 C1 C5 C4B 4.8 6 .
C6 C1 C5 C4B 4.4 . .
C9B C1 C5 C4B 1.64(5) 6 .
C9B C1 C5 C4B 5.9 . .
C4B C1 C5 C2B 6.4 6 6
C4B C1 C5 C2B 173.3 . 6
C3B C1 C5 C2B 0.9 . 6
C3B C1 C5 C2B -167.6(9) 6 6
C5 C1 C5 C2B 1.4 6 6
C2 C1 C5 C2B -2.1 . 6
C2 C1 C5 C2B -18.1(3) 6 6
C6 C1 C5 C2B 178.1 6 6
C6 C1 C5 C2B 177.6 . 6
C9B C1 C5 C2B 174.9 6 6
C9B C1 C5 C2B 179.2 . 6
C4B C1 C5 C7 177.3 6 6
C4B C1 C5 C7 -15.87(7) . 6
C3B C1 C5 C7 171.79(7) . 6
C3B C1 C5 C7 3.3(8) 6 6
C5 C1 C5 C7 172.22(7) 6 6
C2 C1 C5 C7 168.75(7) . 6
C2 C1 C5 C7 152.8(2) 6 6
C6 C1 C5 C7 -11.04(7) 6 6
C6 C1 C5 C7 -11.51(7) . 6
C9B C1 C5 C7 -14.2 6 6
C9B C1 C5 C7 -9.93(7) . 6
C4B C1 C5 C4 8.7 6 .
C4B C1 C5 C4 175.5 . .
C3B C1 C5 C4 3.2 . .
C3B C1 C5 C4 -165.3(9) 6 .
C5 C1 C5 C4 3.6 6 .
C2 C1 C5 C4 0.1 . .
C2 C1 C5 C4 -15.8(3) 6 .
C6 C1 C5 C4 -179.7 6 .
C6 C1 C5 C4 179.9 . .
C9B C1 C5 C4 177.15(5) 6 .
C9B C1 C5 C4 -178.5 . .
C4B C1 C5 C8B -175.8 6 6
C4B C1 C5 C8B -8.9 . 6
C3B C1 C5 C8B 178.7 . 6
C3B C1 C5 C8B 10.2(9) 6 6
C5 C1 C5 C8B 179.1 6 6
C2 C1 C5 C8B 175.7 . 6
C2 C1 C5 C8B 159.7(3) 6 6
C6 C1 C5 C8B -4.1 6 6
C6 C1 C5 C8B -4.6 . 6
C9B C1 C5 C8B -7.31(5) 6 6
C9B C1 C5 C8B -3.0 . 6
C4B C1 C5 C10 -171.4 6 .
C4B C1 C5 C10 -4.6 . .
C3B C1 C5 C10 -176.9 . .
C3B C1 C5 C10 14.6(9) 6 .
C5 C1 C5 C10 -176.5 6 .
C2 C1 C5 C10 -179.9 . .
C2 C1 C5 C10 164.1(3) 6 .
C6 C1 C5 C10 0.3 6 .
C6 C1 C5 C10 -0.2 . .
C9B C1 C5 C10 -2.93(5) 6 .
C9B C1 C5 C10 1.4 . .
C4B C1 C5 C3 9.8 6 6
C4B C1 C5 C3 176.6 . 6
C3B C1 C5 C3 4.3 . 6
C3B C1 C5 C3 -164.2(9) 6 6
C5 C1 C5 C3 4.7 6 6
C2 C1 C5 C3 1.3 . 6
C2 C1 C5 C3 -14.7(3) 6 6
C6 C1 C5 C3 -178.5 6 6
C6 C1 C5 C3 -179.0 . 6
C9B C1 C5 C3 178.3 6 6
C9B C1 C5 C3 -177.4 . 6
C4B C1 C5 C10B -162.9 6 .
C4B C1 C5 C10B 3.9 . .
C3B C1 C5 C10B -168.4 . .
C3B C1 C5 C10B 23.1(9) 6 .
C5 C1 C5 C10B -168.0 6 .
C2 C1 C5 C10B -171.4 . .
C2 C1 C5 C10B 172.6(3) 6 .
C6 C1 C5 C10B 8.8 6 .
C6 C1 C5 C10B 8.3 . .
C9B C1 C5 C10B 5.57(5) 6 .
C9B C1 C5 C10B 9.9 . .
C2B C4 C5 C2 -78(6) 6 6
C3 C4 C5 C2 -43(3) 6 6
C1B C4 C5 C2 -65(4) . 6
C5B C4 C5 C2 144(4) . 6
C7B C4 C5 C2 131(4) 6 6
C1B C4 C5 C2 -55(4) 6 6
C3 C4 C5 C2 -49(4) . 6
C8 C4 C5 C2 124(3) 6 6
C9 C4 C5 C2 131(4) . 6
C3B C4 C5 C2 -48(4) 6 6
C2B C4 C5 C3B -30(3) 6 6
C3 C4 C5 C3B 4.7(3) 6 6
C1B C4 C5 C3B -17.4 . 6
C5B C4 C5 C3B -167.5 . 6
C2 C4 C5 C3B 48(4) 6 6
C7B C4 C5 C3B 179.28(6) 6 6
C1B C4 C5 C3B -7.36(6) 6 6
C3 C4 C5 C3B -1.1 . 6
C8 C4 C5 C3B 172.42(10) 6 6
C9 C4 C5 C3B 178.9 . 6
C2B C4 C5 C5B 137(3) 6 .
C3 C4 C5 C5B 172.3(3) 6 .
C1B C4 C5 C5B 150.2 . .
C2 C4 C5 C5B -144(4) 6 .
C7B C4 C5 C5B -13.2 6 .
C1B C4 C5 C5B 160.2 6 .
C3 C4 C5 C5B 166.4 . .
C8 C4 C5 C5B -20.04(12) 6 .
C9 C4 C5 C5B -13.6 . .
C3B C4 C5 C5B 167.5 6 .
C2B C4 C5 C4B -28(3) 6 .
C3 C4 C5 C4B 7.1(3) 6 .
C1B C4 C5 C4B -15.0 . .
C5B C4 C5 C4B -165.2 . .
C2 C4 C5 C4B 50(4) 6 .
C7B C4 C5 C4B -178.4 6 .
C1B C4 C5 C4B -5.0 6 .
C3 C4 C5 C4B 1.2 . .
C8 C4 C5 C4B 174.75(12) 6 .
C9 C4 C5 C4B -178.8 . .
C3B C4 C5 C4B 2.3 6 .
C3 C4 C5 C2B 35(3) 6 6
C1B C4 C5 C2B 13(3) . 6
C5B C4 C5 C2B -137(3) . 6
C2 C4 C5 C2B 78(6) 6 6
C7B C4 C5 C2B -150(3) 6 6
C1B C4 C5 C2B 23(3) 6 6
C3 C4 C5 C2B 29(3) . 6
C8 C4 C5 C2B -157(3) 6 6
C9 C4 C5 C2B -151(3) . 6
C3B C4 C5 C2B 30(3) 6 6
C2B C4 C5 C7 158(3) 6 6
C3 C4 C5 C7 -167.2(3) 6 6
C1B C4 C5 C7 170.72(5) . 6
C5B C4 C5 C7 20.54(5) . 6
C2 C4 C5 C7 -124(4) 6 6
C7B C4 C5 C7 7.36(7) 6 6
C1B C4 C5 C7 -179.28(7) 6 6
C3 C4 C5 C7 -173.01(5) . 6
C8 C4 C5 C7 0.50(10) 6 6
C9 C4 C5 C7 6.99(5) . 6
C3B C4 C5 C7 -171.9 6 6
C2B C4 C5 C1 -29(3) 6 .
C3 C4 C5 C1 5.8(3) 6 .
C1B C4 C5 C1 -16.4 . .
C5B C4 C5 C1 -166.5 . .
C2 C4 C5 C1 49(4) 6 .
C7B C4 C5 C1 -179.7 6 .
C1B C4 C5 C1 -6.4 6 .
C3 C4 C5 C1 -0.1 . .
C8 C4 C5 C1 173.43(12) 6 .
C9 C4 C5 C1 179.9 . .
C3B C4 C5 C1 1.0 6 .
C2B C4 C5 C8B 164(3) 6 6
C3 C4 C5 C8B -161.0(4) 6 6
C1B C4 C5 C8B 176.9(2) . 6
C5B C4 C5 C8B 26.7(2) . 6
C2 C4 C5 C8B -118(3) 6 6
C7B C4 C5 C8B 13.5(2) 6 6
C1B C4 C5 C8B -173.1(2) 6 6
C3 C4 C5 C8B -166.8(2) . 6
C8 C4 C5 C8B 6.7(3) 6 6
C9 C4 C5 C8B 13.2(2) . 6
C3B C4 C5 C8B -165.7(2) 6 6
C2B C4 C5 C10 151(3) 6 .
C3 C4 C5 C10 -174.2(3) 6 .
C1B C4 C5 C10 163.7 . .
C5B C4 C5 C10 13.6 . .
C2 C4 C5 C10 -131(4) 6 .
C7B C4 C5 C10 0.4 6 .
C1B C4 C5 C10 173.7 6 .
C3 C4 C5 C10 180.0 . .
C8 C4 C5 C10 -6.49(12) 6 .
C9 C4 C5 C10 0.0 . .
C3B C4 C5 C10 -178.9 6 .
C2B C4 C5 C3 -35(3) 6 6
C1B C4 C5 C3 -22.1(3) . 6
C5B C4 C5 C3 -172.3(3) . 6
C2 C4 C5 C3 43(3) 6 6
C7B C4 C5 C3 174.5(3) 6 6
C1B C4 C5 C3 -12.1(3) 6 6
C3 C4 C5 C3 -5.8(3) . 6
C8 C4 C5 C3 167.67(15) 6 6
C9 C4 C5 C3 174.2(3) . 6
C3B C4 C5 C3 -4.7(3) 6 6
C2B C4 C5 C10B 149(3) 6 .
C3 C4 C5 C10B -175.9(3) 6 .
C1B C4 C5 C10B 162.0 . .
C5B C4 C5 C10B 11.8 . .
C2 C4 C5 C10B -132(4) 6 .
C7B C4 C5 C10B -1.3 6 .
C1B C4 C5 C10B 172.0 6 .
C3 C4 C5 C10B 178.3 . .
C8 C4 C5 C10B -8.20(12) 6 .
C9 C4 C5 C10B -1.7 . .
C3B C4 C5 C10B 179.4 6 .
C4B C1 C6 C6 176.4 6 6
C4B C1 C6 C6 3.7 . 6
C3B C1 C6 C6 178.8 . 6
C3B C1 C6 C6 1.3 6 6
C5 C1 C6 C6 1.9 . 6
C5 C1 C6 C6 178.3 6 6
C2 C1 C6 C6 -178.4 . 6
C2 C1 C6 C6 -2.0 6 6
C9B C1 C6 C6 -0.2 . 6
C4B C1 C6 C9B -3.9 6 6
C4B C1 C6 C9B -176.6 . 6
C3B C1 C6 C9B -1.5 . 6
C3B C1 C6 C9B -179.0 6 6
C5 C1 C6 C9B -178.4 . 6
C5 C1 C6 C9B -2.0 6 6
C2 C1 C6 C9B 1.3 . 6
C2 C1 C6 C9B 177.7 6 6
C9B C1 C6 C9B 179.5 . 6
C4B C1 C6 C9B 176.6 6 .
C4B C1 C6 C9B 4.0 . .
C3B C1 C6 C9B 179.1 . .
C3B C1 C6 C9B 1.6 6 .
C5 C1 C6 C9B 2.2 . .
C5 C1 C6 C9B 178.5 6 .
C2 C1 C6 C9B -178.1 . .
C2 C1 C6 C9B -1.8 6 .
C6 C1 C6 C9B 0.2 6 .
C9B C1 C6 C9B -179.5 6 .
C4B C1 C6 C4B -172.6 . 6
C3B C1 C6 C4B 2.5 . 6
C3B C1 C6 C4B -175.1 6 6
C5 C1 C6 C4B -174.4 . 6
C5 C1 C6 C4B 1.9 6 6
C2 C1 C6 C4B 5.3 . 6
C2 C1 C6 C4B -178.4 6 6
C6 C1 C6 C4B -176.4 6 6
C9B C1 C6 C4B 3.9 6 6
C9B C1 C6 C4B -176.6 . 6
C4B C1 C6 C4B 172.6 6 .
C3B C1 C6 C4B 175.1 . .
C3B C1 C6 C4B -2.4 6 .
C5 C1 C6 C4B -1.8 . .
C5 C1 C6 C4B 174.6 6 .
C2 C1 C6 C4B 177.9 . .
C2 C1 C6 C4B -5.7 6 .
C6 C1 C6 C4B -3.7 6 .
C9B C1 C6 C4B 176.6 6 .
C9B C1 C6 C4B -4.0 . .
C5 C2 C7 C10 2.79(12) 6 6
C5B C2 C7 C10 139.18(11) 6 6
C3B C2 C7 C10 -14.69(15) . 6
C2B C2 C7 C10 154.31(15) . 6
C4B C2 C7 C10 -15.90(15) 6 6
C4 C2 C7 C10 158.15(16) 6 6
C3 C2 C7 C10 161.03(15) . 6
C1 C2 C7 C10 -19.06(15) . 6
C1B C2 C7 C10 154.65(15) 6 6
C8B C2 C7 C10 -18.43(15) . 6
C5 C2 C7 C10B -141.37(19) 6 6
C5B C2 C7 C10B -5.0 6 6
C3B C2 C7 C10B -158.9 . 6
C2B C2 C7 C10B 10.2 . 6
C4B C2 C7 C10B -160.1 6 6
C4 C2 C7 C10B 14.0 6 6
C3 C2 C7 C10B 16.9 . 6
C1 C2 C7 C10B -163.2 . 6
C1B C2 C7 C10B 10.5 6 6
C8B C2 C7 C10B -162.6 . 6
C10 C2 C7 C10B -144.16(12) 6 6
C5 C2 C7 C8B 21.2(2) 6 .
C5B C2 C7 C8B 157.61(8) 6 .
C3B C2 C7 C8B 3.7 . .
C2B C2 C7 C8B 172.7 . .
C4B C2 C7 C8B 2.5 6 .
C4 C2 C7 C8B 176.6 6 .
C3 C2 C7 C8B 179.5 . .
C1 C2 C7 C8B -0.6 . .
C1B C2 C7 C8B 173.1 6 .
C10 C2 C7 C8B 18.43(15) 6 .
C5B C2 C7 C5 136.39(15) 6 6
C3B C2 C7 C5 -17.5(2) . 6
C2B C2 C7 C5 151.5(2) . 6
C4B C2 C7 C5 -18.7(2) 6 6
C4 C2 C7 C5 155.4(2) 6 6
C3 C2 C7 C5 158.2(2) . 6
C1 C2 C7 C5 -21.9(2) . 6
C1B C2 C7 C5 151.9(2) 6 6
C8B C2 C7 C5 -21.2(2) . 6
C10 C2 C7 C5 -2.79(12) 6 6
C5 C2 C7 C5B -136.39(15) 6 6
C3B C2 C7 C5B -153.87(7) . 6
C2B C2 C7 C5B 15.13(8) . 6
C4B C2 C7 C5B -155.08(7) 6 6
C4 C2 C7 C5B 18.96(9) 6 6
C3 C2 C7 C5B 21.85(7) . 6
C1 C2 C7 C5B -158.25(8) . 6
C1B C2 C7 C5B 15.47(8) 6 6
C8B C2 C7 C5B -157.61(7) . 6
C10 C2 C7 C5B -139.18(11) 6 6
C5 C2 C7 C3B 17.5(2) 6 .
C5B C2 C7 C3B 153.87(7) 6 .
C2B C2 C7 C3B 169.0 . .
C4B C2 C7 C3B -1.2 6 .
C4 C2 C7 C3B 172.8 6 .
C3 C2 C7 C3B 175.7 . .
C1 C2 C7 C3B -4.4 . .
C1B C2 C7 C3B 169.3 6 .
C8B C2 C7 C3B -3.7 . .
C10 C2 C7 C3B 14.69(15) 6 .
C1B C3 C8 C6B -25.6(18) 6 6
C4 C3 C8 C6B -149.0(6) 6 6
C2B C3 C8 C6B -146.0(7) . 6
C1B C3 C8 C6B 15.6(7) . 6
C3 C3 C8 C6B 24.7(7) 6 6
C5B C3 C8 C6B -150.6(7) 6 6
C4 C3 C8 C6B 22.6(7) . 6
C2 C3 C8 C6B -157.4(7) . 6
C2B C3 C8 C6B 20.1(7) 6 6
C7B C3 C8 C6B -150.4(7) . 6
C1B C3 C8 C9 122(2) 6 6
C4 C3 C8 C9 -1.8 6 6
C2B C3 C8 C9 1.2(2) . 6
C1B C3 C8 C9 162.9(2) . 6
C3 C3 C8 C9 171.9(2) 6 6
C5B C3 C8 C9 -3.41(17) 6 6
C4 C3 C8 C9 169.8(2) . 6
C2 C3 C8 C9 -10.2(2) . 6
C2B C3 C8 C9 167.27(18) 6 6
C6B C3 C8 C9 147.2(5) 6 6
C7B C3 C8 C9 -3.2(2) . 6
C1B C3 C8 C7B 125(3) 6 .
C4 C3 C8 C7B 1.42(17) 6 .
C2B C3 C8 C7B 4.4 . .
C1B C3 C8 C7B 166.1 . .
C3 C3 C8 C7B 175.1 6 .
C5B C3 C8 C7B -0.2 6 .
C4 C3 C8 C7B 173.0 . .
C2 C3 C8 C7B -7.0 . .
C2B C3 C8 C7B 170.5 6 .
C6B C3 C8 C7B 150.4(7) 6 .
C4 C3 C8 C1B -123(2) 6 6
C2B C3 C8 C1B -120(3) . 6
C1B C3 C8 C1B 41(3) . 6
C3 C3 C8 C1B 50(3) 6 6
C5B C3 C8 C1B -125(3) 6 6
C4 C3 C8 C1B 48(3) . 6
C2 C3 C8 C1B -132(3) . 6
C2B C3 C8 C1B 46(3) 6 6
C6B C3 C8 C1B 25.6(18) 6 6
C7B C3 C8 C1B -125(3) . 6
C1B C3 C8 C4 123(2) 6 6
C2B C3 C8 C4 2.96(17) . 6
C1B C3 C8 C4 164.64(17) . 6
C3 C3 C8 C4 173.69(17) 6 6
C5B C3 C8 C4 -1.62(14) 6 6
C4 C3 C8 C4 171.61(17) . 6
C2 C3 C8 C4 -8.39(17) . 6
C2B C3 C8 C4 169.06(15) 6 6
C6B C3 C8 C4 149.0(6) 6 6
C7B C3 C8 C4 -1.42(17) . 6
C1B C3 C8 C2B 120(3) 6 .
C4 C3 C8 C2B -2.96(17) 6 .
C1B C3 C8 C2B 161.7 . .
C3 C3 C8 C2B 170.7 6 .
C5B C3 C8 C2B -4.6 6 .
C4 C3 C8 C2B 168.7 . .
C2 C3 C8 C2B -11.3 . .
C2B C3 C8 C2B 166.1 6 .
C6B C3 C8 C2B 146.0(7) 6 .
C7B C3 C8 C2B -4.4 . .
C2B C4 C9 C7B -14.7(8) 6 6
C3 C4 C9 C7B 175.6(3) 6 6
C1B C4 C9 C7B -166.31(8) . 6
C5B C4 C9 C7B -2.85(8) . 6
C2 C4 C9 C7B 5.07(9) 6 6
C1B C4 C9 C7B -172.34(6) 6 6
C3 C4 C9 C7B -179.13(8) . 6
C5 C4 C9 C7B 0.87(8) . 6
C8 C4 C9 C7B 173.7(3) 6 6
C3B C4 C9 C7B 1.35(7) 6 6
C2B C4 C9 C8 171.6(11) 6 6
C3 C4 C9 C8 1.9 6 6
C1B C4 C9 C8 20.0(2) . 6
C5B C4 C9 C8 -176.5(2) . 6
C2 C4 C9 C8 -168.6(2) 6 6
C7B C4 C9 C8 -173.7(3) 6 6
C1B C4 C9 C8 14.0(2) 6 6
C3 C4 C9 C8 7.2(2) . 6
C5 C4 C9 C8 -172.8(2) . 6
C3B C4 C9 C8 -172.3(2) 6 6
C2B C4 C9 C6B 156.2(8) 6 .
C3 C4 C9 C6B -13.51(19) 6 .
C1B C4 C9 C6B 4.6 . .
C5B C4 C9 C6B 168.0 . .
C2 C4 C9 C6B 175.9 6 .
C7B C4 C9 C6B 170.87(8) 6 .
C1B C4 C9 C6B -1.5 6 .
C3 C4 C9 C6B -8.3 . .
C5 C4 C9 C6B 171.7 . .
C8 C4 C9 C6B -15.5(2) 6 .
C3B C4 C9 C6B 172.2 6 .
C2B C4 C9 C3 169.7(10) 6 6
C1B C4 C9 C3 18.08(19) . 6
C5B C4 C9 C3 -178.47(19) . 6
C2 C4 C9 C3 -170.54(18) 6 6
C7B C4 C9 C3 -175.6(3) 6 6
C1B C4 C9 C3 12.0(2) 6 6
C3 C4 C9 C3 5.25(19) . 6
C5 C4 C9 C3 -174.74(19) . 6
C8 C4 C9 C3 -1.9 6 6
C3B C4 C9 C3 -174.26(19) 6 6
C2B C4 C9 C1B 151.6(8) 6 .
C3 C4 C9 C1B -18.08(19) 6 .
C5B C4 C9 C1B 163.5 . .
C2 C4 C9 C1B 171.4 6 .
C7B C4 C9 C1B 166.31(8) 6 .
C1B C4 C9 C1B -6.0 6 .
C3 C4 C9 C1B -12.8 . .
C5 C4 C9 C1B 167.2 . .
C8 C4 C9 C1B -20.0(2) 6 .
C3B C4 C9 C1B 167.7 6 .
C3 C4 C9 C2B -169.7(10) 6 6
C1B C4 C9 C2B -151.6(8) . 6
C5B C4 C9 C2B 11.8(8) . 6
C2 C4 C9 C2B 19.8(9) 6 6
C7B C4 C9 C2B 14.7(8) 6 6
C1B C4 C9 C2B -157.6(8) 6 6
C3 C4 C9 C2B -164.4(8) . 6
C5 C4 C9 C2B 15.6(8) . 6
C8 C4 C9 C2B -171.6(11) 6 6
C3B C4 C9 C2B 16.1(8) 6 6
C2 C5 C10 C7 -3.57(19) 6 6
C3B C5 C10 C7 -158.60(15) 6 6
C5B C5 C10 C7 26.49(18) . 6
C4B C5 C10 C7 -160.90(18) . 6
C2B C5 C10 C7 23.0(2) 6 6
C1 C5 C10 C7 -159.69(18) . 6
C4 C5 C10 C7 20.22(18) . 6
C8B C5 C10 C7 -152.02(13) 6 6
C3 C5 C10 C7 18.55(18) 6 6
C10B C5 C10 C7 22.67(18) . 6
C2 C5 C10 C8B 148.5(3) 6 6
C3B C5 C10 C8B -6.6 6 6
C5B C5 C10 C8B 178.51(6) . 6
C4B C5 C10 C8B -8.88(6) . 6
C2B C5 C10 C8B 175.07(7) 6 6
C7 C5 C10 C8B 152.02(13) 6 6
C1 C5 C10 C8B -7.67(6) . 6
C4 C5 C10 C8B 172.24(6) . 6
C3 C5 C10 C8B 170.57(6) 6 6
C10B C5 C10 C8B 174.70(6) . 6
C2 C5 C10 C10B -26.2(3) 6 .
C3B C5 C10 C10B 178.7 6 .
C5B C5 C10 C10B 3.8 . .
C4B C5 C10 C10B 176.4 . .
C2B C5 C10 C10B 0.4 6 .
C7 C5 C10 C10B -22.67(18) 6 .
C1 C5 C10 C10B 177.6 . .
C4 C5 C10 C10B -2.5 . .
C8B C5 C10 C10B -174.70(6) 6 .
C3 C5 C10 C10B -4.1 6 .
C2 C5 C10 C5B -30.1(3) 6 .
C3B C5 C10 C5B 174.9 6 .
C4B C5 C10 C5B 172.6 . .
C2B C5 C10 C5B -3.4 6 .
C7 C5 C10 C5B -26.49(18) 6 .
C1 C5 C10 C5B 173.8 . .
C4 C5 C10 C5B -6.3 . .
C8B C5 C10 C5B -178.51(6) 6 .
C3 C5 C10 C5B -7.9 6 .
C10B C5 C10 C5B -3.8 . .
C3B C5 C10 C2 -155.0(3) 6 6
C5B C5 C10 C2 30.1(3) . 6
C4B C5 C10 C2 -157.3(3) . 6
C2B C5 C10 C2 26.6(4) 6 6
C7 C5 C10 C2 3.57(19) 6 6
C1 C5 C10 C2 -156.1(3) . 6
C4 C5 C10 C2 23.8(3) . 6
C8B C5 C10 C2 -148.5(3) 6 6
C3 C5 C10 C2 22.1(3) 6 6
C10B C5 C10 C2 26.2(3) . 6
C2 C5 C10 C3B 155.0(3) 6 6
C5B C5 C10 C3B -174.9 . 6
C4B C5 C10 C3B -2.3 . 6
C2B C5 C10 C3B -178.36(6) 6 6
C7 C5 C10 C3B 158.60(15) 6 6
C1 C5 C10 C3B -1.1 . 6
C4 C5 C10 C3B 178.8 . 6
C8B C5 C10 C3B 6.6 6 6
C3 C5 C10 C3B 177.1 6 6
C10B C5 C10 C3B -178.7 . 6
C2B C4 C1B C3 81(3) 6 6
C5B C4 C1B C3 88(2) . 6
C2 C4 C1B C3 71(2) 6 6
C7B C4 C1B C3 -124.3(19) 6 6
C1B C4 C1B C3 47(2) 6 6
C3 C4 C1B C3 38(2) . 6
C5 C4 C1B C3 76(2) . 6
C8 C4 C1B C3 -108.6(18) 6 6
C9 C4 C1B C3 -117(2) . 6
C3B C4 C1B C3 71(2) 6 6
C3 C4 C1B C2B -81(3) 6 6
C5B C4 C1B C2B 7.4(7) . 6
C2 C4 C1B C2B -9.6(6) 6 6
C7B C4 C1B C2B 154.9(7) 6 6
C1B C4 C1B C2B -34.0(7) 6 6
C3 C4 C1B C2B -42.5(7) . 6
C5 C4 C1B C2B -4.6(7) . 6
C8 C4 C1B C2B 170.6(8) 6 6
C9 C4 C1B C2B 161.9(7) . 6
C3B C4 C1B C2B -9.7(6) 6 6
C2B C4 C1B C1B 34.0(7) 6 6
C3 C4 C1B C1B -47(2) 6 6
C5B C4 C1B C1B 41.4 . 6
C2 C4 C1B C1B 24.40(9) 6 6
C7B C4 C1B C1B -171.07(7) 6 6
C3 C4 C1B C1B -8.5 . 6
C5 C4 C1B C1B 29.4 . 6
C8 C4 C1B C1B -155.39(16) 6 6
C9 C4 C1B C1B -164.1 . 6
C3B C4 C1B C1B 24.3 6 6
C2B C4 C1B C3 42.5(7) 6 .
C3 C4 C1B C3 -38(2) 6 .
C5B C4 C1B C3 49.9 . .
C2 C4 C1B C3 32.94(9) 6 .
C7B C4 C1B C3 -162.53(7) 6 .
C1B C4 C1B C3 8.5 6 .
C5 C4 C1B C3 37.9 . .
C8 C4 C1B C3 -146.85(15) 6 .
C9 C4 C1B C3 -155.5 . .
C3B C4 C1B C3 32.8 6 .
C2B C4 C1B C4 34.0(7) 6 6
C3 C4 C1B C4 -47(2) 6 6
C5B C4 C1B C4 41.4 . 6
C2 C4 C1B C4 24.40(9) 6 6
C7B C4 C1B C4 -171.07(7) 6 6
C1B C4 C1B C4 0.0 6 6
C3 C4 C1B C4 -8.5 . 6
C5 C4 C1B C4 29.4 . 6
C8 C4 C1B C4 -155.39(16) 6 6
C9 C4 C1B C4 -164.1 . 6
C3B C4 C1B C4 24.3 6 6
C2B C4 C1B C5B -7.4(7) 6 .
C3 C4 C1B C5B -88(2) 6 .
C2 C4 C1B C5B -16.98(9) 6 .
C7B C4 C1B C5B 147.55(7) 6 .
C1B C4 C1B C5B -41.4 6 .
C3 C4 C1B C5B -49.9 . .
C5 C4 C1B C5B -12.0 . .
C8 C4 C1B C5B 163.23(16) 6 .
C9 C4 C1B C5B 154.5 . .
C3B C4 C1B C5B -17.1 6 .
C2B C4 C1B C2B 26.4(7) 6 .
C3 C4 C1B C2B -54(2) 6 .
C5B C4 C1B C2B 33.8 . .
C2 C4 C1B C2B 16.84(9) 6 .
C7B C4 C1B C2B -178.63(7) 6 .
C1B C4 C1B C2B -7.6 6 .
C3 C4 C1B C2B -16.1 . .
C5 C4 C1B C2B 21.8 . .
C8 C4 C1B C2B -162.95(16) 6 .
C9 C4 C1B C2B -171.6 . .
C3B C4 C1B C2B 16.7 6 .
C2B C4 C1B C8 -170.6(8) 6 6
C3 C4 C1B C8 108.6(18) 6 6
C5B C4 C1B C8 -163.23(16) . 6
C2 C4 C1B C8 179.8(2) 6 6
C7B C4 C1B C8 -15.68(9) 6 6
C1B C4 C1B C8 155.39(16) 6 6
C3 C4 C1B C8 146.85(15) . 6
C5 C4 C1B C8 -175.23(16) . 6
C9 C4 C1B C8 -8.68(16) . 6
C3B C4 C1B C8 179.65(18) 6 6
C2B C4 C1B C6B -165.5(7) 6 .
C3 C4 C1B C6B 114(2) 6 .
C5B C4 C1B C6B -158.1 . .
C2 C4 C1B C6B -175.12(9) 6 .
C7B C4 C1B C6B -10.60(7) 6 .
C1B C4 C1B C6B 160.5 6 .
C3 C4 C1B C6B 151.9 . .
C5 C4 C1B C6B -170.1 . .
C8 C4 C1B C6B 5.08(16) 6 .
C9 C4 C1B C6B -3.6 . .
C3B C4 C1B C6B -175.3 6 .
C2B C4 C1B C2 9.6(6) 6 6
C3 C4 C1B C2 -71(2) 6 6
C5B C4 C1B C2 16.98(9) . 6
C7B C4 C1B C2 164.52(16) 6 6
C1B C4 C1B C2 -24.40(9) 6 6
C3 C4 C1B C2 -32.94(9) . 6
C5 C4 C1B C2 4.97(9) . 6
C8 C4 C1B C2 -179.8(2) 6 6
C9 C4 C1B C2 171.52(9) . 6
C3B C4 C1B C2 -0.14(6) 6 6
C2B C4 C1B C7B -154.9(7) 6 6
C3 C4 C1B C7B 124.3(19) 6 6
C5B C4 C1B C7B -147.55(7) . 6
C2 C4 C1B C7B -164.52(16) 6 6
C1B C4 C1B C7B 171.07(7) 6 6
C3 C4 C1B C7B 162.53(7) . 6
C5 C4 C1B C7B -159.55(7) . 6
C8 C4 C1B C7B 15.68(9) 6 6
C9 C4 C1B C7B 7.00(7) . 6
C3B C4 C1B C7B -164.67(10) 6 6
C4 C3 C1B C3 -99.3(9) 6 6
C2B C3 C1B C3 -75.4 . 6
C5B C3 C1B C3 -69.25(9) 6 6
C4 C3 C1B C3 -25.2 . 6
C2 C3 C1B C3 -58.1 . 6
C2B C3 C1B C3 -43.52(13) 6 6
C8 C3 C1B C3 128.4 . 6
C6B C3 C1B C3 133.93(9) 6 6
C7B C3 C1B C3 153.6 . 6
C1B C3 C1B C4 -154.8 6 .
C4 C3 C1B C4 -74.1(9) 6 .
C2B C3 C1B C4 -50.2 . .
C3 C3 C1B C4 25.2 6 .
C5B C3 C1B C4 -44.00(9) 6 .
C2 C3 C1B C4 -32.8 . .
C2B C3 C1B C4 -18.27(13) 6 .
C8 C3 C1B C4 153.6 . .
C6B C3 C1B C4 159.17(9) 6 .
C7B C3 C1B C4 178.9 . .
C1B C3 C1B C2B -136.48(13) 6 6
C4 C3 C1B C2B -55.8(8) 6 6
C2B C3 C1B C2B -31.92(13) . 6
C3 C3 C1B C2B 43.52(13) 6 6
C5B C3 C1B C2B -25.73(13) 6 6
C4 C3 C1B C2B 18.27(13) . 6
C2 C3 C1B C2B -14.53(13) . 6
C8 C3 C1B C2B 171.91(13) . 6
C6B C3 C1B C2B 177.4(2) 6 6
C7B C3 C1B C2B -162.86(13) . 6
C4 C3 C1B C1B 80.7(8) 6 6
C2B C3 C1B C1B 104.6 . 6
C5B C3 C1B C1B 110.76(9) 6 6
C4 C3 C1B C1B 154.8 . 6
C2 C3 C1B C1B 121.9 . 6
C2B C3 C1B C1B 136.48(13) 6 6
C8 C3 C1B C1B -51.6 . 6
C6B C3 C1B C1B -46.07(9) 6 6
C7B C3 C1B C1B -26.4 . 6
C1B C3 C1B C4 -80.7(9) 6 6
C2B C3 C1B C4 23.9(9) . 6
C3 C3 C1B C4 99.3(9) 6 6
C5B C3 C1B C4 30.1(8) 6 6
C4 C3 C1B C4 74.1(9) . 6
C2 C3 C1B C4 41.3(9) . 6
C2B C3 C1B C4 55.8(8) 6 6
C8 C3 C1B C4 -132.3(9) . 6
C6B C3 C1B C4 -126.8(9) 6 6
C7B C3 C1B C4 -107.1(9) . 6
C1B C3 C1B C5B -132.0 6 .
C4 C3 C1B C5B -51.3(9) 6 .
C2B C3 C1B C5B -27.4 . .
C3 C3 C1B C5B 48.0 6 .
C5B C3 C1B C5B -21.23(9) 6 .
C4 C3 C1B C5B 22.8 . .
C2 C3 C1B C5B -10.0 . .
C2B C3 C1B C5B 4.50(13) 6 .
C8 C3 C1B C5B 176.4 . .
C6B C3 C1B C5B -178.05(9) 6 .
C7B C3 C1B C5B -158.4 . .
C1B C3 C1B C2B -104.6 6 .
C4 C3 C1B C2B -23.9(9) 6 .
C3 C3 C1B C2B 75.4 6 .
C5B C3 C1B C2B 6.19(9) 6 .
C4 C3 C1B C2B 50.2 . .
C2 C3 C1B C2B 17.4 . .
C2B C3 C1B C2B 31.92(13) 6 .
C8 C3 C1B C2B -156.2 . .
C6B C3 C1B C2B -150.64(9) 6 .
C7B C3 C1B C2B -130.9 . .
C1B C3 C1B C8 69.40(16) 6 6
C4 C3 C1B C8 150.1(10) 6 6
C2B C3 C1B C8 173.97(16) . 6
C3 C3 C1B C8 -110.59(16) 6 6
C5B C3 C1B C8 -179.8(2) 6 6
C4 C3 C1B C8 -135.84(16) . 6
C2 C3 C1B C8 -168.65(16) . 6
C2B C3 C1B C8 -154.1(3) 6 6
C8 C3 C1B C8 17.79(16) . 6
C6B C3 C1B C8 23.33(9) 6 6
C7B C3 C1B C8 43.03(15) . 6
C1B C3 C1B C6B 54.7 6 .
C4 C3 C1B C6B 135.4(9) 6 .
C2B C3 C1B C6B 159.3 . .
C3 C3 C1B C6B -125.3 6 .
C5B C3 C1B C6B 165.45(9) 6 .
C4 C3 C1B C6B -150.6 . .
C2 C3 C1B C6B 176.6 . .
C2B C3 C1B C6B -168.83(13) 6 .
C8 C3 C1B C6B 3.1 . .
C6B C3 C1B C6B 8.62(9) 6 .
C7B C3 C1B C6B 28.3 . .
C1B C3 C1B C2 -134.4 6 6
C4 C3 C1B C2 -53.8(8) 6 6
C2B C3 C1B C2 -29.9 . 6
C3 C3 C1B C2 45.6 6 6
C5B C3 C1B C2 -23.68(10) 6 6
C4 C3 C1B C2 20.3 . 6
C2 C3 C1B C2 -12.5 . 6
C2B C3 C1B C2 2.04(10) 6 6
C8 C3 C1B C2 173.9 . 6
C6B C3 C1B C2 179.49(11) 6 6
C7B C3 C1B C2 -160.8 . 6
C1B C3 C1B C7B 116.5(5) 6 6
C4 C3 C1B C7B -162.8(12) 6 6
C2B C3 C1B C7B -138.9(5) . 6
C3 C3 C1B C7B -63.5(5) 6 6
C5B C3 C1B C7B -132.7(5) 6 6
C4 C3 C1B C7B -88.7(5) . 6
C2 C3 C1B C7B -121.5(5) . 6
C2B C3 C1B C7B -107.0(6) 6 6
C8 C3 C1B C7B 64.9(5) . 6
C6B C3 C1B C7B 70.4(4) 6 6
C7B C3 C1B C7B 90.1(5) . 6
C1B C3 C2B C4 -93(3) 6 6
C1B C3 C2B C4 -163.1(2) . 6
C3 C3 C2B C4 -175.6(2) 6 6
C5B C3 C2B C4 104(4) 6 6
C4 C3 C2B C4 -174.9(2) . 6
C2 C3 C2B C4 145.7(2) . 6
C2B C3 C2B C4 -175.6(2) 6 6
C8 C3 C2B C4 -5.9(2) . 6
C6B C3 C2B C4 -20.19(9) 6 6
C7B C3 C2B C4 -2.5(2) . 6
C4 C3 C2B C1B 93(3) 6 6
C1B C3 C2B C1B -70(3) . 6
C3 C3 C2B C1B -83(3) 6 6
C5B C3 C2B C1B -164(7) 6 6
C4 C3 C2B C1B -82(3) . 6
C2 C3 C2B C1B -122(3) . 6
C2B C3 C2B C1B -83(3) 6 6
C8 C3 C2B C1B 87(3) . 6
C6B C3 C2B C1B 72(3) 6 6
C7B C3 C2B C1B 90(3) . 6
C1B C3 C2B C5B 164(7) 6 6
C4 C3 C2B C5B -104(4) 6 6
C1B C3 C2B C5B 93(4) . 6
C3 C3 C2B C5B 81(4) 6 6
C4 C3 C2B C5B 81(4) . 6
C2 C3 C2B C5B 42(4) . 6
C2B C3 C2B C5B 81(4) 6 6
C8 C3 C2B C5B -110(4) . 6
C6B C3 C2B C5B -124(4) 6 6
C7B C3 C2B C5B -106(4) . 6
C1B C3 C2B C2 122(3) 6 .
C4 C3 C2B C2 -145.7(2) 6 .
C1B C3 C2B C2 51.2 . .
C3 C3 C2B C2 38.7 6 .
C5B C3 C2B C2 -42(4) 6 .
C4 C3 C2B C2 39.4 . .
C2B C3 C2B C2 38.7 6 .
C8 C3 C2B C2 -151.7 . .
C6B C3 C2B C2 -165.9(3) 6 .
C7B C3 C2B C2 -148.3 . .
C1B C3 C2B C5 115(4) 6 6
C4 C3 C2B C5 -152.1(5) 6 6
C1B C3 C2B C5 44.8(3) . 6
C3 C3 C2B C5 32.3(3) 6 6
C5B C3 C2B C5 -48(4) 6 6
C4 C3 C2B C5 33.0(3) . 6
C2 C3 C2B C5 -6.3(3) . 6
C2B C3 C2B C5 32.3(3) 6 6
C8 C3 C2B C5 -158.0(3) . 6
C6B C3 C2B C5 -172.3(6) 6 6
C7B C3 C2B C5 -154.6(3) . 6
C1B C3 C2B C3B 104(3) 6 .
C4 C3 C2B C3B -163.2(2) 6 .
C1B C3 C2B C3B 33.7 . .
C3 C3 C2B C3B 21.2 6 .
C5B C3 C2B C3B -60(4) 6 .
C4 C3 C2B C3B 21.9 . .
C2 C3 C2B C3B -17.4 . .
C2B C3 C2B C3B 21.2 6 .
C8 C3 C2B C3B -169.1 . .
C6B C3 C2B C3B 176.6(3) 6 .
C7B C3 C2B C3B -165.7 . .
C1B C3 C2B C1B 70(3) 6 .
C4 C3 C2B C1B 163.1(2) 6 .
C3 C3 C2B C1B -12.5 6 .
C5B C3 C2B C1B -93(4) 6 .
C4 C3 C2B C1B -11.8 . .
C2 C3 C2B C1B -51.2 . .
C2B C3 C2B C1B -12.5 6 .
C8 C3 C2B C1B 157.2 . .
C6B C3 C2B C1B 142.9(3) 6 .
C7B C3 C2B C1B 160.6 . .
C1B C3 C2B C3 83(3) 6 6
C4 C3 C2B C3 175.6(2) 6 6
C1B C3 C2B C3 12.5 . 6
C5B C3 C2B C3 -81(4) 6 6
C4 C3 C2B C3 0.7 . 6
C2 C3 C2B C3 -38.7 . 6
C2B C3 C2B C3 0.0 6 6
C8 C3 C2B C3 169.7 . 6
C6B C3 C2B C3 155.4(3) 6 6
C7B C3 C2B C3 173.1 . 6
C1B C3 C2B C7B -90(3) 6 .
C4 C3 C2B C7B 2.5(2) 6 .
C1B C3 C2B C7B -160.6 . .
C3 C3 C2B C7B -173.1 6 .
C5B C3 C2B C7B 106(4) 6 .
C4 C3 C2B C7B -172.4 . .
C2 C3 C2B C7B 148.3 . .
C2B C3 C2B C7B -173.1 6 .
C8 C3 C2B C7B -3.4 . .
C6B C3 C2B C7B -17.7(3) 6 .
C1B C3 C2B C2B 83(3) 6 6
C4 C3 C2B C2B 175.6(2) 6 6
C1B C3 C2B C2B 12.5 . 6
C3 C3 C2B C2B 0.0 6 6
C5B C3 C2B C2B -81(4) 6 6
C4 C3 C2B C2B 0.7 . 6
C2 C3 C2B C2B -38.7 . 6
C8 C3 C2B C2B 169.7 . 6
C6B C3 C2B C2B 155.4(3) 6 6
C7B C3 C2B C2B 173.1 . 6
C1B C3 C2B C9 -87(3) 6 6
C4 C3 C2B C9 5.48(13) 6 6
C1B C3 C2B C9 -157.61(9) . 6
C3 C3 C2B C9 -170.12(9) 6 6
C5B C3 C2B C9 109(4) 6 6
C4 C3 C2B C9 -169.41(9) . 6
C2 C3 C2B C9 151.23(9) . 6
C2B C3 C2B C9 -170.12(9) 6 6
C8 C3 C2B C9 -0.46(9) . 6
C6B C3 C2B C9 -14.7(2) 6 6
C7B C3 C2B C9 2.95(9) . 6
C5 C2 C2B C4 102(7) 6 6
C5B C2 C2B C4 59(4) 6 6
C3B C2 C2B C4 -154(4) . 6
C4B C2 C2B C4 -152(4) 6 6
C3 C2 C2B C4 -109(4) . 6
C1 C2 C2B C4 -145(4) . 6
C7 C2 C2B C4 41(4) . 6
C1B C2 C2B C4 -138(4) 6 6
C8B C2 C2B C4 58(4) . 6
C10 C2 C2B C4 50(4) 6 6
C5 C2 C2B C3 -149(3) 6 .
C5B C2 C2B C3 167.8(5) 6 .
C3B C2 C2B C3 -44.6 . .
C4B C2 C2B C3 -42.85(5) 6 .
C4 C2 C2B C3 109(4) 6 .
C1 C2 C2B C3 -36.0 . .
C7 C2 C2B C3 149.9 . .
C1B C2 C2B C3 -28.62(5) 6 .
C8B C2 C2B C3 166.9 . .
C10 C2 C2B C3 159.60(10) 6 .
C5 C2 C2B C1B -120(3) 6 6
C5B C2 C2B C1B -163.6(5) 6 6
C3B C2 C2B C1B -16.0 . 6
C4B C2 C2B C1B -14.22(8) 6 6
C4 C2 C2B C1B 138(4) 6 6
C3 C2 C2B C1B 28.62(5) . 6
C1 C2 C2B C1B -7.42(5) . 6
C7 C2 C2B C1B 178.50(5) . 6
C8B C2 C2B C1B -164.45(5) . 6
C10 C2 C2B C1B -171.77(12) 6 6
C5 C2 C2B C5B 43(3) 6 6
C3B C2 C2B C5B 147.6(5) . 6
C4B C2 C2B C5B 149.3(5) 6 6
C4 C2 C2B C5B -59(4) 6 6
C3 C2 C2B C5B -167.8(5) . 6
C1 C2 C2B C5B 156.2(5) . 6
C7 C2 C2B C5B -17.9(5) . 6
C1B C2 C2B C5B 163.6(5) 6 6
C8B C2 C2B C5B -0.9(5) . 6
C10 C2 C2B C5B -8.2(4) 6 6
C5B C2 C2B C5 -43(3) 6 6
C3B C2 C2B C5 104(3) . 6
C4B C2 C2B C5 106(3) 6 6
C4 C2 C2B C5 -102(7) 6 6
C3 C2 C2B C5 149(3) . 6
C1 C2 C2B C5 113(3) . 6
C7 C2 C2B C5 -61(3) . 6
C1B C2 C2B C5 120(3) 6 6
C8B C2 C2B C5 -44(3) . 6
C10 C2 C2B C5 -51(3) 6 6
C5 C2 C2B C3B -104(3) 6 .
C5B C2 C2B C3B -147.6(5) 6 .
C4B C2 C2B C3B 1.7 6 .
C4 C2 C2B C3B 154(4) 6 .
C3 C2 C2B C3B 44.6 . .
C1 C2 C2B C3B 8.6 . .
C7 C2 C2B C3B -165.5 . .
C1B C2 C2B C3B 16.0 6 .
C8B C2 C2B C3B -148.5 . .
C10 C2 C2B C3B -155.80(9) 6 .
C5 C2 C2B C1B -119(3) 6 .
C5B C2 C2B C1B -162.7(5) 6 .
C3B C2 C2B C1B -15.1 . .
C4B C2 C2B C1B -13.3 6 .
C4 C2 C2B C1B 139(4) 6 .
C3 C2 C2B C1B 29.5 . .
C1 C2 C2B C1B -6.5 . .
C7 C2 C2B C1B 179.4 . .
C1B C2 C2B C1B 0.89(5) 6 .
C8B C2 C2B C1B -163.6 . .
C10 C2 C2B C1B -170.88(9) 6 .
C5 C2 C2B C3 -125(3) 6 6
C5B C2 C2B C3 -168.4(5) 6 6
C3B C2 C2B C3 -20.85(6) . 6
C4B C2 C2B C3 -19.10(7) 6 6
C4 C2 C2B C3 133(4) 6 6
C3 C2 C2B C3 23.75(6) . 6
C1 C2 C2B C3 -12.29(6) . 6
C7 C2 C2B C3 173.63(5) . 6
C1B C2 C2B C3 -4.9 6 6
C8B C2 C2B C3 -169.32(6) . 6
C10 C2 C2B C3 -176.65(10) 6 6
C5 C2 C2B C7B 65(3) 6 .
C5B C2 C2B C7B 21.3(5) 6 .
C3B C2 C2B C7B 168.9 . .
C4B C2 C2B C7B 170.7 6 .
C4 C2 C2B C7B -37(4) 6 .
C3 C2 C2B C7B -146.5 . .
C1 C2 C2B C7B 177.5 . .
C7 C2 C2B C7B 3.4 . .
C1B C2 C2B C7B -175.11(5) 6 .
C8B C2 C2B C7B 20.4 . .
C10 C2 C2B C7B 13.12(9) 6 .
C5 C2 C2B C2B -119(3) 6 6
C5B C2 C2B C2B -162.4(5) 6 6
C3B C2 C2B C2B -14.8 . 6
C4B C2 C2B C2B -13.0 6 6
C4 C2 C2B C2B 139(4) 6 6
C3 C2 C2B C2B 29.8 . 6
C1 C2 C2B C2B -6.2 . 6
C7 C2 C2B C2B 179.7 . 6
C1B C2 C2B C2B 1.18(5) 6 6
C8B C2 C2B C2B -163.3 . 6
C10 C2 C2B C2B -170.60(9) 6 6
C5 C2 C2B C9 68(3) 6 6
C5B C2 C2B C9 25.1(6) 6 6
C3B C2 C2B C9 172.68(11) . 6
C4B C2 C2B C9 174.43(14) 6 6
C4 C2 C2B C9 -34(4) 6 6
C3 C2 C2B C9 -142.73(10) . 6
C1 C2 C2B C9 -178.77(11) . 6
C7 C2 C2B C9 7.15(11) . 6
C1B C2 C2B C9 -171.35(6) 6 6
C8B C2 C2B C9 24.20(11) . 6
C10 C2 C2B C9 16.88(18) 6 6
C3 C1B C2B C4 120.3(7) 6 6
C4 C1B C2B C4 153.6(3) . 6
C2B C1B C2B C4 164.2(3) 6 6
C1B C1B C2B C4 -15.8(3) 6 6
C3 C1B C2B C4 12.2(3) . 6
C5B C1B C2B C4 168.1(3) . 6
C8 C1B C2B C4 4.01(17) 6 6
C6B C1B C2B C4 -11.9(3) . 6
C2 C1B C2B C4 163.8(3) 6 6
C7B C1B C2B C4 148.9(3) 6 6
C3 C1B C2B C3 108.1(9) 6 .
C4 C1B C2B C3 141.4 . .
C2B C1B C2B C3 152.0 6 .
C1B C1B C2B C3 -28.0 6 .
C4 C1B C2B C3 -12.2(3) 6 .
C5B C1B C2B C3 155.9 . .
C8 C1B C2B C3 -8.18(16) 6 .
C6B C1B C2B C3 -24.1 . .
C2 C1B C2B C3 151.6 6 .
C7B C1B C2B C3 136.7(3) 6 .
C3 C1B C2B C1B 136.1(9) 6 6
C4 C1B C2B C1B 169.4 . 6
C2B C1B C2B C1B 180.0 6 6
C3 C1B C2B C1B 28.0 . 6
C4 C1B C2B C1B 15.8(3) 6 6
C5B C1B C2B C1B -176.1 . 6
C8 C1B C2B C1B 19.82(16) 6 6
C6B C1B C2B C1B 3.9 . 6
C2 C1B C2B C1B 179.6 6 6
C7B C1B C2B C1B 164.7(3) 6 6
C3 C1B C2B C5B -57.1(10) 6 6
C4 C1B C2B C5B -23.76(11) . 6
C2B C1B C2B C5B -13.20(11) 6 6
C1B C1B C2B C5B 166.80(11) 6 6
C3 C1B C2B C5B -165.20(11) . 6
C4 C1B C2B C5B -177.4(4) 6 6
C5B C1B C2B C5B -9.30(11) . 6
C8 C1B C2B C5B -173.4(2) 6 6
C6B C1B C2B C5B 170.70(11) . 6
C2 C1B C2B C5B -13.59(11) 6 6
C7B C1B C2B C5B -28.5(3) 6 6
C3 C1B C2B C2 -43.1(9) 6 .
C4 C1B C2B C2 -9.8 . .
C2B C1B C2B C2 0.8 6 .
C1B C1B C2B C2 -179.2 6 .
C3 C1B C2B C2 -151.2 . .
C4 C1B C2B C2 -163.4(3) 6 .
C5B C1B C2B C2 4.7 . .
C8 C1B C2B C2 -159.39(16) 6 .
C6B C1B C2B C2 -175.3 . .
C2 C1B C2B C2 0.4 6 .
C7B C1B C2B C2 -14.5(3) 6 .
C3 C1B C2B C5 -49.0(9) 6 6
C4 C1B C2B C5 -15.7 . 6
C2B C1B C2B C5 -5.1 6 6
C1B C1B C2B C5 174.9 6 6
C3 C1B C2B C5 -157.1 . 6
C4 C1B C2B C5 -169.3(3) 6 6
C5B C1B C2B C5 -1.2 . 6
C8 C1B C2B C5 -165.28(16) 6 6
C6B C1B C2B C5 178.8 . 6
C2 C1B C2B C5 -5.5 6 6
C7B C1B C2B C5 -20.4(3) 6 6
C3 C1B C2B C3B -47.8(9) 6 .
C4 C1B C2B C3B -14.5 . .
C2B C1B C2B C3B -3.9 6 .
C1B C1B C2B C3B 176.1 6 .
C3 C1B C2B C3B -155.9 . .
C4 C1B C2B C3B -168.1(3) 6 .
C5B C1B C2B C3B 0.0 . .
C8 C1B C2B C3B -164.08(16) 6 .
C6B C1B C2B C3B 180.0 . .
C2 C1B C2B C3B -4.3 6 .
C7B C1B C2B C3B -19.2(3) 6 .
C4 C1B C2B C3 33.4(9) . 6
C2B C1B C2B C3 43.9(9) 6 6
C1B C1B C2B C3 -136.1(9) 6 6
C3 C1B C2B C3 -108.1(9) . 6
C4 C1B C2B C3 -120.3(7) 6 6
C5B C1B C2B C3 47.8(9) . 6
C8 C1B C2B C3 -116.3(7) 6 6
C6B C1B C2B C3 -132.2(9) . 6
C2 C1B C2B C3 43.5(9) 6 6
C7B C1B C2B C3 28.6(6) 6 6
C3 C1B C2B C7B 132.2(9) 6 .
C4 C1B C2B C7B 165.5 . .
C2B C1B C2B C7B 176.1 6 .
C1B C1B C2B C7B -3.9 6 .
C3 C1B C2B C7B 24.1 . .
C4 C1B C2B C7B 11.9(3) 6 .
C5B C1B C2B C7B 180.0 . .
C8 C1B C2B C7B 15.93(16) 6 .
C6B C1B C2B C7B 0.0 . .
C2 C1B C2B C7B 175.7 6 .
C7B C1B C2B C7B 160.8(3) 6 .
C3 C1B C2B C2B -43.9(9) 6 6
C4 C1B C2B C2B -10.6 . 6
C1B C1B C2B C2B 180.0 6 6
C3 C1B C2B C2B -152.0 . 6
C4 C1B C2B C2B -164.2(3) 6 6
C5B C1B C2B C2B 3.9 . 6
C8 C1B C2B C2B -160.18(16) 6 6
C6B C1B C2B C2B -176.1 . 6
C2 C1B C2B C2B -0.4 6 6
C7B C1B C2B C2B -15.3(3) 6 6
C3 C1B C2B C9 130.7(9) 6 6
C4 C1B C2B C9 164.0 . 6
C2B C1B C2B C9 174.6 6 6
C1B C1B C2B C9 -5.4 6 6
C3 C1B C2B C9 22.6 . 6
C4 C1B C2B C9 10.4(2) 6 6
C5B C1B C2B C9 178.5 . 6
C8 C1B C2B C9 14.40(14) 6 6
C6B C1B C2B C9 -1.5 . 6
C2 C1B C2B C9 174.2 6 6
C7B C1B C2B C9 159.3(3) 6 6
C5 C2 C3B C4B -138(7) 6 6
C5B C2 C3B C4B 163(9) 6 6
C2B C2 C3B C4B 72(7) . 6
C4 C2 C3B C4B 69(7) 6 6
C3 C2 C3B C4B 63(7) . 6
C1 C2 C3B C4B 48(7) . 6
C7 C2 C3B C4B -121(7) . 6
C1B C2 C3B C4B 69(7) 6 6
C8B C2 C3B C4B -118(7) . 6
C10 C2 C3B C4B -126(7) 6 6
C5B C2 C3B C5 -59(2) 6 6
C2B C2 C3B C5 -149.7(4) . 6
C4B C2 C3B C5 138(7) 6 6
C4 C2 C3B C5 -153.3(3) 6 6
C3 C2 C3B C5 -159.0(4) . 6
C1 C2 C3B C5 -174.3(4) . 6
C7 C2 C3B C5 16.7(4) . 6
C1B C2 C3B C5 -153.1(3) 6 6
C8B C2 C3B C5 19.8(4) . 6
C10 C2 C3B C5 12.5(4) 6 6
C5 C2 C3B C1 174.3(4) 6 .
C5B C2 C3B C1 115(3) 6 .
C2B C2 C3B C1 24.6 . .
C4B C2 C3B C1 -48(7) 6 .
C4 C2 C3B C1 21.01(17) 6 .
C3 C2 C3B C1 15.3 . .
C7 C2 C3B C1 -169.0 . .
C1B C2 C3B C1 21.18(11) 6 .
C8B C2 C3B C1 -165.9 . .
C10 C2 C3B C1 -173.2 6 .
C5 C2 C3B C5B 59(2) 6 6
C2B C2 C3B C5B -91(3) . 6
C4B C2 C3B C5B -163(9) 6 6
C4 C2 C3B C5B -94(2) 6 6
C3 C2 C3B C5B -100(3) . 6
C1 C2 C3B C5B -115(3) . 6
C7 C2 C3B C5B 76(3) . 6
C1B C2 C3B C5B -94(2) 6 6
C8B C2 C3B C5B 79(3) . 6
C10 C2 C3B C5B 71(3) 6 6
C5 C2 C3B C2B 149.7(4) 6 .
C5B C2 C3B C2B 91(3) 6 .
C4B C2 C3B C2B -72(7) 6 .
C4 C2 C3B C2B -3.62(17) 6 .
C3 C2 C3B C2B -9.4 . .
C1 C2 C3B C2B -24.6 . .
C7 C2 C3B C2B 166.4 . .
C1B C2 C3B C2B -3.44(11) 6 .
C8B C2 C3B C2B 169.4 . .
C10 C2 C3B C2B 162.2 6 .
C5 C2 C3B C4B 167.6(4) 6 .
C5B C2 C3B C4B 109(3) 6 .
C2B C2 C3B C4B 17.9 . .
C4B C2 C3B C4B -54(7) 6 .
C4 C2 C3B C4B 14.31(17) 6 .
C3 C2 C3B C4B 8.6 . .
C1 C2 C3B C4B -6.7 . .
C7 C2 C3B C4B -175.7 . .
C1B C2 C3B C4B 14.48(11) 6 .
C8B C2 C3B C4B -172.6 . .
C10 C2 C3B C4B -179.9 6 .
C5 C2 C3B C8B -19.8(4) 6 .
C5B C2 C3B C8B -79(3) 6 .
C2B C2 C3B C8B -169.4 . .
C4B C2 C3B C8B 118(7) 6 .
C4 C2 C3B C8B -173.05(17) 6 .
C3 C2 C3B C8B -178.8 . .
C1 C2 C3B C8B 165.9 . .
C7 C2 C3B C8B -3.0 . .
C1B C2 C3B C8B -172.88(11) 6 .
C10 C2 C3B C8B -7.3 6 .
C5 C2 C3B C3B 166.4(4) 6 6
C5B C2 C3B C3B 107(3) 6 6
C2B C2 C3B C3B 16.8 . 6
C4B C2 C3B C3B -56(7) 6 6
C4 C2 C3B C3B 13.16(17) 6 6
C3 C2 C3B C3B 7.4 . 6
C1 C2 C3B C3B -7.9 . 6
C7 C2 C3B C3B -176.8 . 6
C1B C2 C3B C3B 13.33(11) 6 6
C8B C2 C3B C3B -173.8 . 6
C10 C2 C3B C3B 178.9 6 6
C5 C2 C3B C4 153.3(3) 6 6
C5B C2 C3B C4 94(2) 6 6
C2B C2 C3B C4 3.62(17) . 6
C4B C2 C3B C4 -69(7) 6 6
C3 C2 C3B C4 -5.74(17) . 6
C1 C2 C3B C4 -21.01(17) . 6
C7 C2 C3B C4 170.01(17) . 6
C1B C2 C3B C4 0.17(7) 6 6
C8B C2 C3B C4 173.05(17) . 6
C10 C2 C3B C4 165.77(17) 6 6
C5 C2 C3B C7 -16.7(4) 6 .
C5B C2 C3B C7 -76(3) 6 .
C2B C2 C3B C7 -166.4 . .
C4B C2 C3B C7 121(7) 6 .
C4 C2 C3B C7 -170.01(17) 6 .
C3 C2 C3B C7 -175.7 . .
C1 C2 C3B C7 169.0 . .
C1B C2 C3B C7 -169.84(11) 6 .
C8B C2 C3B C7 3.0 . .
C10 C2 C3B C7 -4.2 6 .
C5 C2 C3B C9B -23.6(4) 6 6
C5B C2 C3B C9B -83(3) 6 6
C2B C2 C3B C9B -173.29(6) . 6
C4B C2 C3B C9B 114(7) 6 6
C4 C2 C3B C9B -176.90(15) 6 6
C3 C2 C3B C9B 177.36(6) . 6
C1 C2 C3B C9B 162.09(6) . 6
C7 C2 C3B C9B -6.90(6) . 6
C1B C2 C3B C9B -176.73(8) 6 6
C8B C2 C3B C9B -3.85(6) . 6
C10 C2 C3B C9B -11.13(7) 6 6
C4B C1 C3B C4B 165.46(6) . 6
C3B C1 C3B C4B 170.95(6) 6 6
C5 C1 C3B C4B 170.48(6) . 6
C5 C1 C3B C4B 159.2(10) 6 6
C2 C1 C3B C4B -175.17(6) . 6
C2 C1 C3B C4B 173.92(6) 6 6
C6 C1 C3B C4B -6.36(6) 6 6
C6 C1 C3B C4B -6.68(6) . 6
C9B C1 C3B C4B -7.50(6) 6 6
C9B C1 C3B C4B -4.82(6) . 6
C4B C1 C3B C5 -159.2(10) 6 6
C4B C1 C3B C5 6.3(10) . 6
C3B C1 C3B C5 11.7(10) 6 6
C5 C1 C3B C5 11.3(10) . 6
C2 C1 C3B C5 25.6(10) . 6
C2 C1 C3B C5 14.7(10) 6 6
C6 C1 C3B C5 -165.6(10) 6 6
C6 C1 C3B C5 -165.9(10) . 6
C9B C1 C3B C5 -166.7(10) 6 6
C9B C1 C3B C5 -164.0(10) . 6
C4B C1 C3B C2 175.17(6) 6 .
C4B C1 C3B C2 -19.4 . .
C3B C1 C3B C2 -13.9 6 .
C5 C1 C3B C2 -14.4 . .
C5 C1 C3B C2 -25.6(10) 6 .
C2 C1 C3B C2 -10.9 6 .
C6 C1 C3B C2 168.8 6 .
C6 C1 C3B C2 168.5 . .
C9B C1 C3B C2 167.7 6 .
C9B C1 C3B C2 170.4 . .
C4B C1 C3B C5B -164.3 6 6
C4B C1 C3B C5B 1.11(7) . 6
C3B C1 C3B C5B 6.60(7) 6 6
C5 C1 C3B C5B 6.13(7) . 6
C5 C1 C3B C5B -5.1(10) 6 6
C2 C1 C3B C5B 20.48(7) . 6
C2 C1 C3B C5B 9.57(7) 6 6
C6 C1 C3B C5B -170.71(8) 6 6
C6 C1 C3B C5B -171.03(7) . 6
C9B C1 C3B C5B -171.85(7) 6 6
C9B C1 C3B C5B -169.16(7) . 6
C4B C1 C3B C2B -171.03(6) 6 .
C4B C1 C3B C2B -5.6 . .
C3B C1 C3B C2B -0.1 6 .
C5 C1 C3B C2B -0.5 . .
C5 C1 C3B C2B -11.8(10) 6 .
C2 C1 C3B C2B 13.8 . .
C2 C1 C3B C2B 2.9 6 .
C6 C1 C3B C2B -177.4 6 .
C6 C1 C3B C2B -177.7 . .
C9B C1 C3B C2B -178.5 6 .
C9B C1 C3B C2B -175.8 . .
C4B C1 C3B C4B -165.46(6) 6 .
C3B C1 C3B C4B 5.5 6 .
C5 C1 C3B C4B 5.0 . .
C5 C1 C3B C4B -6.3(10) 6 .
C2 C1 C3B C4B 19.4 . .
C2 C1 C3B C4B 8.5 6 .
C6 C1 C3B C4B -171.8 6 .
C6 C1 C3B C4B -172.1 . .
C9B C1 C3B C4B -173.0 6 .
C9B C1 C3B C4B -170.3 . .
C4B C1 C3B C8B 10.21(6) 6 .
C4B C1 C3B C8B 175.7 . .
C3B C1 C3B C8B -178.8 6 .
C5 C1 C3B C8B -179.3 . .
C5 C1 C3B C8B 169.4(10) 6 .
C2 C1 C3B C8B -165.0 . .
C2 C1 C3B C8B -175.9 6 .
C6 C1 C3B C8B 3.8 6 .
C6 C1 C3B C8B 3.5 . .
C9B C1 C3B C8B 2.7 6 .
C9B C1 C3B C8B 5.4 . .
C4B C1 C3B C3B -170.95(6) 6 6
C4B C1 C3B C3B -5.5 . 6
C5 C1 C3B C3B -0.5 . 6
C5 C1 C3B C3B -11.7(10) 6 6
C2 C1 C3B C3B 13.9 . 6
C2 C1 C3B C3B 3.0 6 6
C6 C1 C3B C3B -177.3 6 6
C6 C1 C3B C3B -177.6 . 6
C9B C1 C3B C3B -178.4 6 6
C9B C1 C3B C3B -175.8 . 6
C4B C1 C3B C4 -173.23(7) 6 6
C4B C1 C3B C4 -7.8 . 6
C3B C1 C3B C4 -2.3 6 6
C5 C1 C3B C4 -2.7 . 6
C5 C1 C3B C4 -14.0(10) 6 6
C2 C1 C3B C4 11.6 . 6
C2 C1 C3B C4 0.7 6 6
C6 C1 C3B C4 -179.6 6 6
C6 C1 C3B C4 -179.9 . 6
C9B C1 C3B C4 179.3 6 6
C9B C1 C3B C4 -178.0 . 6
C4B C1 C3B C7 17.11(6) 6 .
C4B C1 C3B C7 -177.4 . .
C3B C1 C3B C7 -171.9 6 .
C5 C1 C3B C7 -172.4 . .
C2 C1 C3B C7 -158.1 . .
C2 C1 C3B C7 -169.0 6 .
C6 C1 C3B C7 10.7 6 .
C6 C1 C3B C7 10.4 . .
C9B C1 C3B C7 9.6 6 .
C9B C1 C3B C7 12.3 . .
C4B C1 C3B C9B 7.50(6) 6 6
C4B C1 C3B C9B 173.0 . 6
C3B C1 C3B C9B 178.4 6 6
C5 C1 C3B C9B 178.0 . 6
C5 C1 C3B C9B 166.7(10) 6 6
C2 C1 C3B C9B -167.7 . 6
C2 C1 C3B C9B -178.6 6 6
C6 C1 C3B C9B 1.1 6 6
C6 C1 C3B C9B 0.8 . 6
C9B C1 C3B C9B 2.7 . 6
C4 C2B C3B C4B -109(12) 6 6
C3 C2B C3B C4B -24.71(11) . 6
C1B C2B C3B C4B -4.25(13) 6 6
C5B C2B C3B C4B 165.48(7) 6 6
C2 C2B C3B C4B -174.09(11) . 6
C5 C2B C3B C4B 170.04(9) 6 6
C1B C2B C3B C4B -7.07(11) . 6
C3 C2B C3B C4B -12.65(12) 6 6
C7B C2B C3B C4B 172.93(11) . 6
C2B C2B C3B C4B -8.46(11) 6 6
C9 C2B C3B C4B 175.60(18) 6 6
C4 C2B C3B C5 81(12) 6 6
C3 C2B C3B C5 165.3 . 6
C1B C2B C3B C5 -174.29(10) 6 6
C5B C2B C3B C5 -4.56(9) 6 6
C2 C2B C3B C5 15.9 . 6
C1B C2B C3B C5 -177.1 . 6
C3 C2B C3B C5 177.31(5) 6 6
C7B C2B C3B C5 2.9 . 6
C2B C2B C3B C5 -178.5 6 6
C9 C2B C3B C5 5.57(11) 6 6
C4 C2B C3B C2 65(12) 6 .
C3 C2B C3B C2 149.4 . .
C1B C2B C3B C2 169.84(12) 6 .
C5B C2B C3B C2 -20.43(12) 6 .
C5 C2B C3B C2 -15.9 6 .
C1B C2B C3B C2 167.0 . .
C3 C2B C3B C2 161.4 6 .
C7B C2B C3B C2 -13.0 . .
C2B C2B C3B C2 165.6 6 .
C9 C2B C3B C2 -10.30(8) 6 .
C4 C2B C3B C1 -101(12) 6 .
C3 C2B C3B C1 -16.2 . .
C1B C2B C3B C1 4.25(12) 6 .
C5B C2B C3B C1 173.98(12) 6 .
C2 C2B C3B C1 -165.6 . .
C5 C2B C3B C1 178.5 6 .
C1B C2B C3B C1 1.4 . .
C3 C2B C3B C1 -4.2 6 .
C7B C2B C3B C1 -178.6 . .
C2B C2B C3B C1 0.0 6 .
C9 C2B C3B C1 -175.90(8) 6 .
C4 C2B C3B C5B 85(12) 6 6
C3 C2B C3B C5B 169.81(12) . 6
C1B C2B C3B C5B -169.73(7) 6 6
C2 C2B C3B C5B 20.43(12) . 6
C5 C2B C3B C5B 4.56(9) 6 6
C1B C2B C3B C5B -172.55(12) . 6
C3 C2B C3B C5B -178.13(14) 6 6
C7B C2B C3B C5B 7.45(12) . 6
C2B C2B C3B C5B -173.94(12) 6 6
C9 C2B C3B C5B 10.1(2) 6 6
C4 C2B C3B C4B -102(12) 6 .
C3 C2B C3B C4B -17.6 . .
C1B C2B C3B C4B 2.82(12) 6 .
C5B C2B C3B C4B 172.55(12) 6 .
C2 C2B C3B C4B -167.0 . .
C5 C2B C3B C4B 177.1 6 .
C1B C2B C3B C4B 0.0 . .
C3 C2B C3B C4B -5.6 6 .
C7B C2B C3B C4B 180.0 . .
C2B C2B C3B C4B -1.4 6 .
C9 C2B C3B C4B -177.32(8) 6 .
C4 C2B C3B C8B 78(12) 6 .
C3 C2B C3B C8B 162.4 . .
C1B C2B C3B C8B -177.18(12) 6 .
C5B C2B C3B C8B -7.45(12) 6 .
C2 C2B C3B C8B 13.0 . .
C5 C2B C3B C8B -2.9 6 .
C1B C2B C3B C8B 180.0 . .
C3 C2B C3B C8B 174.4 6 .
C7B C2B C3B C8B 0.0 . .
C2B C2B C3B C8B 178.6 6 .
C9 C2B C3B C8B 2.68(8) 6 .
C4 C2B C3B C3B -101(12) 6 6
C3 C2B C3B C3B -16.2 . 6
C1B C2B C3B C3B 4.21(12) 6 6
C5B C2B C3B C3B 173.94(12) 6 6
C2 C2B C3B C3B -165.6 . 6
C5 C2B C3B C3B 178.5 6 6
C1B C2B C3B C3B 1.4 . 6
C3 C2B C3B C3B -4.2 6 6
C7B C2B C3B C3B -178.6 . 6
C2B C2B C3B C3B 0.0 6 6
C9 C2B C3B C3B -175.94(8) 6 6
C3 C2B C3B C4 84(12) . 6
C1B C2B C3B C4 105(12) 6 6
C5B C2B C3B C4 -85(12) 6 6
C2 C2B C3B C4 -65(12) . 6
C5 C2B C3B C4 -81(12) 6 6
C1B C2B C3B C4 102(12) . 6
C3 C2B C3B C4 96(12) 6 6
C7B C2B C3B C4 -78(12) . 6
C2B C2B C3B C4 101(12) 6 6
C9 C2B C3B C4 -75(12) 6 6
C4 C2B C3B C7 76(12) 6 .
C3 C2B C3B C7 160.4 . .
C1B C2B C3B C7 -179.13(12) 6 .
C5B C2B C3B C7 -9.40(12) 6 .
C2 C2B C3B C7 11.0 . .
C5 C2B C3B C7 -4.8 6 .
C1B C2B C3B C7 178.1 . .
C3 C2B C3B C7 172.5 6 .
C7B C2B C3B C7 -2.0 . .
C2B C2B C3B C7 176.7 6 .
C9 C2B C3B C7 0.73(8) 6 .
C4 C2B C3B C9B 86(12) 6 6
C3 C2B C3B C9B 170.27(15) . 6
C1B C2B C3B C9B -169.3(2) 6 6
C5B C2B C3B C9B 0.46(19) 6 6
C2 C2B C3B C9B 20.89(15) . 6
C5 C2B C3B C9B 5.02(15) 6 6
C1B C2B C3B C9B -172.09(15) . 6
C3 C2B C3B C9B -177.67(12) 6 6
C7B C2B C3B C9B 7.91(15) . 6
C2B C2B C3B C9B -173.48(15) 6 6
C9 C2B C3B C9B 10.59(14) 6 6
C10 C7 C3B C4B -17.7 6 6
C10B C7 C3B C4B -160.47(13) 6 6
C8B C7 C3B C4B 1.0 . 6
C5 C7 C3B C4B -169.06(14) 6 6
C5B C7 C3B C4B -170.64(7) 6 6
C2 C7 C3B C4B 176.6 . 6
C10 C7 C3B C5 151.39(15) 6 6
C10B C7 C3B C5 8.6 6 6
C8B C7 C3B C5 170.04(12) . 6
C5B C7 C3B C5 -1.59(7) 6 6
C2 C7 C3B C5 -14.31(12) . 6
C10 C7 C3B C2 165.7 6 .
C10B C7 C3B C2 22.90(10) 6 .
C8B C7 C3B C2 -175.7 . .
C5 C7 C3B C2 14.31(12) 6 .
C5B C7 C3B C2 12.7 6 .
C10 C7 C3B C1 -27.9 6 .
C10B C7 C3B C1 -170.68(10) 6 .
C8B C7 C3B C1 -9.2 . .
C2 C7 C3B C1 166.4 . .
C10 C7 C3B C5B 152.97(8) 6 6
C10B C7 C3B C5B 10.18(6) 6 6
C8B C7 C3B C5B 171.6 . 6
C5 C7 C3B C5B 1.59(7) 6 6
C2 C7 C3B C5B -12.7 . 6
C10 C7 C3B C2B 159.1 6 .
C10B C7 C3B C2B 16.28(10) 6 .
C8B C7 C3B C2B 177.7 . .
C5 C7 C3B C2B 7.69(12) 6 .
C5B C7 C3B C2B 6.1 6 .
C2 C7 C3B C2B -6.6 . .
C10 C7 C3B C4B -31.4 6 .
C10B C7 C3B C4B -174.22(11) 6 .
C8B C7 C3B C4B -12.8 . .
C5 C7 C3B C4B 177.19(12) 6 .
C5B C7 C3B C4B 175.60(6) 6 .
C2 C7 C3B C4B 162.9 . .
C10 C7 C3B C8B -18.7 6 .
C10B C7 C3B C8B -161.45(10) 6 .
C5 C7 C3B C8B -170.04(12) 6 .
C5B C7 C3B C8B -171.6 6 .
C2 C7 C3B C8B 175.7 . .
C10 C7 C3B C3B -167.9 6 6
C10B C7 C3B C3B 49.28(13) 6 6
C8B C7 C3B C3B -149.3 . 6
C5 C7 C3B C3B 40.69(15) 6 6
C5B C7 C3B C3B 39.10(8) 6 6
C2 C7 C3B C3B 26.4 . 6
C10 C7 C3B C4 160.9 6 6
C10B C7 C3B C4 18.13(9) 6 6
C8B C7 C3B C4 179.6 . 6
C5 C7 C3B C4 9.54(10) 6 6
C5B C7 C3B C4 8.0 6 6
C2 C7 C3B C4 -4.8 . 6
C10 C7 C3B C9B -18.8 6 6
C10B C7 C3B C9B -161.61(11) 6 6
C8B C7 C3B C9B -0.2 . 6
C5 C7 C3B C9B -170.21(12) 6 6
C5B C7 C3B C9B -171.8 6 6
C2 C7 C3B C9B 175.5 . 6
C4B C1 C4B C3B 31.07(11) 6 6
C3B C1 C4B C3B 12.80(7) . 6
C5 C1 C4B C3B 1.76(6) . 6
C5 C1 C4B C3B 13.14(8) 6 6
C2 C1 C4B C3B 7.63(6) . 6
C2 C1 C4B C3B -1.8 6 6
C6 C1 C4B C3B -173.85(6) 6 6
C6 C1 C4B C3B -174.67(6) . 6
C9B C1 C4B C3B -177.4 6 6
C9B C1 C4B C3B -171.32(6) . 6
C4B C1 C4B C5 29.31(9) 6 .
C3B C1 C4B C5 11.0 . .
C3B C1 C4B C5 -1.76(6) 6 .
C5 C1 C4B C5 11.4 6 .
C2 C1 C4B C5 5.9 . .
C2 C1 C4B C5 -3.6 6 .
C6 C1 C4B C5 -175.6 6 .
C6 C1 C4B C5 -176.4 . .
C9B C1 C4B C5 -179.2 6 .
C9B C1 C4B C5 -173.1 . .
C4B C1 C4B C2 32.86(10) 6 6
C3B C1 C4B C2 14.6 . 6
C3B C1 C4B C2 1.8 6 6
C5 C1 C4B C2 3.6 . 6
C5 C1 C4B C2 14.93(6) 6 6
C2 C1 C4B C2 9.4 . 6
C6 C1 C4B C2 -172.1 6 6
C6 C1 C4B C2 -172.9 . 6
C9B C1 C4B C2 -175.7 6 6
C9B C1 C4B C2 -169.5 . 6
C3B C1 C4B C4B -18.27(8) . 6
C3B C1 C4B C4B -31.07(11) 6 6
C5 C1 C4B C4B -29.31(9) . 6
C5 C1 C4B C4B -17.93(8) 6 6
C2 C1 C4B C4B -23.44(8) . 6
C2 C1 C4B C4B -32.86(10) 6 6
C6 C1 C4B C4B 155.08(8) 6 6
C6 C1 C4B C4B 154.26(8) . 6
C9B C1 C4B C4B 151.49(9) 6 6
C9B C1 C4B C4B 157.61(8) . 6
C4B C1 C4B C5B 24.54(9) 6 .
C3B C1 C4B C5B 6.3 . .
C3B C1 C4B C5B -6.53(6) 6 .
C5 C1 C4B C5B -4.8 . .
C5 C1 C4B C5B 6.6 6 .
C2 C1 C4B C5B 1.1 . .
C2 C1 C4B C5B -8.3 6 .
C6 C1 C4B C5B 179.6 6 .
C6 C1 C4B C5B 178.8 . .
C9B C1 C4B C5B 176.0 6 .
C9B C1 C4B C5B -177.9 . .
C4B C1 C4B C3B 18.27(8) 6 .
C3B C1 C4B C3B -12.80(7) 6 .
C5 C1 C4B C3B -11.0 . .
C5 C1 C4B C3B 0.3 6 .
C2 C1 C4B C3B -5.2 . .
C2 C1 C4B C3B -14.6 6 .
C6 C1 C4B C3B 173.4 6 .
C6 C1 C4B C3B 172.5 . .
C9B C1 C4B C3B 169.8 6 .
C9B C1 C4B C3B 175.9 . .
C4B C1 C4B C9B -157.61(8) 6 .
C3B C1 C4B C9B -175.9 . .
C3B C1 C4B C9B 171.32(6) 6 .
C5 C1 C4B C9B 173.1 . .
C5 C1 C4B C9B -175.5 6 .
C2 C1 C4B C9B 179.0 . .
C2 C1 C4B C9B 169.5 6 .
C6 C1 C4B C9B -2.5 6 .
C6 C1 C4B C9B -3.3 . .
C9B C1 C4B C9B -6.1 6 .
C4B C1 C4B C8B -167.60(9) 6 6
C3B C1 C4B C8B 174.1 . 6
C3B C1 C4B C8B 161.32(8) 6 6
C5 C1 C4B C8B 163.1 . 6
C5 C1 C4B C8B 174.5 6 6
C2 C1 C4B C8B 169.0 . 6
C2 C1 C4B C8B 159.54(6) 6 6
C6 C1 C4B C8B -12.5 6 6
C6 C1 C4B C8B -13.3 . 6
C9B C1 C4B C8B -16.1 6 6
C9B C1 C4B C8B -10.0 . 6
C4B C1 C4B C6 -155.08(8) 6 6
C3B C1 C4B C6 -173.4 . 6
C3B C1 C4B C6 173.85(6) 6 6
C5 C1 C4B C6 175.6 . 6
C5 C1 C4B C6 -173.0 6 6
C2 C1 C4B C6 -178.5 . 6
C2 C1 C4B C6 172.1 6 6
C6 C1 C4B C6 -0.8 . 6
C9B C1 C4B C6 -3.6 6 6
C9B C1 C4B C6 2.5 . 6
C4B C1 C4B C6 -154.26(8) 6 .
C3B C1 C4B C6 -172.5 . .
C3B C1 C4B C6 174.67(6) 6 .
C5 C1 C4B C6 176.4 . .
C5 C1 C4B C6 -172.2 6 .
C2 C1 C4B C6 -177.7 . .
C2 C1 C4B C6 172.9 6 .
C6 C1 C4B C6 0.8 6 .
C9B C1 C4B C6 -2.8 6 .
C9B C1 C4B C6 3.3 . .
C4B C1 C4B C2B 24.85(9) 6 6
C3B C1 C4B C2B 6.6 . 6
C3B C1 C4B C2B -6.2 6 6
C5 C1 C4B C2B -4.5 . 6
C5 C1 C4B C2B 6.9 6 6
C2 C1 C4B C2B 1.4 . 6
C2 C1 C4B C2B -8.0 6 6
C6 C1 C4B C2B 179.9 6 6
C6 C1 C4B C2B 179.1 . 6
C9B C1 C4B C2B 176.3 6 6
C9B C1 C4B C2B -177.5 . 6
C2 C5 C4B C3B 5.52(10) 6 6
C5B C5 C4B C3B -24.5(4) . 6
C2B C5 C4B C3B -13.8(4) 6 6
C7 C5 C4B C3B 161.4(4) 6 6
C1 C5 C4B C3B -6.4(4) . 6
C4 C5 C4B C3B -11.4(4) . 6
C8B C5 C4B C3B 164.4(4) 6 6
C10 C5 C4B C3B 169.6(4) . 6
C3 C5 C4B C3B -10.0(4) 6 6
C10B C5 C4B C3B 175.4(4) . 6
C2 C5 C4B C1 11.9(4) 6 .
C3B C5 C4B C1 6.4(4) 6 .
C5B C5 C4B C1 -18.2 . .
C2B C5 C4B C1 -7.4 6 .
C7 C5 C4B C1 167.81(6) 6 .
C4 C5 C4B C1 -5.1 . .
C8B C5 C4B C1 170.8 6 .
C10 C5 C4B C1 176.0 . .
C3 C5 C4B C1 -3.6 6 .
C10B C5 C4B C1 -178.2 . .
C3B C5 C4B C2 -5.52(11) 6 6
C5B C5 C4B C2 -30.1(4) . 6
C2B C5 C4B C2 -19.3(4) 6 6
C7 C5 C4B C2 155.9(3) 6 6
C1 C5 C4B C2 -11.9(4) . 6
C4 C5 C4B C2 -17.0(4) . 6
C8B C5 C4B C2 158.9(4) 6 6
C10 C5 C4B C2 164.1(4) . 6
C3 C5 C4B C2 -15.5(4) 6 6
C10B C5 C4B C2 169.9(4) . 6
C2 C5 C4B C4B 17.8(4) 6 6
C3B C5 C4B C4B 12.3(4) 6 6
C5B C5 C4B C4B -12.3 . 6
C2B C5 C4B C4B -1.6 6 6
C7 C5 C4B C4B 173.69(6) 6 6
C1 C5 C4B C4B 5.9 . 6
C4 C5 C4B C4B 0.8 . 6
C8B C5 C4B C4B 176.7 6 6
C10 C5 C4B C4B -178.1 . 6
C3 C5 C4B C4B 2.3 6 6
C10B C5 C4B C4B -172.4 . 6
C2 C5 C4B C5B 30.1(4) 6 .
C3B C5 C4B C5B 24.5(4) 6 .
C2B C5 C4B C5B 10.7 6 .
C7 C5 C4B C5B -174.03(6) 6 .
C1 C5 C4B C5B 18.2 . .
C4 C5 C4B C5B 13.1 . .
C8B C5 C4B C5B -171.0 6 .
C10 C5 C4B C5B -165.8 . .
C3 C5 C4B C5B 14.6 6 .
C10B C5 C4B C5B -160.1 . .
C2 C5 C4B C3B 16.9(4) 6 .
C3B C5 C4B C3B 11.3(4) 6 .
C5B C5 C4B C3B -13.2 . .
C2B C5 C4B C3B -2.5 6 .
C7 C5 C4B C3B 172.76(6) 6 .
C1 C5 C4B C3B 5.0 . .
C4 C5 C4B C3B -0.1 . .
C8B C5 C4B C3B 175.8 6 .
C10 C5 C4B C3B -179.0 . .
C3 C5 C4B C3B 1.4 6 .
C10B C5 C4B C3B -173.3 . .
C2 C5 C4B C9B -160.7(4) 6 .
C3B C5 C4B C9B -166.2(4) 6 .
C5B C5 C4B C9B 169.3 . .
C2B C5 C4B C9B 180.0 6 .
C7 C5 C4B C9B -4.77(6) 6 .
C1 C5 C4B C9B -172.6 . .
C4 C5 C4B C9B -177.6 . .
C8B C5 C4B C9B -1.8 6 .
C10 C5 C4B C9B 3.4 . .
C3 C5 C4B C9B -176.2 6 .
C10B C5 C4B C9B 9.2 . .
C2 C5 C4B C8B -158.9(4) 6 6
C3B C5 C4B C8B -164.4(4) 6 6
C5B C5 C4B C8B 171.0 . 6
C2B C5 C4B C8B -178.2 6 6
C7 C5 C4B C8B -3.0 6 6
C1 C5 C4B C8B -170.8 . 6
C4 C5 C4B C8B -175.9 . 6
C10 C5 C4B C8B 5.2 . 6
C3 C5 C4B C8B -174.4 6 6
C10B C5 C4B C8B 11.0 . 6
C2 C5 C4B C6 -160.1(4) 6 6
C3B C5 C4B C6 -165.6(4) 6 6
C5B C5 C4B C6 169.9 . 6
C2B C5 C4B C6 -179.4 6 6
C7 C5 C4B C6 -4.18(6) 6 6
C1 C5 C4B C6 -172.0 . 6
C4 C5 C4B C6 -177.1 . 6
C8B C5 C4B C6 -1.2 6 6
C10 C5 C4B C6 4.0 . 6
C3 C5 C4B C6 -175.6 6 6
C10B C5 C4B C6 9.8 . 6
C2 C5 C4B C6 -159.2(4) 6 .
C3B C5 C4B C6 -164.8(4) 6 .
C5B C5 C4B C6 170.7 . .
C2B C5 C4B C6 -178.6 6 .
C7 C5 C4B C6 -3.32(6) 6 .
C1 C5 C4B C6 -171.1 . .
C4 C5 C4B C6 -176.2 . .
C8B C5 C4B C6 -0.3 6 .
C10 C5 C4B C6 4.9 . .
C3 C5 C4B C6 -174.7 6 .
C10B C5 C4B C6 10.6 . .
C2 C5 C4B C2B 19.3(4) 6 6
C3B C5 C4B C2B 13.8(4) 6 6
C5B C5 C4B C2B -10.7 . 6
C7 C5 C4B C2B 175.26(6) 6 6
C1 C5 C4B C2B 7.4 . 6
C4 C5 C4B C2B 2.4 . 6
C8B C5 C4B C2B 178.2 6 6
C10 C5 C4B C2B -176.5 . 6
C3 C5 C4B C2B 3.9 6 6
C10B C5 C4B C2B -170.8 . 6
C4B C3B C4B C3B 180.0 6 6
C5 C3B C4B C3B 12.06(14) 6 6
C2 C3B C4B C3B -3.8 . 6
C1 C3B C4B C3B -169.8 . 6
C5B C3B C4B C3B 11.0 6 6
C2B C3B C4B C3B 5.3 . 6
C8B C3B C4B C3B -174.7 . 6
C4 C3B C4B C3B 3.3 6 6
C7 C3B C4B C3B -163.8 . 6
C9B C3B C4B C3B -176.4 6 6
C4B C3B C4B C1 -10.2 6 .
C2 C3B C4B C1 166.0 . .
C2B C3B C4B C1 175.0 . .
C8B C3B C4B C1 -5.0 . .
C3B C3B C4B C1 169.8 6 .
C4 C3B C4B C1 173.1 6 .
C7 C3B C4B C1 6.0 . .
C9B C3B C4B C1 -6.7 6 .
C4B C3B C4B C5 177.5 6 .
C5 C3B C4B C5 9.55(14) 6 .
C2 C3B C4B C5 -6.3 . .
C1 C3B C4B C5 -172.3 . .
C5B C3B C4B C5 8.5 6 .
C2B C3B C4B C5 2.8 . .
C8B C3B C4B C5 -177.2 . .
C3B C3B C4B C5 -2.5 6 .
C4 C3B C4B C5 0.8 6 .
C7 C3B C4B C5 -166.3 . .
C9B C3B C4B C5 -178.9 6 .
C4B C3B C4B C2 -178.5 6 6
C5 C3B C4B C2 13.60(14) 6 6
C2 C3B C4B C2 -2.2 . 6
C1 C3B C4B C2 -168.2 . 6
C5B C3B C4B C2 12.6 6 6
C2B C3B C4B C2 6.8 . 6
C8B C3B C4B C2 -173.2 . 6
C3B C3B C4B C2 1.5 6 6
C4 C3B C4B C2 4.9 6 6
C7 C3B C4B C2 -162.2 . 6
C9B C3B C4B C2 -174.9 6 6
C5 C3B C4B C4B -167.94(14) 6 6
C2 C3B C4B C4B 176.2 . 6
C1 C3B C4B C4B 10.2 . 6
C5B C3B C4B C4B -169.0 6 6
C2B C3B C4B C4B -174.7 . 6
C8B C3B C4B C4B 5.3 . 6
C3B C3B C4B C4B 180.0 6 6
C4 C3B C4B C4B -176.7 6 6
C7 C3B C4B C4B 16.2 . 6
C9B C3B C4B C4B 3.6 6 6
C4B C3B C4B C5B 174.7 6 .
C5 C3B C4B C5B 6.78(14) 6 .
C2 C3B C4B C5B -9.0 . .
C1 C3B C4B C5B -175.0 . .
C5B C3B C4B C5B 5.7 6 .
C2B C3B C4B C5B 0.0 . .
C8B C3B C4B C5B 180.0 . .
C3B C3B C4B C5B -5.3 6 .
C4 C3B C4B C5B -1.9 6 .
C7 C3B C4B C5B -169.1 . .
C9B C3B C4B C5B 178.3 6 .
C4B C3B C4B C9B -5.3 6 .
C5 C3B C4B C9B -173.22(14) 6 .
C2 C3B C4B C9B 171.0 . .
C1 C3B C4B C9B 5.0 . .
C5B C3B C4B C9B -174.3 6 .
C2B C3B C4B C9B 180.0 . .
C8B C3B C4B C9B 0.0 . .
C3B C3B C4B C9B 174.7 6 .
C4 C3B C4B C9B 178.1 6 .
C7 C3B C4B C9B 10.9 . .
C9B C3B C4B C9B -1.7 6 .
C4B C3B C4B C8B -32.8(4) 6 6
C5 C3B C4B C8B 159.3(3) 6 6
C2 C3B C4B C8B 143.5(4) . 6
C1 C3B C4B C8B -22.5(4) . 6
C5B C3B C4B C8B 158.2(4) 6 6
C2B C3B C4B C8B 152.5(4) . 6
C8B C3B C4B C8B -27.5(4) . 6
C3B C3B C4B C8B 147.2(4) 6 6
C4 C3B C4B C8B 150.6(4) 6 6
C7 C3B C4B C8B -16.6(4) . 6
C9B C3B C4B C8B -29.2(4) 6 6
C4B C3B C4B C6 -4.1 6 6
C5 C3B C4B C6 -172.01(14) 6 6
C2 C3B C4B C6 172.2 . 6
C1 C3B C4B C6 6.2 . 6
C5B C3B C4B C6 -173.1 6 6
C2B C3B C4B C6 -178.8 . 6
C8B C3B C4B C6 1.2 . 6
C3B C3B C4B C6 175.9 6 6
C4 C3B C4B C6 179.3 6 6
C7 C3B C4B C6 12.2 . 6
C9B C3B C4B C6 -0.5 6 6
C4B C3B C4B C6 -3.9 6 .
C5 C3B C4B C6 -171.80(14) 6 .
C2 C3B C4B C6 172.4 . .
C1 C3B C4B C6 6.4 . .
C5B C3B C4B C6 -172.8 6 .
C2B C3B C4B C6 -178.6 . .
C8B C3B C4B C6 1.4 . .
C3B C3B C4B C6 176.1 6 .
C4 C3B C4B C6 179.5 6 .
C7 C3B C4B C6 12.4 . .
C9B C3B C4B C6 -0.3 6 .
C4B C3B C4B C2B 176.1 6 6
C5 C3B C4B C2B 8.12(14) 6 6
C2 C3B C4B C2B -7.7 . 6
C1 C3B C4B C2B -173.7 . 6
C5B C3B C4B C2B 7.1 6 6
C2B C3B C4B C2B 1.3 . 6
C8B C3B C4B C2B -178.7 . 6
C3B C3B C4B C2B -3.9 6 6
C4 C3B C4B C2B -0.6 6 6
C7 C3B C4B C2B -167.7 . 6
C9B C3B C4B C2B 179.6 6 6
C6 C6 C4B C3B -24.0(15) 6 6
C9B C6 C4B C3B 155.4(15) 6 6
C9B C6 C4B C3B -23.5(15) . 6
C1 C6 C4B C3B 151.9(15) . 6
C4B C6 C4B C3B 156.0(15) 6 6
C6 C6 C4B C1 -175.9 6 .
C9B C6 C4B C1 3.5 6 .
C9B C6 C4B C1 -175.4 . .
C4B C6 C4B C1 4.1 6 .
C6 C6 C4B C5 -2.3 6 .
C9B C6 C4B C5 177.1 6 .
C9B C6 C4B C5 -1.9 . .
C1 C6 C4B C5 173.6 . .
C4B C6 C4B C5 177.7 6 .
C6 C6 C4B C2 -35.7(15) 6 6
C9B C6 C4B C2 143.7(15) 6 6
C9B C6 C4B C2 -35.2(15) . 6
C1 C6 C4B C2 140.2(15) . 6
C4B C6 C4B C2 144.3(15) 6 6
C6 C6 C4B C4B 180.0 6 6
C9B C6 C4B C4B -0.6 6 6
C9B C6 C4B C4B -179.5 . 6
C1 C6 C4B C4B -4.1 . 6
C6 C6 C4B C5B 10.1 6 .
C9B C6 C4B C5B -170.5 6 .
C9B C6 C4B C5B 10.6 . .
C1 C6 C4B C5B -174.0 . .
C4B C6 C4B C5B -169.9 6 .
C6 C6 C4B C3B -178.9 6 .
C9B C6 C4B C3B 0.5 6 .
C9B C6 C4B C3B -178.4 . .
C1 C6 C4B C3B -3.0 . .
C4B C6 C4B C3B 1.1 6 .
C6 C6 C4B C9B -0.5 6 .
C9B C6 C4B C9B 178.9 6 .
C1 C6 C4B C9B 175.4 . .
C4B C6 C4B C9B 179.5 6 .
C6 C6 C4B C8B -2.6 6 6
C9B C6 C4B C8B 176.8 6 6
C9B C6 C4B C8B -2.2 . 6
C1 C6 C4B C8B 173.3 . 6
C4B C6 C4B C8B 177.4 6 6
C9B C6 C4B C6 0.5 . 6
C1 C6 C4B C6 175.9 . 6
C4B C6 C4B C6 180.0 6 6
C9B C6 C4B C2B 0.2 6 6
C9B C6 C4B C2B -178.7 . 6
C1 C6 C4B C2B -3.3 . 6
C4B C6 C4B C2B 0.8 6 6
C3B C5 C5B C2 34.5(13) 6 6
C4B C5 C5B C2 41.4(12) . 6
C2B C5 C5B C2 22.8(11) 6 6
C7 C5 C5B C2 -143.3(12) 6 6
C1 C5 C5B C2 35.1(12) . 6
C4 C5 C5B C2 16.9(12) . 6
C8B C5 C5B C2 -150.8(12) 6 6
C10 C5 C5B C2 -152.0(12) . 6
C3 C5 C5B C2 19.3(11) 6 6
C10B C5 C5B C2 -148.8(12) . 6
C2 C5 C5B C2B -22.8(11) 6 6
C3B C5 C5B C2B 11.70(19) 6 6
C4B C5 C5B C2B 18.54(17) . 6
C7 C5 C5B C2B -166.11(14) 6 6
C1 C5 C5B C2B 12.28(16) . 6
C4 C5 C5B C2B -5.90(16) . 6
C8B C5 C5B C2B -173.65(17) 6 6
C10 C5 C5B C2B -174.83(16) . 6
C3 C5 C5B C2B -3.5 6 6
C10B C5 C5B C2B -171.65(16) . 6
C2 C5 C5B C3B -34.5(13) 6 6
C4B C5 C5B C3B 6.8 . 6
C2B C5 C5B C3B -11.70(19) 6 6
C7 C5 C5B C3B -177.81(7) 6 6
C1 C5 C5B C3B 0.6 . 6
C4 C5 C5B C3B -17.6 . 6
C8B C5 C5B C3B 174.7 6 6
C10 C5 C5B C3B 173.5 . 6
C3 C5 C5B C3B -15.20(17) 6 6
C10B C5 C5B C3B 176.6 . 6
C2 C5 C5B C4 -16.9(12) 6 .
C3B C5 C5B C4 17.6 6 .
C4B C5 C5B C4 24.4 . .
C2B C5 C5B C4 5.90(16) 6 .
C7 C5 C5B C4 -160.2 6 .
C1 C5 C5B C4 18.2 . .
C8B C5 C5B C4 -167.7 6 .
C10 C5 C5B C4 -168.9 . .
C3 C5 C5B C4 2.41(14) 6 .
C10B C5 C5B C4 -165.7 . .
C2 C5 C5B C3 -19.3(11) 6 6
C3B C5 C5B C3 15.20(17) 6 6
C4B C5 C5B C3 22.04(15) . 6
C2B C5 C5B C3 3.5 6 6
C7 C5 C5B C3 -162.61(13) 6 6
C1 C5 C5B C3 15.78(14) . 6
C4 C5 C5B C3 -2.41(14) . 6
C8B C5 C5B C3 -170.15(15) 6 6
C10 C5 C5B C3 -171.33(14) . 6
C10B C5 C5B C3 -168.15(14) . 6
C2 C5 C5B C4B -41.4(12) 6 .
C3B C5 C5B C4B -6.8 6 .
C2B C5 C5B C4B -18.54(17) 6 .
C7 C5 C5B C4B 175.3 6 .
C1 C5 C5B C4B -6.3 . .
C4 C5 C5B C4B -24.4 . .
C8B C5 C5B C4B 167.8 6 .
C10 C5 C5B C4B 166.6 . .
C3 C5 C5B C4B -22.04(15) 6 .
C10B C5 C5B C4B 169.8 . .
C2 C5 C5B C1B -26.9(12) 6 .
C3B C5 C5B C1B 7.6 6 .
C4B C5 C5B C1B 14.5 . .
C2B C5 C5B C1B -4.07(16) 6 .
C7 C5 C5B C1B -170.2 6 .
C1 C5 C5B C1B 8.2 . .
C4 C5 C5B C1B -10.0 . .
C8B C5 C5B C1B -177.7 6 .
C10 C5 C5B C1B -178.9 . .
C3 C5 C5B C1B -7.57(14) 6 .
C10B C5 C5B C1B -175.7 . .
C2 C5 C5B C7 143.3(12) 6 6
C3B C5 C5B C7 177.81(7) 6 6
C4B C5 C5B C7 -175.3 . 6
C2B C5 C5B C7 166.11(14) 6 6
C1 C5 C5B C7 178.4 . 6
C4 C5 C5B C7 160.2 . 6
C8B C5 C5B C7 -7.53(7) 6 6
C10 C5 C5B C7 -8.7 . 6
C3 C5 C5B C7 162.61(13) 6 6
C10B C5 C5B C7 -5.5 . 6
C2 C5 C5B C10B 148.8(12) 6 .
C3B C5 C5B C10B -176.6 6 .
C4B C5 C5B C10B -169.8 . .
C2B C5 C5B C10B 171.65(16) 6 .
C7 C5 C5B C10B 5.5 6 .
C1 C5 C5B C10B -176.1 . .
C4 C5 C5B C10B 165.7 . .
C8B C5 C5B C10B -2.0 6 .
C10 C5 C5B C10B -3.2 . .
C3 C5 C5B C10B 168.15(14) 6 .
C2 C5 C5B C7B 123.2(4) 6 6
C3B C5 C5B C7B 157.7(9) 6 6
C4B C5 C5B C7B 164.6(9) . 6
C2B C5 C5B C7B 146.0(7) 6 6
C7 C5 C5B C7B -20.1(8) 6 6
C1 C5 C5B C7B 158.3(9) . 6
C4 C5 C5B C7B 140.1(9) . 6
C8B C5 C5B C7B -27.6(9) 6 6
C10 C5 C5B C7B -28.8(9) . 6
C3 C5 C5B C7B 142.5(7) 6 6
C10B C5 C5B C7B -25.6(9) . 6
C2 C5 C5B C10 152.0(12) 6 .
C3B C5 C5B C10 -173.5 6 .
C4B C5 C5B C10 -166.6 . .
C2B C5 C5B C10 174.83(16) 6 .
C7 C5 C5B C10 8.7 6 .
C1 C5 C5B C10 -172.9 . .
C4 C5 C5B C10 168.9 . .
C8B C5 C5B C10 1.2 6 .
C3 C5 C5B C10 171.33(14) 6 .
C10B C5 C5B C10 3.2 . .
C2B C4 C5B C2 -33.3(9) 6 6
C3 C4 C5B C2 -17.5(2) 6 6
C1B C4 C5B C2 -46.4(4) . 6
C7B C4 C5B C2 159.2(5) 6 6
C1B C4 C5B C2 -30.8(4) 6 6
C3 C4 C5B C2 -23.2(4) . 6
C5 C4 C5B C2 -7.9(4) . 6
C8 C4 C5B C2 158.1(5) 6 6
C9 C4 C5B C2 160.3(4) . 6
C3B C4 C5B C2 -14.6(4) 6 6
C2B C4 C5B C5 -25.4(6) 6 .
C3 C4 C5B C5 -9.6(3) 6 .
C1B C4 C5B C5 -38.5 . .
C2 C4 C5B C5 7.9(4) 6 .
C7B C4 C5B C5 167.1 6 .
C1B C4 C5B C5 -22.91(6) 6 .
C3 C4 C5B C5 -15.3 . .
C8 C4 C5B C5 166.04(5) 6 .
C9 C4 C5B C5 168.2 . .
C3B C4 C5B C5 -6.6 6 .
C3 C4 C5B C2B 15.8(8) 6 6
C1B C4 C5B C2B -13.1(5) . 6
C2 C4 C5B C2B 33.3(9) 6 6
C7B C4 C5B C2B -167.5(5) 6 6
C1B C4 C5B C2B 2.5(5) 6 6
C3 C4 C5B C2B 10.1(6) . 6
C5 C4 C5B C2B 25.4(6) . 6
C8 C4 C5B C2B -168.6(5) 6 6
C9 C4 C5B C2B -166.4(6) . 6
C3B C4 C5B C2B 18.8(6) 6 6
C2B C4 C5B C3B -18.8(6) 6 6
C3 C4 C5B C3B -3.0(3) 6 6
C1B C4 C5B C3B -31.84(5) . 6
C2 C4 C5B C3B 14.6(4) 6 6
C7B C4 C5B C3B 173.71(9) 6 6
C1B C4 C5B C3B -16.27(9) 6 6
C3 C4 C5B C3B -8.7 . 6
C5 C4 C5B C3B 6.6 . 6
C8 C4 C5B C3B 172.68(9) 6 6
C9 C4 C5B C3B 174.9 . 6
C2B C4 C5B C3 -15.8(8) 6 6
C1B C4 C5B C3 -28.9(3) . 6
C2 C4 C5B C3 17.5(2) 6 6
C7B C4 C5B C3 176.7(3) 6 6
C1B C4 C5B C3 -13.3(4) 6 6
C3 C4 C5B C3 -5.7(3) . 6
C5 C4 C5B C3 9.6(3) . 6
C8 C4 C5B C3 175.7(3) 6 6
C9 C4 C5B C3 177.9(3) . 6
C3B C4 C5B C3 3.0(3) 6 6
C2B C4 C5B C4B -16.2(6) 6 .
C3 C4 C5B C4B -0.5(3) 6 .
C1B C4 C5B C4B -29.3 . .
C2 C4 C5B C4B 17.1(4) 6 .
C7B C4 C5B C4B 176.2 6 .
C1B C4 C5B C4B -13.73(6) 6 .
C3 C4 C5B C4B -6.1 . .
C5 C4 C5B C4B 9.2 . .
C8 C4 C5B C4B 175.2 6 .
C9 C4 C5B C4B 177.4 . .
C3B C4 C5B C4B 2.5 6 .
C2B C4 C5B C1B 13.1(5) 6 .
C3 C4 C5B C1B 28.9(3) 6 .
C2 C4 C5B C1B 46.4(4) 6 .
C7B C4 C5B C1B -154.5 6 .
C1B C4 C5B C1B 15.58(6) 6 .
C3 C4 C5B C1B 23.2 . .
C5 C4 C5B C1B 38.5 . .
C8 C4 C5B C1B -155.5 6 .
C9 C4 C5B C1B -153.3 . .
C3B C4 C5B C1B 31.84(5) 6 .
C2B C4 C5B C7 -172.6(7) 6 6
C3 C4 C5B C7 -156.9(3) 6 6
C1B C4 C5B C7 174.3(2) . 6
C2 C4 C5B C7 -139.3(2) 6 6
C7B C4 C5B C7 19.8(3) 6 6
C1B C4 C5B C7 -170.1(2) 6 6
C3 C4 C5B C7 -162.5(2) . 6
C5 C4 C5B C7 -147.2(2) . 6
C8 C4 C5B C7 18.8(2) 6 6
C9 C4 C5B C7 21.0(2) . 6
C3B C4 C5B C7 -153.87(17) 6 6
C2B C4 C5B C10B 169.6(6) 6 .
C3 C4 C5B C10B -174.6(3) 6 .
C1B C4 C5B C10B 156.5 . .
C2 C4 C5B C10B -157.1(4) 6 .
C7B C4 C5B C10B 2.1 6 .
C1B C4 C5B C10B 172.10(6) 6 .
C3 C4 C5B C10B 179.7 . .
C5 C4 C5B C10B -165.0 . .
C8 C4 C5B C10B 1.0 6 .
C9 C4 C5B C10B 3.2 . .
C3B C4 C5B C10B -171.6 6 .
C2B C4 C5B C7B 167.5(5) 6 6
C3 C4 C5B C7B -176.7(3) 6 6
C1B C4 C5B C7B 154.5 . 6
C2 C4 C5B C7B -159.2(5) 6 6
C1B C4 C5B C7B 170.0 6 6
C3 C4 C5B C7B 177.6 . 6
C5 C4 C5B C7B -167.1 . 6
C8 C4 C5B C7B -1.0 6 6
C9 C4 C5B C7B 1.2 . 6
C3B C4 C5B C7B -173.71(9) 6 6
C2B C4 C5B C10 -178.0(6) 6 .
C3 C4 C5B C10 -162.2(3) 6 .
C1B C4 C5B C10 168.9 . .
C2 C4 C5B C10 -144.7(4) 6 .
C7B C4 C5B C10 14.5 6 .
C1B C4 C5B C10 -175.49(6) 6 .
C3 C4 C5B C10 -167.9 . .
C5 C4 C5B C10 -152.6 . .
C8 C4 C5B C10 13.5 6 .
C9 C4 C5B C10 15.7 . .
C3B C4 C5B C10 -159.2 6 .
C3B C4B C5B C2 -6(3) 6 6
C1 C4B C5B C2 74(3) . 6
C5 C4B C5B C2 -91(3) . 6
C4B C4B C5B C2 78(3) 6 6
C3B C4B C5B C2 77(3) . 6
C9B C4B C5B C2 -103(3) . 6
C8B C4B C5B C2 -100(3) 6 6
C6 C4B C5B C2 -107(3) 6 6
C6 C4B C5B C2 -113(3) . 6
C2B C4B C5B C2 73(3) 6 6
C3B C4B C5B C5 85(6) 6 .
C1 C4B C5B C5 165.3 . .
C2 C4B C5B C5 91(3) 6 .
C4B C4B C5B C5 169.6 6 .
C3B C4B C5B C5 167.9 . .
C9B C4B C5B C5 -12.1 . .
C8B C4B C5B C5 -8.4 6 .
C6 C4B C5B C5 -15.76(7) 6 .
C6 C4B C5B C5 -21.4 . .
C2B C4B C5B C5 164.56(6) 6 .
C3B C4B C5B C2B -79(6) 6 6
C1 C4B C5B C2B 0.76(6) . 6
C5 C4B C5B C2B -164.56(6) . 6
C2 C4B C5B C2B -73(3) 6 6
C4B C4B C5B C2B 5.00(6) 6 6
C3B C4B C5B C2B 3.34(6) . 6
C9B C4B C5B C2B -176.66(6) . 6
C8B C4B C5B C2B -173.00(6) 6 6
C6 C4B C5B C2B 179.7 6 6
C6 C4B C5B C2B 174.03(6) . 6
C1 C4B C5B C3B 80(6) . 6
C5 C4B C5B C3B -85(6) . 6
C2 C4B C5B C3B 6(3) 6 6
C4B C4B C5B C3B 84(6) 6 6
C3B C4B C5B C3B 83(6) . 6
C9B C4B C5B C3B -97(6) . 6
C8B C4B C5B C3B -94(6) 6 6
C6 C4B C5B C3B -101(6) 6 6
C6 C4B C5B C3B -107(6) . 6
C2B C4B C5B C3B 79(6) 6 6
C3B C4B C5B C4 -76(6) 6 .
C1 C4B C5B C4 4.0 . .
C5 C4B C5B C4 -161.4 . .
C2 C4B C5B C4 -70(3) 6 .
C4B C4B C5B C4 8.2 6 .
C3B C4B C5B C4 6.6 . .
C9B C4B C5B C4 -173.4 . .
C8B C4B C5B C4 -169.8 6 .
C6 C4B C5B C4 -177.11(6) 6 .
C6 C4B C5B C4 177.2 . .
C2B C4B C5B C4 3.21(6) 6 .
C3B C4B C5B C3 -76(6) 6 6
C1 C4B C5B C3 3.88(7) . 6
C5 C4B C5B C3 -161.45(7) . 6
C2 C4B C5B C3 -70(3) 6 6
C4B C4B C5B C3 8.12(7) 6 6
C3B C4B C5B C3 6.46(7) . 6
C9B C4B C5B C3 -173.54(7) . 6
C8B C4B C5B C3 -169.88(7) 6 6
C6 C4B C5B C3 -177.2 6 6
C6 C4B C5B C3 177.15(7) . 6
C2B C4B C5B C3 3.1 6 6
C3B C4B C5B C1B -83(6) 6 .
C1 C4B C5B C1B -2.6 . .
C5 C4B C5B C1B -167.9 . .
C2 C4B C5B C1B -77(3) 6 .
C4B C4B C5B C1B 1.7 6 .
C3B C4B C5B C1B 0.0 . .
C9B C4B C5B C1B 180.0 . .
C8B C4B C5B C1B -176.3 6 .
C6 C4B C5B C1B 176.33(7) 6 .
C6 C4B C5B C1B 170.7 . .
C2B C4B C5B C1B -3.34(6) 6 .
C3B C4B C5B C7 90(6) 6 6
C1 C4B C5B C7 169.9 . 6
C5 C4B C5B C7 4.53(5) . 6
C2 C4B C5B C7 96(3) 6 6
C4B C4B C5B C7 174.1 6 6
C3B C4B C5B C7 172.4 . 6
C9B C4B C5B C7 -7.6 . 6
C8B C4B C5B C7 -3.9 6 6
C6 C4B C5B C7 -11.23(8) 6 6
C6 C4B C5B C7 -16.9 . 6
C2B C4B C5B C7 169.1 6 6
C3B C4B C5B C10B 97(6) 6 .
C1 C4B C5B C10B 177.4 . .
C5 C4B C5B C10B 12.1 . .
C2 C4B C5B C10B 103(3) 6 .
C4B C4B C5B C10B -178.3 6 .
C3B C4B C5B C10B 180.0 . .
C9B C4B C5B C10B 0.0 . .
C8B C4B C5B C10B 3.7 6 .
C6 C4B C5B C10B -3.67(7) 6 .
C6 C4B C5B C10B -9.3 . .
C2B C4B C5B C10B 176.65(6) 6 .
C3B C4B C5B C7B -42(3) 6 6
C1 C4B C5B C7B 38(4) . 6
C5 C4B C5B C7B -127(4) . 6
C2 C4B C5B C7B -35.8(11) 6 6
C4B C4B C5B C7B 42(4) 6 6
C3B C4B C5B C7B 41(4) . 6
C9B C4B C5B C7B -139(4) . 6
C8B C4B C5B C7B -136(4) 6 6
C6 C4B C5B C7B -143(4) 6 6
C6 C4B C5B C7B -149(4) . 6
C2B C4B C5B C7B 37(4) 6 6
C3B C4B C5B C10 97(6) 6 .
C1 C4B C5B C10 177.3 . .
C5 C4B C5B C10 11.9 . .
C2 C4B C5B C10 103(3) 6 .
C4B C4B C5B C10 -178.5 6 .
C3B C4B C5B C10 179.9 . .
C9B C4B C5B C10 -0.1 . .
C8B C4B C5B C10 3.5 6 .
C6 C4B C5B C10 -3.82(7) 6 .
C6 C4B C5B C10 -9.5 . .
C2B C4B C5B C10 176.51(6) 6 .
C3 C1B C5B C2 71(4) 6 6
C4 C1B C5B C2 136.6(3) . 6
C2B C1B C5B C2 87(10) 6 6
C1B C1B C5B C2 -18.6(3) 6 6
C3 C1B C5B C2 -9.1(3) . 6
C4 C1B C5B C2 -14.2(3) 6 6
C2B C1B C5B C2 -16.8(3) . 6
C8 C1B C5B C2 153.80(19) 6 6
C6B C1B C5B C2 163.2(3) . 6
C7B C1B C5B C2 159.3(2) 6 6
C3 C1B C5B C5 83(4) 6 .
C4 C1B C5B C5 148.3 . .
C2B C1B C5B C5 99(10) 6 .
C1B C1B C5B C5 -6.8 6 .
C3 C1B C5B C5 2.6 . .
C4 C1B C5B C5 -2.5 6 .
C2B C1B C5B C5 -5.1 . .
C8 C1B C5B C5 165.53(8) 6 .
C6B C1B C5B C5 174.9 . .
C2 C1B C5B C5 11.7(3) 6 .
C7B C1B C5B C5 171.0 6 .
C3 C1B C5B C2B -17(7) 6 6
C4 C1B C5B C2B 49(10) . 6
C1B C1B C5B C2B -106(10) 6 6
C3 C1B C5B C2B -97(10) . 6
C4 C1B C5B C2B -102(10) 6 6
C2B C1B C5B C2B -104(10) . 6
C8 C1B C5B C2B 66(10) 6 6
C6B C1B C5B C2B 76(10) . 6
C2 C1B C5B C2B -87(10) 6 6
C7B C1B C5B C2B 72(10) 6 6
C3 C1B C5B C3B 85(4) 6 6
C4 C1B C5B C3B 151.0 . 6
C2B C1B C5B C3B 102(10) 6 6
C1B C1B C5B C3B -4.2 6 6
C3 C1B C5B C3B 5.3 . 6
C4 C1B C5B C3B 0.2 6 6
C2B C1B C5B C3B -2.4 . 6
C8 C1B C5B C3B 168.21(7) 6 6
C6B C1B C5B C3B 177.6 . 6
C2 C1B C5B C3B 14.4(2) 6 6
C7B C1B C5B C3B 173.7 6 6
C3 C1B C5B C4 -66(4) 6 .
C2B C1B C5B C4 -49(10) 6 .
C1B C1B C5B C4 -155.1 6 .
C3 C1B C5B C4 -145.6 . .
C4 C1B C5B C4 -150.8 6 .
C2B C1B C5B C4 -153.3 . .
C8 C1B C5B C4 17.25(8) 6 .
C6B C1B C5B C4 26.7 . .
C2 C1B C5B C4 -136.6(3) 6 .
C7B C1B C5B C4 22.7 6 .
C4 C1B C5B C3 66(4) . 6
C2B C1B C5B C3 17(7) 6 6
C1B C1B C5B C3 -89(4) 6 6
C3 C1B C5B C3 -80(4) . 6
C4 C1B C5B C3 -85(4) 6 6
C2B C1B C5B C3 -88(4) . 6
C8 C1B C5B C3 83(4) 6 6
C6B C1B C5B C3 92(4) . 6
C2 C1B C5B C3 -71(4) 6 6
C7B C1B C5B C3 89(4) 6 6
C3 C1B C5B C4B 88(4) 6 .
C4 C1B C5B C4B 153.3 . .
C2B C1B C5B C4B 104(10) 6 .
C1B C1B C5B C4B -1.8 6 .
C3 C1B C5B C4B 7.7 . .
C4 C1B C5B C4B 2.6 6 .
C2B C1B C5B C4B 0.0 . .
C8 C1B C5B C4B 170.60(8) 6 .
C6B C1B C5B C4B 180.0 . .
C2 C1B C5B C4B 16.8(3) 6 .
C7B C1B C5B C4B 176.1 6 .
C3 C1B C5B C7 -74(4) 6 6
C4 C1B C5B C7 -8.3(3) . 6
C2B C1B C5B C7 -57(10) 6 6
C1B C1B C5B C7 -163.5(3) 6 6
C3 C1B C5B C7 -154.0(3) . 6
C4 C1B C5B C7 -159.1(3) 6 6
C2B C1B C5B C7 -161.7(3) . 6
C8 C1B C5B C7 8.9(3) 6 6
C6B C1B C5B C7 18.3(3) . 6
C2 C1B C5B C7 -144.88(14) 6 6
C7B C1B C5B C7 14.4(3) 6 6
C3 C1B C5B C10B -92(4) 6 .
C4 C1B C5B C10B -26.7 . .
C2B C1B C5B C10B -76(10) 6 .
C1B C1B C5B C10B 178.2 6 .
C3 C1B C5B C10B -172.3 . .
C4 C1B C5B C10B -177.4 6 .
C2B C1B C5B C10B 180.0 . .
C8 C1B C5B C10B -9.40(8) 6 .
C6B C1B C5B C10B 0.0 . .
C2 C1B C5B C10B -163.2(3) 6 .
C7B C1B C5B C10B -3.9 6 .
C3 C1B C5B C7B -89(4) 6 6
C4 C1B C5B C7B -22.7 . 6
C2B C1B C5B C7B -72(10) 6 6
C1B C1B C5B C7B -177.9 6 6
C3 C1B C5B C7B -168.4 . 6
C4 C1B C5B C7B -173.5 6 6
C2B C1B C5B C7B -176.1 . 6
C8 C1B C5B C7B -5.49(6) 6 6
C6B C1B C5B C7B 3.9 . 6
C2 C1B C5B C7B -159.3(2) 6 6
C3 C1B C5B C10 -92(4) 6 .
C4 C1B C5B C10 -25.8 . .
C2B C1B C5B C10 -75(10) 6 .
C3 C1B C5B C10 -171.4 . .
C4 C1B C5B C10 -176.5 6 .
C8 C1B C5B C10 -8.51(8) 6 .
C6B C1B C5B C10 0.9 . .
C2 C1B C5B C10 -162.3(3) 6 .
C7B C1B C5B C10 -3.0 6 .
C7 C10 C5B C2 -135.7(4) 6 6
C8B C10 C5B C2 10.50(19) 6 6
C10B C10 C5B C2 -163.8(2) . 6
C5 C10 C5B C2 11.9(2) . 6
C3B C10 C5B C2 14.1(2) 6 6
C7 C10 C5B C5 -147.5(6) 6 .
C8B C10 C5B C5 -1.38(6) 6 .
C10B C10 C5B C5 -175.7 . .
C2 C10 C5B C5 -11.9(2) 6 .
C3B C10 C5B C5 2.2 6 .
C7 C10 C5B C2B 9.9(6) 6 6
C8B C10 C5B C2B 156.0(8) 6 6
C10B C10 C5B C2B -18.3(8) . 6
C5 C10 C5B C2B 157.4(8) . 6
C2 C10 C5B C2B 145.5(6) 6 6
C3B C10 C5B C2B 159.6(8) 6 6
C7 C10 C5B C3B -149.7(6) 6 6
C8B C10 C5B C3B -3.59(5) 6 6
C10B C10 C5B C3B -177.9 . 6
C5 C10 C5B C3B -2.2 . 6
C2 C10 C5B C3B -14.1(2) 6 6
C7 C10 C5B C4 11.9(6) 6 .
C8B C10 C5B C4 158.10(6) 6 .
C10B C10 C5B C4 -16.2 . .
C5 C10 C5B C4 159.5 . .
C2 C10 C5B C4 147.6(2) 6 .
C3B C10 C5B C4 161.7 6 .
C7 C10 C5B C3 -6.9(9) 6 6
C8B C10 C5B C3 139.3(10) 6 6
C10B C10 C5B C3 -35.0(10) . 6
C5 C10 C5B C3 140.7(10) . 6
C2 C10 C5B C3 128.8(8) 6 6
C3B C10 C5B C3 142.9(10) 6 6
C7 C10 C5B C4B -152.0(6) 6 .
C8B C10 C5B C4B -5.89(6) 6 .
C10B C10 C5B C4B 179.8 . .
C5 C10 C5B C4B -4.5 . .
C2 C10 C5B C4B -16.4(2) 6 .
C3B C10 C5B C4B -2.3 6 .
C7 C10 C5B C1B 27.1(6) 6 .
C8B C10 C5B C1B 173.25(6) 6 .
C10B C10 C5B C1B -1.0 . .
C5 C10 C5B C1B 174.6 . .
C2 C10 C5B C1B 162.8(2) 6 .
C3B C10 C5B C1B 176.8 6 .
C8B C10 C5B C7 146.2(5) 6 6
C10B C10 C5B C7 -28.1(6) . 6
C5 C10 C5B C7 147.5(6) . 6
C2 C10 C5B C7 135.7(4) 6 6
C3B C10 C5B C7 149.7(6) 6 6
C7 C10 C5B C10B 28.1(6) 6 .
C8B C10 C5B C10B 174.28(6) 6 .
C5 C10 C5B C10B 175.7 . .
C2 C10 C5B C10B 163.8(2) 6 .
C3B C10 C5B C10B 177.9 6 .
C7 C10 C5B C7B 24.2(6) 6 6
C8B C10 C5B C7B 170.39(6) 6 6
C10B C10 C5B C7B -3.9 . 6
C5 C10 C5B C7B 171.8 . 6
C2 C10 C5B C7B 159.9(2) 6 6
C3B C10 C5B C7B 174.0 6 6
C7B C9 C6B C8 99(3) 6 6
C4 C9 C6B C8 87(3) . 6
C3 C9 C6B C8 83(3) 6 6
C1B C9 C6B C8 88(3) . 6
C2B C9 C6B C8 89(3) 6 6
C7B C9 C6B C1B 10.6(4) 6 .
C8 C9 C6B C1B -88(3) 6 .
C4 C9 C6B C1B -1.5 . .
C3 C9 C6B C1B -4.7 6 .
C2B C9 C6B C1B 0.7 6 .
C7B C9 C6B C3 15.3(4) 6 6
C8 C9 C6B C3 -83(3) 6 6
C4 C9 C6B C3 3.2 . 6
C1B C9 C6B C3 4.7 . 6
C2B C9 C6B C3 5.4 6 6
C7B C9 C6B C6B 21.6(4) 6 6
C8 C9 C6B C6B -77(3) 6 6
C4 C9 C6B C6B 9.5 . 6
C3 C9 C6B C6B 6.3 6 6
C1B C9 C6B C6B 11.0 . 6
C2B C9 C6B C6B 11.7 6 6
C7B C9 C6B C4 12.1(4) 6 .
C8 C9 C6B C4 -87(3) 6 .
C3 C9 C6B C4 -3.2 6 .
C1B C9 C6B C4 1.5 . .
C2B C9 C6B C4 2.2 6 .
C8 C9 C6B C7B -99(3) 6 6
C4 C9 C6B C7B -12.1(4) . 6
C3 C9 C6B C7B -15.3(4) 6 6
C1B C9 C6B C7B -10.6(4) . 6
C2B C9 C6B C7B -9.9(4) 6 6
C7B C9 C6B C1B 13.0(4) 6 6
C8 C9 C6B C1B -86(3) 6 6
C4 C9 C6B C1B 0.9 . 6
C3 C9 C6B C1B -2.3 6 6
C1B C9 C6B C1B 2.4 . 6
C2B C9 C6B C1B 3.1 6 6
C7B C9 C6B C2B 9.9(4) 6 6
C8 C9 C6B C2B -89(3) 6 6
C4 C9 C6B C2B -2.2 . 6
C3 C9 C6B C2B -5.4 6 6
C1B C9 C6B C2B -0.7 . 6
C3 C1B C6B C8 29(2) 6 6
C4 C1B C6B C8 -13.6(8) . 6
C2B C1B C6B C8 -20.4(7) 6 6
C1B C1B C6B C8 156.5(8) 6 6
C3 C1B C6B C8 148.1(8) . 6
C4 C1B C6B C8 152.6(7) 6 6
C5B C1B C6B C8 -24.9(8) . 6
C2B C1B C6B C8 155.1(8) . 6
C2 C1B C6B C8 -18.2(7) 6 6
C7B C1B C6B C8 -21.1(7) 6 6
C3 C1B C6B C9 47(3) 6 .
C4 C1B C6B C9 4.6 . .
C2B C1B C6B C9 -2.24(6) 6 .
C1B C1B C6B C9 174.7 6 .
C3 C1B C6B C9 166.3 . .
C4 C1B C6B C9 170.7 6 .
C5B C1B C6B C9 -6.7 . .
C2B C1B C6B C9 173.3 . .
C8 C1B C6B C9 18.2(8) 6 .
C2 C1B C6B C9 0.0 6 .
C7B C1B C6B C9 -2.9 6 .
C4 C1B C6B C3 -42(3) . 6
C2B C1B C6B C3 -49(3) 6 6
C1B C1B C6B C3 128(3) 6 6
C3 C1B C6B C3 119(3) . 6
C4 C1B C6B C3 124(3) 6 6
C5B C1B C6B C3 -54(3) . 6
C2B C1B C6B C3 126(3) . 6
C8 C1B C6B C3 -29(2) 6 6
C2 C1B C6B C3 -47(3) 6 6
C7B C1B C6B C3 -50(3) 6 6
C3 C1B C6B C6B -128(3) 6 6
C4 C1B C6B C6B -170.1 . 6
C2B C1B C6B C6B -176.93(6) 6 6
C1B C1B C6B C6B 0.0 6 6
C3 C1B C6B C6B -8.4 . 6
C4 C1B C6B C6B -3.9 6 6
C5B C1B C6B C6B 178.6 . 6
C2B C1B C6B C6B -1.4 . 6
C8 C1B C6B C6B -156.5(8) 6 6
C2 C1B C6B C6B -174.7 6 6
C7B C1B C6B C6B -177.6 6 6
C3 C1B C6B C4 42(3) 6 .
C2B C1B C6B C4 -6.82(6) 6 .
C1B C1B C6B C4 170.1 6 .
C3 C1B C6B C4 161.7 . .
C4 C1B C6B C4 166.2 6 .
C5B C1B C6B C4 -11.3 . .
C2B C1B C6B C4 168.7 . .
C8 C1B C6B C4 13.6(8) 6 .
C2 C1B C6B C4 -4.6 6 .
C7B C1B C6B C4 -7.5 6 .
C3 C1B C6B C7B 50(3) 6 6
C4 C1B C6B C7B 7.5 . 6
C2B C1B C6B C7B 0.7 6 6
C1B C1B C6B C7B 177.6 6 6
C3 C1B C6B C7B 169.2 . 6
C4 C1B C6B C7B 173.6 6 6
C5B C1B C6B C7B -3.8 . 6
C2B C1B C6B C7B 176.2 . 6
C8 C1B C6B C7B 21.1(7) 6 6
C2 C1B C6B C7B 2.8 6 6
C3 C1B C6B C1B -128(3) 6 6
C4 C1B C6B C1B -170.1 . 6
C2B C1B C6B C1B -176.93(6) 6 6
C3 C1B C6B C1B -8.4 . 6
C4 C1B C6B C1B -3.9 6 6
C5B C1B C6B C1B 178.6 . 6
C2B C1B C6B C1B -1.4 . 6
C8 C1B C6B C1B -156.5(8) 6 6
C2 C1B C6B C1B -174.7 6 6
C7B C1B C6B C1B -177.6 6 6
C3 C1B C6B C2B 49(3) 6 6
C4 C1B C6B C2B 6.82(6) . 6
C1B C1B C6B C2B 176.93(6) 6 6
C3 C1B C6B C2B 168.54(6) . 6
C4 C1B C6B C2B 173.0 6 6
C5B C1B C6B C2B -4.50(6) . 6
C2B C1B C6B C2B 175.50(6) . 6
C8 C1B C6B C2B 20.4(7) 6 6
C2 C1B C6B C2B 2.2 6 6
C7B C1B C6B C2B -0.7 6 6
C2B C4 C6B C8 -138(8) 6 6
C3 C4 C6B C8 146.2(6) 6 6
C1B C4 C6B C8 164.8(9) . 6
C5B C4 C6B C8 -45.2(9) . 6
C2 C4 C6B C8 -41.8(16) 6 6
C7B C4 C6B C8 -24.4(9) 6 6
C1B C4 C6B C8 158.4(10) 6 6
C3 C4 C6B C8 153.0(9) . 6
C5 C4 C6B C8 -52.8(9) . 6
C9 C4 C6B C8 -20.3(9) . 6
C3B C4 C6B C8 -157.4(18) 6 6
C2B C4 C6B C9 -118(7) 6 .
C3 C4 C6B C9 166.5(3) 6 .
C1B C4 C6B C9 -174.9 . .
C5B C4 C6B C9 -25.0 . .
C2 C4 C6B C9 -21.5(7) 6 .
C7B C4 C6B C9 -4.1 6 .
C1B C4 C6B C9 178.7 6 .
C3 C4 C6B C9 173.3 . .
C5 C4 C6B C9 -32.5 . .
C8 C4 C6B C9 20.3(9) 6 .
C3B C4 C6B C9 -137.1(10) 6 .
C2B C4 C6B C1B 57(7) 6 .
C3 C4 C6B C1B -18.6(3) 6 .
C5B C4 C6B C1B 149.9 . .
C2 C4 C6B C1B 153.4(7) 6 .
C7B C4 C6B C1B 170.8 6 .
C1B C4 C6B C1B -6.4 6 .
C3 C4 C6B C1B -11.9 . .
C5 C4 C6B C1B 142.4 . .
C8 C4 C6B C1B -164.8(9) 6 .
C9 C4 C6B C1B 174.9 . .
C3B C4 C6B C1B 37.8(10) 6 .
C2B C4 C6B C3 75(8) 6 6
C1B C4 C6B C3 18.6(3) . 6
C5B C4 C6B C3 168.6(3) . 6
C2 C4 C6B C3 172.0(10) 6 6
C7B C4 C6B C3 -170.6(3) 6 6
C1B C4 C6B C3 12.2(3) 6 6
C3 C4 C6B C3 6.8(3) . 6
C5 C4 C6B C3 161.0(3) . 6
C8 C4 C6B C3 -146.2(6) 6 6
C9 C4 C6B C3 -166.5(3) . 6
C3B C4 C6B C3 56.4(12) 6 6
C2B C4 C6B C6B 66(7) 6 6
C3 C4 C6B C6B -9.1(3) 6 6
C1B C4 C6B C6B 9.5 . 6
C5B C4 C6B C6B 159.5 . 6
C2 C4 C6B C6B 162.9(7) 6 6
C7B C4 C6B C6B -179.7 6 6
C1B C4 C6B C6B 3.1 6 6
C3 C4 C6B C6B -2.3 . 6
C5 C4 C6B C6B 151.9 . 6
C8 C4 C6B C6B -155.3(9) 6 6
C9 C4 C6B C6B -175.6 . 6
C3B C4 C6B C6B 47.3(10) 6 6
C2B C4 C6B C7B -114(7) 6 6
C3 C4 C6B C7B 170.6(3) 6 6
C1B C4 C6B C7B -170.8 . 6
C5B C4 C6B C7B -20.9 . 6
C2 C4 C6B C7B -17.4(7) 6 6
C1B C4 C6B C7B -177.2 6 6
C3 C4 C6B C7B 177.4 . 6
C5 C4 C6B C7B -28.4 . 6
C8 C4 C6B C7B 24.4(9) 6 6
C9 C4 C6B C7B 4.1 . 6
C3B C4 C6B C7B -133.0(10) 6 6
C2B C4 C6B C1B 63(7) 6 6
C3 C4 C6B C1B -12.2(3) 6 6
C1B C4 C6B C1B 6.4 . 6
C5B C4 C6B C1B 156.3 . 6
C2 C4 C6B C1B 159.8(7) 6 6
C7B C4 C6B C1B 177.2 6 6
C3 C4 C6B C1B -5.4 . 6
C5 C4 C6B C1B 148.8 . 6
C8 C4 C6B C1B -158.4(10) 6 6
C9 C4 C6B C1B -178.7 . 6
C3B C4 C6B C1B 44.2(10) 6 6
C3 C4 C6B C2B -75(8) 6 6
C1B C4 C6B C2B -57(7) . 6
C5B C4 C6B C2B 93(7) . 6
C2 C4 C6B C2B 97(7) 6 6
C7B C4 C6B C2B 114(7) 6 6
C1B C4 C6B C2B -63(7) 6 6
C3 C4 C6B C2B -69(7) . 6
C5 C4 C6B C2B 86(7) . 6
C8 C4 C6B C2B 138(8) 6 6
C9 C4 C6B C2B 118(7) . 6
C3B C4 C6B C2B -19(7) 6 6
C6B C8 C7B C9 -112.5(12) 6 6
C1B C8 C7B C9 -164.8(9) 6 6
C4 C8 C7B C9 -170.3(10) 6 6
C3 C8 C7B C9 -170.8(9) . 6
C2B C8 C7B C9 -169.3(9) . 6
C6B C8 C7B C4 58(2) 6 6
C9 C8 C7B C4 170.3(10) 6 6
C1B C8 C7B C4 5.6 6 6
C3 C8 C7B C4 -0.4 . 6
C2B C8 C7B C4 1.1 . 6
C6B C8 C7B C2B 57(2) 6 .
C9 C8 C7B C2B 169.3(9) 6 .
C1B C8 C7B C2B 4.5 6 .
C4 C8 C7B C2B -1.1 6 .
C3 C8 C7B C2B -1.5 . .
C6B C8 C7B C10B 68(2) 6 6
C1B C8 C7B C10B 16.1(5) 6 6
C4 C8 C7B C10B 10.5(4) 6 6
C3 C8 C7B C10B 10.1(5) . 6
C2B C8 C7B C10B 11.6(5) . 6
C6B C8 C7B C5B 58(2) 6 6
C9 C8 C7B C5B 170.9(9) 6 6
C1B C8 C7B C5B 6.2 6 6
C4 C8 C7B C5B 0.6 6 6
C3 C8 C7B C5B 0.2 . 6
C2B C8 C7B C5B 1.6 . 6
C6B C8 C7B C3 58(2) 6 .
C9 C8 C7B C3 170.8(9) 6 .
C1B C8 C7B C3 6.0 6 .
C4 C8 C7B C3 0.4 6 .
C2B C8 C7B C3 1.5 . .
C6B C8 C7B C1B 52(2) 6 6
C9 C8 C7B C1B 164.8(9) 6 6
C4 C8 C7B C1B -5.6 6 6
C3 C8 C7B C1B -6.0 . 6
C2B C8 C7B C1B -4.5 . 6
C9 C8 C7B C6B 112.5(12) 6 6
C1B C8 C7B C6B -52(2) 6 6
C4 C8 C7B C6B -58(2) 6 6
C3 C8 C7B C6B -58(2) . 6
C2B C8 C7B C6B -57(2) . 6
C6B C8 C7B C2 62(2) 6 .
C9 C8 C7B C2 174.9(9) 6 .
C1B C8 C7B C2 10.2 6 .
C4 C8 C7B C2 4.6 6 .
C3 C8 C7B C2 4.2 . .
C2B C8 C7B C2 5.6 . .
C4 C2B C7B C9 10.4(3) 6 6
C3 C2B C7B C9 8.1 . 6
C1B C2B C7B C9 -6.11(7) 6 6
C5B C2B C7B C9 -179.3 6 6
C2 C2B C7B C9 171.8 . 6
C5 C2B C7B C9 176.8 6 6
C3B C2B C7B C9 175.8 . 6
C1B C2B C7B C9 -4.2 . 6
C3 C2B C7B C9 3.0 6 6
C2B C2B C7B C9 -1.7 6 6
C4 C2B C7B C8 6.3(4) 6 .
C3 C2B C7B C8 4.1 . .
C1B C2B C7B C8 -10.2 6 .
C5B C2B C7B C8 176.7 6 .
C2 C2B C7B C8 167.7 . .
C5 C2B C7B C8 172.8 6 .
C3B C2B C7B C8 171.8 . .
C1B C2B C7B C8 -8.2 . .
C3 C2B C7B C8 -1.0 6 .
C2B C2B C7B C8 -5.7 6 .
C9 C2B C7B C8 -4.0 6 .
C3 C2B C7B C4 -2.2(4) . 6
C1B C2B C7B C4 -16.5(4) 6 6
C5B C2B C7B C4 170.3(4) 6 6
C2 C2B C7B C4 161.4(4) . 6
C5 C2B C7B C4 166.4(4) 6 6
C3B C2B C7B C4 165.4(4) . 6
C1B C2B C7B C4 -14.6(4) . 6
C3 C2B C7B C4 -7.4(3) 6 6
C2B C2B C7B C4 -12.0(4) 6 6
C9 C2B C7B C4 -10.4(3) 6 6
C4 C2B C7B C10B -170.6(4) 6 6
C3 C2B C7B C10B -172.8 . 6
C1B C2B C7B C10B 172.9 6 6
C5B C2B C7B C10B -0.3 6 6
C2 C2B C7B C10B -9.2 . 6
C5 C2B C7B C10B -4.2 6 6
C3B C2B C7B C10B -5.2 . 6
C1B C2B C7B C10B 174.8 . 6
C3 C2B C7B C10B -178.0 6 6
C2B C2B C7B C10B 177.4 6 6
C9 C2B C7B C10B 179.0 6 6
C4 C2B C7B C5B -170.3(4) 6 6
C3 C2B C7B C5B -172.6 . 6
C1B C2B C7B C5B 173.2 6 6
C2 C2B C7B C5B -8.9 . 6
C5 C2B C7B C5B -3.9 6 6
C3B C2B C7B C5B -4.9 . 6
C1B C2B C7B C5B 175.1 . 6
C3 C2B C7B C5B -177.7 6 6
C2B C2B C7B C5B 177.6 6 6
C9 C2B C7B C5B 179.3 6 6
C4 C2B C7B C3 2.2(4) 6 .
C1B C2B C7B C3 -14.2 6 .
C5B C2B C7B C3 172.6 6 .
C2 C2B C7B C3 163.6 . .
C5 C2B C7B C3 168.7 6 .
C3B C2B C7B C3 167.7 . .
C1B C2B C7B C3 -12.3 . .
C3 C2B C7B C3 -5.1 6 .
C2B C2B C7B C3 -9.8 6 .
C9 C2B C7B C3 -8.1 6 .
C4 C2B C7B C1B 16.5(4) 6 6
C3 C2B C7B C1B 14.2 . 6
C5B C2B C7B C1B -173.2 6 6
C2 C2B C7B C1B 177.9 . 6
C5 C2B C7B C1B -177.07(5) 6 6
C3B C2B C7B C1B -178.1 . 6
C1B C2B C7B C1B 1.9 . 6
C3 C2B C7B C1B 9.11(7) 6 6
C2B C2B C7B C1B 4.5 6 6
C9 C2B C7B C1B 6.11(8) 6 6
C4 C2B C7B C6B 16.0(4) 6 6
C3 C2B C7B C6B 13.7 . 6
C1B C2B C7B C6B -0.5 6 6
C5B C2B C7B C6B -173.7 6 6
C2 C2B C7B C6B 177.4 . 6
C5 C2B C7B C6B -177.6 6 6
C3B C2B C7B C6B -178.6 . 6
C1B C2B C7B C6B 1.4 . 6
C3 C2B C7B C6B 8.61(5) 6 6
C2B C2B C7B C6B 3.9 6 6
C9 C2B C7B C6B 5.60(6) 6 6
C4 C2B C7B C2 -161.4(4) 6 .
C3 C2B C7B C2 -163.6 . .
C1B C2B C7B C2 -177.9 6 .
C5B C2B C7B C2 8.9 6 .
C5 C2B C7B C2 5.1 6 .
C3B C2B C7B C2 4.1 . .
C1B C2B C7B C2 -175.9 . .
C3 C2B C7B C2 -168.8 6 .
C2B C2B C7B C2 -173.4 6 .
C9 C2B C7B C2 -171.8 6 .
C1B C3 C7B C9 -51.9(7) 6 6
C4 C3 C7B C9 -174.1(4) 6 6
C2B C3 C7B C9 -171.98(10) . 6
C1B C3 C7B C9 -29.95(11) . 6
C3 C3 C7B C9 -12.88(11) 6 6
C5B C3 C7B C9 -176.77(14) 6 6
C4 C3 C7B C9 -28.60(11) . 6
C2 C3 C7B C9 177.74(10) . 6
C2B C3 C7B C9 -100.9(10) 6 6
C8 C3 C7B C9 3.44(10) . 6
C6B C3 C7B C9 -7.91(9) 6 6
C1B C3 C7B C8 -55.4(6) 6 .
C4 C3 C7B C8 -177.6(3) 6 .
C2B C3 C7B C8 -175.4 . .
C1B C3 C7B C8 -33.4 . .
C3 C3 C7B C8 -16.3 6 .
C5B C3 C7B C8 179.8 6 .
C4 C3 C7B C8 -32.0 . .
C2 C3 C7B C8 174.3 . .
C2B C3 C7B C8 -104.4(9) 6 .
C6B C3 C7B C8 -11.4 6 .
C1B C3 C7B C4 122.2(4) 6 6
C2B C3 C7B C4 2.2(3) . 6
C1B C3 C7B C4 144.2(3) . 6
C3 C3 C7B C4 161.3(3) 6 6
C5B C3 C7B C4 -2.6(2) 6 6
C4 C3 C7B C4 145.5(3) . 6
C2 C3 C7B C4 -8.1(3) . 6
C2B C3 C7B C4 73.2(8) 6 6
C8 C3 C7B C4 177.6(3) . 6
C6B C3 C7B C4 166.2(3) 6 6
C1B C3 C7B C2B 120.0(6) 6 .
C4 C3 C7B C2B -2.2(3) 6 .
C1B C3 C7B C2B 142.0 . .
C3 C3 C7B C2B 159.1 6 .
C5B C3 C7B C2B -4.8 6 .
C4 C3 C7B C2B 143.4 . .
C2 C3 C7B C2B -10.3 . .
C2B C3 C7B C2B 71.1(9) 6 .
C8 C3 C7B C2B 175.4 . .
C6B C3 C7B C2B 164.1 6 .
C1B C3 C7B C10B 127.3(6) 6 6
C4 C3 C7B C10B 5.1(2) 6 6
C2B C3 C7B C10B 7.3 . 6
C1B C3 C7B C10B 149.3 . 6
C3 C3 C7B C10B 166.4 6 6
C5B C3 C7B C10B 2.5 6 6
C4 C3 C7B C10B 150.69(5) . 6
C2 C3 C7B C10B -3.0 . 6
C2B C3 C7B C10B 78.4(9) 6 6
C8 C3 C7B C10B -177.3 . 6
C6B C3 C7B C10B 171.37(5) 6 6
C1B C3 C7B C5B 124.8(6) 6 6
C4 C3 C7B C5B 2.6(2) 6 6
C2B C3 C7B C5B 4.8 . 6
C1B C3 C7B C5B 146.8 . 6
C3 C3 C7B C5B 163.9 6 6
C4 C3 C7B C5B 148.2 . 6
C2 C3 C7B C5B -5.5 . 6
C2B C3 C7B C5B 75.8(9) 6 6
C8 C3 C7B C5B -179.8 . 6
C6B C3 C7B C5B 168.9 6 6
C4 C3 C7B C1B -122.2(4) 6 6
C2B C3 C7B C1B -120.0(6) . 6
C1B C3 C7B C1B 22.0(6) . 6
C3 C3 C7B C1B 39.1(6) 6 6
C5B C3 C7B C1B -124.8(6) 6 6
C4 C3 C7B C1B 23.4(6) . 6
C2 C3 C7B C1B -130.3(6) . 6
C2B C3 C7B C1B -49.0(6) 6 6
C8 C3 C7B C1B 55.4(6) . 6
C6B C3 C7B C1B 44.0(7) 6 6
C1B C3 C7B C6B -44.0(7) 6 6
C4 C3 C7B C6B -166.2(3) 6 6
C2B C3 C7B C6B -164.1 . 6
C1B C3 C7B C6B -22.0 . 6
C3 C3 C7B C6B -5.0 6 6
C5B C3 C7B C6B -168.9 6 6
C4 C3 C7B C6B -20.7 . 6
C2 C3 C7B C6B -174.3 . 6
C2B C3 C7B C6B -93.0(9) 6 6
C8 C3 C7B C6B 11.4 . 6
C1B C3 C7B C2 130.3(6) 6 .
C4 C3 C7B C2 8.1(3) 6 .
C2B C3 C7B C2 10.3 . .
C1B C3 C7B C2 152.3 . .
C3 C3 C7B C2 169.4 6 .
C5B C3 C7B C2 5.5 6 .
C4 C3 C7B C2 153.7 . .
C2B C3 C7B C2 81.3(9) 6 .
C8 C3 C7B C2 -174.3 . .
C6B C3 C7B C2 174.3 6 .
C5 C2 C7B C9 -162.9(8) 6 6
C5B C2 C7B C9 -116(4) 6 6
C3B C2 C7B C9 -92.0(2) . 6
C2B C2 C7B C9 -10.2(2) . 6
C4B C2 C7B C9 -85.9(13) 6 6
C4 C2 C7B C9 -5.17(19) 6 6
C3 C2 C7B C9 -2.8(2) . 6
C1 C2 C7B C9 -17.2(2) . 6
C7 C2 C7B C9 172.9(2) . 6
C1B C2 C7B C9 -9.2(2) 6 6
C8B C2 C7B C9 176.8(2) . 6
C10 C2 C7B C9 179.5(2) 6 6
C5 C2 C7B C8 -165.3(7) 6 .
C5B C2 C7B C8 -118(4) 6 .
C3B C2 C7B C8 -94.3 . .
C2B C2 C7B C8 -12.6 . .
C4B C2 C7B C8 -88.2(11) 6 .
C4 C2 C7B C8 -7.6 6 .
C3 C2 C7B C8 -5.2 . .
C1 C2 C7B C8 -19.5 . .
C7 C2 C7B C8 170.6 . .
C1B C2 C7B C8 -11.5 6 .
C8B C2 C7B C8 174.4 . .
C10 C2 C7B C8 177.1 6 .
C5 C2 C7B C4 -157.7(7) 6 6
C5B C2 C7B C4 -111(4) 6 6
C3B C2 C7B C4 -86.8 . 6
C2B C2 C7B C4 -5.1 . 6
C4B C2 C7B C4 -80.7(11) 6 6
C3 C2 C7B C4 2.3 . 6
C1 C2 C7B C4 -12.0 . 6
C7 C2 C7B C4 178.1 . 6
C1B C2 C7B C4 -4.0 6 6
C8B C2 C7B C4 -178.0 . 6
C10 C2 C7B C4 -175.3 6 6
C5 C2 C7B C2B -152.7(7) 6 .
C5B C2 C7B C2B -106(4) 6 .
C3B C2 C7B C2B -81.7 . .
C4B C2 C7B C2B -75.6(11) 6 .
C4 C2 C7B C2B 5.1 6 .
C3 C2 C7B C2B 7.4 . .
C1 C2 C7B C2B -6.9 . .
C7 C2 C7B C2B -176.8 . .
C1B C2 C7B C2B 1.1 6 .
C8B C2 C7B C2B -172.9 . .
C10 C2 C7B C2B -170.2 6 .
C5 C2 C7B C10B 16.5(6) 6 6
C5B C2 C7B C10B 63(4) 6 6
C3B C2 C7B C10B 87.49(7) . 6
C2B C2 C7B C10B 169.21(7) . 6
C4B C2 C7B C10B 93.6(11) 6 6
C4 C2 C7B C10B 174.28(8) 6 6
C3 C2 C7B C10B 176.61(7) . 6
C1 C2 C7B C10B 162.29(7) . 6
C7 C2 C7B C10B -7.60(7) . 6
C1B C2 C7B C10B 170.29(6) 6 6
C8B C2 C7B C10B -3.72(7) . 6
C10 C2 C7B C10B -1.0 6 6
C5 C2 C7B C5B -47(3) 6 6
C3B C2 C7B C5B 24(4) . 6
C2B C2 C7B C5B 106(4) . 6
C4B C2 C7B C5B 30(3) 6 6
C4 C2 C7B C5B 111(4) 6 6
C3 C2 C7B C5B 113(4) . 6
C1 C2 C7B C5B 99(4) . 6
C7 C2 C7B C5B -71(4) . 6
C1B C2 C7B C5B 107(4) 6 6
C8B C2 C7B C5B -67(4) . 6
C10 C2 C7B C5B -64(4) 6 6
C5 C2 C7B C3 -160.1(7) 6 .
C5B C2 C7B C3 -113(4) 6 .
C3B C2 C7B C3 -89.1 . .
C2B C2 C7B C3 -7.4 . .
C4B C2 C7B C3 -83.0(11) 6 .
C4 C2 C7B C3 -2.3 6 .
C1 C2 C7B C3 -14.3 . .
C7 C2 C7B C3 175.8 . .
C1B C2 C7B C3 -6.3 6 .
C8B C2 C7B C3 179.7 . .
C10 C2 C7B C3 -177.6 6 .
C5 C2 C7B C1B -153.8(6) 6 6
C5B C2 C7B C1B -107(4) 6 6
C3B C2 C7B C1B -82.8 . 6
C2B C2 C7B C1B -1.1 . 6
C4B C2 C7B C1B -76.7(11) 6 6
C4 C2 C7B C1B 4.0 6 6
C3 C2 C7B C1B 6.3 . 6
C1 C2 C7B C1B -8.0 . 6
C7 C2 C7B C1B -177.9 . 6
C8B C2 C7B C1B -174.0 . 6
C10 C2 C7B C1B -171.3 6 6
C5 C2 C7B C6B -155.3(6) 6 6
C5B C2 C7B C6B -108(4) 6 6
C3B C2 C7B C6B -84.3 . 6
C2B C2 C7B C6B -2.6 . 6
C4B C2 C7B C6B -78.2(11) 6 6
C4 C2 C7B C6B 2.5 6 6
C3 C2 C7B C6B 4.8 . 6
C1 C2 C7B C6B -9.5 . 6
C7 C2 C7B C6B -179.4 . 6
C1B C2 C7B C6B -1.5 6 6
C8B C2 C7B C6B -175.5 . 6
C10 C2 C7B C6B -172.8 6 6
C10B C7 C8B C10 -86.7(17) 6 6
C5 C7 C8B C10 -144.3(11) 6 6
C5B C7 C8B C10 -141.7(11) 6 6
C2 C7 C8B C10 -147.6(11) . 6
C3B C7 C8B C10 -146.2(11) . 6
C10 C7 C8B C9B 147.0(11) 6 6
C10B C7 C8B C9B 60(3) 6 6
C5 C7 C8B C9B 2.76(6) 6 6
C5B C7 C8B C9B 5.35(8) 6 6
C2 C7 C8B C9B -0.57(6) . 6
C3B C7 C8B C9B 0.83(6) . 6
C10 C7 C8B C5 144.3(11) 6 6
C10B C7 C8B C5 58(3) 6 6
C5B C7 C8B C5 2.6 6 6
C2 C7 C8B C5 -3.3 . 6
C3B C7 C8B C5 -1.9 . 6
C10 C7 C8B C3B 146.2(11) 6 .
C10B C7 C8B C3B 60(3) 6 .
C5 C7 C8B C3B 1.9 6 .
C5B C7 C8B C3B 4.5 6 .
C2 C7 C8B C3B -1.4 . .
C10 C7 C8B C4B 146.0(11) 6 6
C10B C7 C8B C4B 59(3) 6 6
C5 C7 C8B C4B 1.7 6 6
C5B C7 C8B C4B 4.3 6 6
C2 C7 C8B C4B -1.6 . 6
C3B C7 C8B C4B -0.2 . 6
C10 C7 C8B C2 147.6(11) 6 .
C10B C7 C8B C2 61(3) 6 .
C5 C7 C8B C2 3.3 6 .
C5B C7 C8B C2 5.9 6 .
C3B C7 C8B C2 1.4 . .
C10 C7 C8B C5B 141.7(11) 6 6
C10B C7 C8B C5B 55(3) 6 6
C5 C7 C8B C5B -2.6 6 6
C2 C7 C8B C5B -5.9 . 6
C3B C7 C8B C5B -4.5 . 6
C10 C7 C8B C10B 86.7(17) 6 6
C5 C7 C8B C10B -58(3) 6 6
C5B C7 C8B C10B -55(3) 6 6
C2 C7 C8B C10B -61(3) . 6
C3B C7 C8B C10B -60(3) . 6
C4B C3B C8B C10 -168.6 6 6
C5 C3B C8B C10 5.48(5) 6 6
C2 C3B C8B C10 14.18(5) . 6
C1 C3B C8B C10 -173.44(5) . 6
C5B C3B C8B C10 4.0 6 6
C2B C3B C8B C10 7.87(5) . 6
C4B C3B C8B C10 -172.13(5) . 6
C3B C3B C8B C10 -174.34(5) 6 6
C4 C3B C8B C10 10.14(7) 6 6
C7 C3B C8B C10 10.65(5) . 6
C9B C3B C8B C10 -169.6 6 6
C4B C3B C8B C9B 1.0 6 6
C5 C3B C8B C9B 175.1 6 6
C2 C3B C8B C9B -176.2 . 6
C1 C3B C8B C9B -3.8 . 6
C5B C3B C8B C9B 173.6 6 6
C2B C3B C8B C9B 177.5 . 6
C4B C3B C8B C9B -2.5 . 6
C3B C3B C8B C9B -4.7 6 6
C4 C3B C8B C9B 179.7 6 6
C7 C3B C8B C9B -179.8 . 6
C4B C3B C8B C7 -179.2 6 .
C5 C3B C8B C7 -5.2 6 .
C2 C3B C8B C7 3.5 . .
C1 C3B C8B C7 175.9 . .
C5B C3B C8B C7 -6.6 6 .
C2B C3B C8B C7 -2.8 . .
C4B C3B C8B C7 177.2 . .
C3B C3B C8B C7 175.0 6 .
C4 C3B C8B C7 -0.5 6 .
C9B C3B C8B C7 179.8 6 .
C4B C3B C8B C5 -174.1 6 6
C2 C3B C8B C5 8.7 . 6
C1 C3B C8B C5 -178.9 . 6
C5B C3B C8B C5 -1.4 6 6
C2B C3B C8B C5 2.4 . 6
C4B C3B C8B C5 -177.6 . 6
C4 C3B C8B C5 4.7 6 6
C7 C3B C8B C5 5.2 . 6
C9B C3B C8B C5 -175.1 6 6
C5 C3B C8B C4B 174.1 6 6
C2 C3B C8B C4B -177.2 . 6
C1 C3B C8B C4B -4.9 . 6
C5B C3B C8B C4B 172.6 6 6
C2B C3B C8B C4B 176.4 . 6
C4B C3B C8B C4B -3.6 . 6
C3B C3B C8B C4B -5.8 6 6
C4 C3B C8B C4B 178.7 6 6
C7 C3B C8B C4B 179.2 . 6
C9B C3B C8B C4B -1.0 6 6
C4B C3B C8B C2 177.2 6 .
C5 C3B C8B C2 -8.7 6 .
C1 C3B C8B C2 172.4 . .
C5B C3B C8B C2 -10.1 6 .
C2B C3B C8B C2 -6.3 . .
C4B C3B C8B C2 173.7 . .
C3B C3B C8B C2 171.5 6 .
C4 C3B C8B C2 -4.0 6 .
C7 C3B C8B C2 -3.5 . .
C9B C3B C8B C2 176.2 6 .
C4B C3B C8B C5B -172.6 6 6
C5 C3B C8B C5B 1.4 6 6
C2 C3B C8B C5B 10.1 . 6
C1 C3B C8B C5B -177.5 . 6
C2B C3B C8B C5B 3.8 . 6
C4B C3B C8B C5B -176.2 . 6
C3B C3B C8B C5B -178.4 6 6
C4 C3B C8B C5B 6.1 6 6
C7 C3B C8B C5B 6.6 . 6
C9B C3B C8B C5B -173.6 6 6
C4B C3B C8B C10B -172.4 6 6
C5 C3B C8B C10B 1.6 6 6
C2 C3B C8B C10B 10.3 . 6
C1 C3B C8B C10B -177.3 . 6
C5B C3B C8B C10B 0.2 6 6
C2B C3B C8B C10B 4.0 . 6
C4B C3B C8B C10B -176.0 . 6
C3B C3B C8B C10B -178.2 6 6
C4 C3B C8B C10B 6.3 6 6
C7 C3B C8B C10B 6.8 . 6
C9B C3B C8B C10B -173.5 6 6
C5 C2 C8B C10 -97(4) 6 6
C5B C2 C8B C10 -11.6(3) 6 6
C3B C2 C8B C10 -165.53(11) . 6
C2B C2 C8B C10 -10.83(11) . 6
C4B C2 C8B C10 -166.85(9) 6 6
C4 C2 C8B C10 1.80(14) 6 6
C3 C2 C8B C10 7.28(11) . 6
C1 C2 C8B C10 -170.05(11) . 6
C7 C2 C8B C10 10.46(11) . 6
C1B C2 C8B C10 -30.2(16) 6 6
C5 C2 C8B C9B 72(4) 6 6
C5B C2 C8B C9B 157.8(4) 6 6
C3B C2 C8B C9B 3.8 . 6
C2B C2 C8B C9B 158.5 . 6
C4B C2 C8B C9B 2.5 6 6
C4 C2 C8B C9B 171.16(16) 6 6
C3 C2 C8B C9B 176.6 . 6
C1 C2 C8B C9B -0.7 . 6
C7 C2 C8B C9B 179.8 . 6
C1B C2 C8B C9B 139.2(17) 6 6
C10 C2 C8B C9B 169.36(10) 6 6
C5 C2 C8B C7 -108(4) 6 .
C5B C2 C8B C7 -22.0(4) 6 .
C3B C2 C8B C7 -176.0 . .
C2B C2 C8B C7 -21.3 . .
C4B C2 C8B C7 -177.3 6 .
C4 C2 C8B C7 -8.66(15) 6 .
C3 C2 C8B C7 -3.2 . .
C1 C2 C8B C7 179.5 . .
C1B C2 C8B C7 -40.7(17) 6 .
C10 C2 C8B C7 -10.46(11) 6 .
C5B C2 C8B C5 86(4) 6 6
C3B C2 C8B C5 -68(4) . 6
C2B C2 C8B C5 86(4) . 6
C4B C2 C8B C5 -70(4) 6 6
C4 C2 C8B C5 99(4) 6 6
C3 C2 C8B C5 104(4) . 6
C1 C2 C8B C5 -73(4) . 6
C7 C2 C8B C5 108(4) . 6
C1B C2 C8B C5 67(4) 6 6
C10 C2 C8B C5 97(4) 6 6
C5 C2 C8B C3B 68(4) 6 .
C5B C2 C8B C3B 154.0(4) 6 .
C2B C2 C8B C3B 154.7 . .
C4B C2 C8B C3B -1.3 6 .
C4 C2 C8B C3B 167.33(15) 6 .
C3 C2 C8B C3B 172.8 . .
C1 C2 C8B C3B -4.5 . .
C7 C2 C8B C3B 176.0 . .
C1B C2 C8B C3B 135.3(17) 6 .
C10 C2 C8B C3B 165.53(11) 6 .
C5 C2 C8B C4B 70(4) 6 6
C5B C2 C8B C4B 155.3(4) 6 6
C3B C2 C8B C4B 1.3 . 6
C2B C2 C8B C4B 156.0 . 6
C4 C2 C8B C4B 168.65(14) 6 6
C3 C2 C8B C4B 174.1 . 6
C1 C2 C8B C4B -3.2 . 6
C7 C2 C8B C4B 177.3 . 6
C1B C2 C8B C4B 136.7(17) 6 6
C10 C2 C8B C4B 166.85(9) 6 6
C5 C2 C8B C5B -86(4) 6 6
C3B C2 C8B C5B -154.0(4) . 6
C2B C2 C8B C5B 0.7(4) . 6
C4B C2 C8B C5B -155.3(4) 6 6
C4 C2 C8B C5B 13.4(3) 6 6
C3 C2 C8B C5B 18.8(4) . 6
C1 C2 C8B C5B -158.5(4) . 6
C7 C2 C8B C5B 22.0(4) . 6
C1B C2 C8B C5B -18.6(13) 6 6
C10 C2 C8B C5B 11.6(3) 6 6
C5 C2 C8B C10B -100(4) 6 6
C5B C2 C8B C10B -14.0(4) 6 6
C3B C2 C8B C10B -168.0 . 6
C2B C2 C8B C10B -13.3 . 6
C4B C2 C8B C10B -169.3 6 6
C4 C2 C8B C10B -0.67(12) 6 6
C3 C2 C8B C10B 4.8 . 6
C1 C2 C8B C10B -172.5 . 6
C7 C2 C8B C10B 8.0 . 6
C1B C2 C8B C10B -32.7(16) 6 6
C10 C2 C8B C10B -2.47(7) 6 6
C9B C6 C9B C8B 1.6 6 6
C1 C6 C9B C8B 3.2 . 6
C4B C6 C9B C8B 4.4 6 6
C4B C6 C9B C8B 4.7 . 6
C9B C6 C9B C4B -3.1 6 .
C1 C6 C9B C4B -1.5 . .
C4B C6 C9B C4B -0.3 6 .
C9B C6 C9B C1 -1.6 6 .
C4B C6 C9B C1 1.2 6 .
C4B C6 C9B C1 1.5 . .
C9B C6 C9B C3B -2.2 6 6
C1 C6 C9B C3B -0.6 . 6
C4B C6 C9B C3B 0.5 6 6
C4B C6 C9B C3B 0.8 . 6
C3B C4B C9B C6 175.86(6) 6 6
C1 C4B C9B C6 4.1 . 6
C5 C4B C9B C6 179.5 . 6
C2 C4B C9B C6 173.89(5) 6 6
C4B C4B C9B C6 0.6 6 6
C5B C4B C9B C6 -177.9 . 6
C3B C4B C9B C6 2.1 . 6
C8B C4B C9B C6 177.2 6 6
C6 C4B C9B C6 0.2 . 6
C2B C4B C9B C6 179.5 6 6
C3B C4B C9B C8B -1.4 6 6
C1 C4B C9B C8B -173.1 . 6
C5 C4B C9B C8B 2.2 . 6
C2 C4B C9B C8B -3.3 6 6
C4B C4B C9B C8B -176.6 6 6
C5B C4B C9B C8B 4.9 . 6
C3B C4B C9B C8B -175.1 . 6
C6 C4B C9B C8B -177.2 6 6
C6 C4B C9B C8B -177.1 . 6
C2B C4B C9B C8B 2.3 6 6
C3B C4B C9B C6 175.70(6) 6 .
C1 C4B C9B C6 4.0 . .
C5 C4B C9B C6 179.3 . .
C2 C4B C9B C6 173.73(6) 6 .
C4B C4B C9B C6 0.5 6 .
C5B C4B C9B C6 -178.0 . .
C3B C4B C9B C6 2.0 . .
C8B C4B C9B C6 177.1 6 .
C6 C4B C9B C6 -0.2 6 .
C2B C4B C9B C6 179.3 6 .
C3B C4B C9B C1 171.73(6) 6 .
C5 C4B C9B C1 175.3 . .
C2 C4B C9B C1 169.76(6) 6 .
C4B C4B C9B C1 -3.5 6 .
C5B C4B C9B C1 178.0 . .
C3B C4B C9B C1 -2.0 . .
C8B C4B C9B C1 173.1 6 .
C6 C4B C9B C1 -4.1 6 .
C6 C4B C9B C1 -4.0 . .
C2B C4B C9B C1 175.4 6 .
C1 C4B C9B C3B -171.73(6) . 6
C5 C4B C9B C3B 3.61(6) . 6
C2 C4B C9B C3B -2.0 6 6
C4B C4B C9B C3B -175.22(6) 6 6
C5B C4B C9B C3B 6.27(6) . 6
C3B C4B C9B C3B -173.74(6) . 6
C8B C4B C9B C3B 1.4 6 6
C6 C4B C9B C3B -175.86(6) 6 6
C6 C4B C9B C3B -175.70(6) . 6
C2B C4B C9B C3B 3.6 6 6
C4B C1 C9B C6 -4.9 6 6
C4B C1 C9B C6 -175.4 . 6
C3B C1 C9B C6 -2.3 . 6
C3B C1 C9B C6 -178.6 6 6
C5 C1 C9B C6 -178.2 . 6
C5 C1 C9B C6 -3.95(5) 6 6
C2 C1 C9B C6 9.2 . 6
C2 C1 C9B C6 178.9 6 6
C6 C1 C9B C6 0.1 . 6
C9B C1 C9B C6 0.4 6 6
C4B C1 C9B C8B 176.9 6 6
C4B C1 C9B C8B 6.4 . 6
C3B C1 C9B C8B 3.1 6 6
C5 C1 C9B C8B 3.6 . 6
C5 C1 C9B C8B 177.8 6 6
C2 C1 C9B C8B -169.0 . 6
C2 C1 C9B C8B 0.6 6 6
C6 C1 C9B C8B -178.2 6 6
C6 C1 C9B C8B -178.1 . 6
C9B C1 C9B C8B -177.9 6 6
C4B C1 C9B C6 -5.0 6 .
C4B C1 C9B C6 -175.5 . .
C3B C1 C9B C6 -2.4 . .
C3B C1 C9B C6 -178.7 6 .
C5 C1 C9B C6 -178.3 . .
C5 C1 C9B C6 -4.04(5) 6 .
C2 C1 C9B C6 9.1 . .
C2 C1 C9B C6 178.8 6 .
C6 C1 C9B C6 -0.1 6 .
C9B C1 C9B C6 0.3 6 .
C4B C1 C9B C4B 170.5 6 .
C3B C1 C9B C4B 173.1 . .
C3B C1 C9B C4B -3.2 6 .
C5 C1 C9B C4B -2.8 . .
C5 C1 C9B C4B 171.44(5) 6 .
C2 C1 C9B C4B -175.4 . .
C2 C1 C9B C4B -5.7 6 .
C6 C1 C9B C4B 175.4 6 .
C6 C1 C9B C4B 175.5 . .
C9B C1 C9B C4B 175.8 6 .
C4B C1 C9B C3B 173.7 6 6
C4B C1 C9B C3B 3.2 . 6
C3B C1 C9B C3B 176.3 . 6
C5 C1 C9B C3B 0.5 . 6
C5 C1 C9B C3B 174.68(5) 6 6
C2 C1 C9B C3B -172.2 . 6
C2 C1 C9B C3B -2.5 6 6
C6 C1 C9B C3B 178.6 6 6
C6 C1 C9B C3B 178.7 . 6
C9B C1 C9B C3B 179.0 6 6
C8B C10 C10B C7 48(3) 6 6
C5 C10 C10B C7 56(3) . 6
C5B C10 C10B C7 58(3) . 6
C2 C10 C10B C7 54(3) 6 6
C3B C10 C10B C7 57(3) 6 6
C7 C10 C10B C5B -58(3) 6 .
C8B C10 C10B C5B -10.0(2) 6 .
C5 C10 C10B C5B -1.4 . .
C2 C10 C10B C5B -4.0 6 .
C3B C10 C10B C5B -1.1 6 .
C7 C10 C10B C7B -51(3) 6 6
C8B C10 C10B C7B -3.6(2) 6 6
C5 C10 C10B C7B 5.01(14) . 6
C5B C10 C10B C7B 6.42(14) . 6
C2 C10 C10B C7B 2.38(11) 6 6
C3B C10 C10B C7B 5.30(13) 6 6
C7 C10 C10B C5 -56(3) 6 .
C8B C10 C10B C5 -8.6(2) 6 .
C5B C10 C10B C5 1.4 . .
C2 C10 C10B C5 -2.6 6 .
C3B C10 C10B C5 0.3 6 .
C7 C10 C10B C2 -54(3) 6 6
C8B C10 C10B C2 -6.0(2) 6 6
C5 C10 C10B C2 2.6 . 6
C5B C10 C10B C2 4.0 . 6
C3B C10 C10B C2 2.9 6 6
C7 C10 C10B C8B -48(3) 6 6
C5 C10 C10B C8B 8.6(2) . 6
C5B C10 C10B C8B 10.0(2) . 6
C2 C10 C10B C8B 6.0(2) 6 6
C3B C10 C10B C8B 8.9(2) 6 6
C2 C5B C10B C7 6.3 6 6
C5 C5B C10B C7 -10.4 . 6
C2B C5B C10B C7 161.5 6 6
C3B C5B C10B C7 -11.8 6 6
C4 C5B C10B C7 159.1 . 6
C3 C5B C10B C7 157.8 6 6
C4B C5B C10B C7 -14.6 . 6
C1B C5B C10B C7 165.4 . 6
C7B C5B C10B C7 161.2 6 6
C10 C5B C10B C7 -14.4 . 6
C2 C5B C10B C10 20.7 6 .
C5 C5B C10B C10 4.0 . .
C2B C5B C10B C10 175.9 6 .
C3B C5B C10B C10 2.6 6 .
C4 C5B C10B C10 173.5 . .
C3 C5B C10B C10 172.2 6 .
C4B C5B C10B C10 -0.2 . .
C1B C5B C10B C10 179.8 . .
C7 C5B C10B C10 14.4 6 .
C7B C5B C10B C10 175.5 6 .
C2 C5B C10B C7B -154.8 6 6
C5 C5B C10B C7B -171.5 . 6
C2B C5B C10B C7B 0.4 6 6
C3B C5B C10B C7B -172.9 6 6
C4 C5B C10B C7B -2.0 . 6
C3 C5B C10B C7B -3.4 6 6
C4B C5B C10B C7B -175.7 . 6
C1B C5B C10B C7B 4.3 . 6
C7 C5B C10B C7B -161.2 6 6
C10 C5B C10B C7B -175.5 . 6
C2 C5B C10B C5 16.7 6 .
C2B C5B C10B C5 171.9 6 .
C3B C5B C10B C5 -1.4 6 .
C4 C5B C10B C5 169.5 . .
C3 C5B C10B C5 168.2 6 .
C4B C5B C10B C5 -4.2 . .
C1B C5B C10B C5 175.8 . .
C7 C5B C10B C5 10.4 6 .
C7B C5B C10B C5 171.5 6 .
C10 C5B C10B C5 -4.0 . .
C5 C5B C10B C2 -16.7 . 6
C2B C5B C10B C2 155.2 6 6
C3B C5B C10B C2 -18.1 6 6
C4 C5B C10B C2 152.8 . 6
C3 C5B C10B C2 151.5 6 6
C4B C5B C10B C2 -20.9 . 6
C1B C5B C10B C2 159.1 . 6
C7 C5B C10B C2 -6.3 6 6
C7B C5B C10B C2 154.8 6 6
C10 C5B C10B C2 -20.7 . 6
C2 C5B C10B C8B 17.9 6 6
C5 C5B C10B C8B 1.2 . 6
C2B C5B C10B C8B 173.1 6 6
C3B C5B C10B C8B -0.2 6 6
C4 C5B C10B C8B 170.7 . 6
C3 C5B C10B C8B 169.3 6 6
C4B C5B C10B C8B -3.1 . 6
C1B C5B C10B C8B 176.9 . 6
C7 C5B C10B C8B 11.5 6 6
C7B C5B C10B C8B 172.7 6 6
C10 C5B C10B C8B -2.8 . 6
C2 C5 C10B C7 145.5(2) 6 6
C3B C5 C10B C7 -21.3(2) 6 6
C5B C5 C10B C7 167.57(7) . 6
C4B C5 C10B C7 -24.77(7) . 6
C2B C5 C10B C7 163.30(6) 6 6
C1 C5 C10B C7 -27.04(7) . 6
C4 C5 C10B C7 161.01(7) . 6
C8B C5 C10B C7 -13.89(8) 6 6
C10 C5 C10B C7 -16.98(7) . 6
C3 C5 C10B C7 160.21(6) 6 6
C2 C5 C10B C10 162.5(3) 6 .
C3B C5 C10B C10 -4.31(16) 6 .
C5B C5 C10B C10 -175.4 . .
C4B C5 C10B C10 -7.8 . .
C2B C5 C10B C10 -179.7 6 .
C7 C5 C10B C10 16.98(7) 6 .
C1 C5 C10B C10 -10.1 . .
C4 C5 C10B C10 178.0 . .
C8B C5 C10B C10 3.1 6 .
C3 C5 C10B C10 177.2 6 .
C2 C5 C10B C5B -22.0(3) 6 .
C3B C5 C10B C5B 171.14(16) 6 .
C4B C5 C10B C5B 167.7 . .
C2B C5 C10B C5B -4.3 6 .
C7 C5 C10B C5B -167.57(7) 6 .
C1 C5 C10B C5B 165.4 . .
C4 C5 C10B C5B -6.6 . .
C8B C5 C10B C5B 178.5 6 .
C10 C5 C10B C5B 175.4 . .
C3 C5 C10B C5B -7.4 6 .
C2 C5 C10B C7B -14.3(2) 6 6
C5B C5 C10B C7B 7.7 . 6
C4B C5 C10B C7B 175.4 . 6
C2B C5 C10B C7B 3.5 6 6
C7 C5 C10B C7B -159.8 6 6
C1 C5 C10B C7B 173.1 . 6
C4 C5 C10B C7B 1.2 . 6
C8B C5 C10B C7B -173.72(5) 6 6
C10 C5 C10B C7B -176.8 . 6
C3 C5 C10B C7B 0.4 6 6
C3B C5 C10B C2 -166.8(4) 6 6
C5B C5 C10B C2 22.0(3) . 6
C4B C5 C10B C2 -170.3(3) . 6
C2B C5 C10B C2 17.8(2) 6 6
C7 C5 C10B C2 -145.5(2) 6 6
C1 C5 C10B C2 -172.6(2) . 6
C4 C5 C10B C2 15.5(3) . 6
C8B C5 C10B C2 -159.4(3) 6 6
C10 C5 C10B C2 -162.5(3) . 6
C3 C5 C10B C2 14.7(2) 6 6
C2 C5 C10B C8B 159.4(3) 6 6
C3B C5 C10B C8B -7.40(15) 6 6
C5B C5 C10B C8B -178.5 . 6
C4B C5 C10B C8B -10.9 . 6
C2B C5 C10B C8B 177.2 6 6
C7 C5 C10B C8B 13.89(8) 6 6
C1 C5 C10B C8B -13.2 . 6
C4 C5 C10B C8B 174.9 . 6
C10 C5 C10B C8B -3.1 . 6
C3 C5 C10B C8B 174.1 6 6
C17 P1 C11 C12 -130.0(4) . .
C11 P1 C11 C12 119.9(3) 6 .
Ru1 P1 C11 C12 1.5(4) . .
C17 P1 C11 C16 45.6(4) . .
C11 P1 C11 C16 -64.5(5) 6 .
Ru1 P1 C11 C16 177.1(3) . .
C16 C11 C12 C13 -2.9(6) . .
P1 C11 C12 C13 172.9(3) . .
C16 C11 C12 S1 176.7(3) . .
P1 C11 C12 S1 -7.6(5) . .
Ru1 S1 C12 C11 9.9(4) . .
Ru2 S1 C12 C11 -62.5(4) . .
Ru1 S1 C12 C13 -170.6(3) . .
Ru2 S1 C12 C13 117.0(3) . .
C11 C12 C13 C14 3.0(7) . .
S1 C12 C13 C14 -176.5(4) . .
C12 C13 C14 C15 -0.7(8) . .
C13 C14 C15 C16 -1.7(8) . .
C14 C15 C16 C11 1.8(7) . .
C12 C11 C16 C15 0.4(7) . .
P1 C11 C16 C15 -175.0(4) . .
C11 P1 C17 C18 35.0(6) . .
C11 P1 C17 C18 148.4(6) 6 .
Ru1 P1 C17 C18 -88.3(6) . .
C11 P1 C17 C18 -148.4(6) . 6
C11 P1 C17 C18 -35.0(6) 6 6
Ru1 P1 C17 C18 88.3(6) . 6
C18 C17 C18 C19 1.5(13) 6 .
P1 C17 C18 C19 178.2(6) . .
C17 C18 C19 C20 -0.9(15) . .
C18 C19 C20 C19 0(2) . 6
C23 Ru2 C21 C22 80.1(3) 6 .
C23 Ru2 C21 C22 36.7(3) . .
C22 Ru2 C21 C22 116.8(6) 6 .
S1 Ru2 C21 C22 169.5(2) 6 .
S1 Ru2 C21 C22 -52.7(4) . .
Ru1 Ru2 C21 C22 -121.6(3) . .
C23 Ru2 C21 C22 -36.7(3) 6 6
C23 Ru2 C21 C22 -80.1(3) . 6
C22 Ru2 C21 C22 -116.8(6) . 6
S1 Ru2 C21 C22 52.7(4) 6 6
S1 Ru2 C21 C22 -169.5(2) . 6
Ru1 Ru2 C21 C22 121.6(3) . 6
C23 Ru2 C21 C24 -158.28(14) 6 .
C23 Ru2 C21 C24 158.28(14) . .
C22 Ru2 C21 C24 121.6(3) . .
C22 Ru2 C21 C24 -121.6(3) 6 .
S1 Ru2 C21 C24 -68.91(10) 6 .
S1 Ru2 C21 C24 68.91(10) . .
Ru1 Ru2 C21 C24 0.000(2) . .
C22 C21 C22 C23 3.5(7) 6 .
C24 C21 C22 C23 -178.4(6) . .
Ru2 C21 C22 C23 -59.2(3) . .
C22 C21 C22 C25 -171.2(3) 6 .
C24 C21 C22 C25 6.8(10) . .
Ru2 C21 C22 C25 126.0(5) . .
C22 C21 C22 Ru2 62.8(4) 6 .
C24 C21 C22 Ru2 -119.2(7) . .
C23 Ru2 C22 C23 38.5(3) 6 .
C21 Ru2 C22 C23 118.6(4) . .
C22 Ru2 C22 C23 80.7(3) 6 .
S1 Ru2 C22 C23 95.9(4) 6 .
S1 Ru2 C22 C23 -105.5(3) . .
Ru1 Ru2 C22 C23 -107.0(3) . .
C23 Ru2 C22 C21 -80.1(3) 6 .
C23 Ru2 C22 C21 -118.6(4) . .
C22 Ru2 C22 C21 -37.9(3) 6 .
S1 Ru2 C22 C21 -22.7(5) 6 .
S1 Ru2 C22 C21 135.9(3) . .
Ru1 Ru2 C22 C21 134.4(3) . .
C23 Ru2 C22 C25 160.0(7) 6 .
C23 Ru2 C22 C25 121.5(7) . .
C21 Ru2 C22 C25 -119.9(7) . .
C22 Ru2 C22 C25 -157.8(5) 6 .
S1 Ru2 C22 C25 -142.6(5) 6 .
S1 Ru2 C22 C25 16.0(6) . .
Ru1 Ru2 C22 C25 14.5(8) . .
C21 C22 C23 C23 -2.2(4) . 6
C25 C22 C23 C23 172.4(4) . 6
Ru2 C22 C23 C23 -62.45(13) . 6
C21 C22 C23 C26 -178.3(5) . .
C25 C22 C23 C26 -3.7(8) . .
Ru2 C22 C23 C26 121.4(5) . .
C21 C22 C23 Ru2 60.3(4) . .
C25 C22 C23 Ru2 -125.1(5) . .
C23 Ru2 C23 C22 -117.0(3) 6 .
C21 Ru2 C23 C22 -37.0(3) . .
C22 Ru2 C23 C22 -79.6(4) 6 .
S1 Ru2 C23 C22 -141.9(3) 6 .
S1 Ru2 C23 C22 79.6(3) . .
Ru1 Ru2 C23 C22 128.2(3) . .
C21 Ru2 C23 C23 79.91(11) . 6
C22 Ru2 C23 C23 117.0(3) . 6
C22 Ru2 C23 C23 37.37(19) 6 6
S1 Ru2 C23 C23 -24.90(11) 6 6
S1 Ru2 C23 C23 -163.41(8) . 6
Ru1 Ru2 C23 C23 -114.87(18) . 6
C23 Ru2 C23 C26 120.0(5) 6 .
C21 Ru2 C23 C26 -160.1(5) . .
C22 Ru2 C23 C26 -123.1(6) . .
C22 Ru2 C23 C26 157.3(6) 6 .
S1 Ru2 C23 C26 95.1(5) 6 .
S1 Ru2 C23 C26 -43.4(5) . .
Ru1 Ru2 C23 C26 5.1(6) . .
O1 S2 C27 F1 60.5(2) 6_565 .
O1 S2 C27 F1 -60.5(2) . .
O2 S2 C27 F1 180.000(1) . .
O1 S2 C27 F2 -59.6(5) 6_565 6_565
O1 S2 C27 F2 179.4(4) . 6_565
O2 S2 C27 F2 59.9(4) . 6_565
O1 S2 C27 F2 -179.4(4) 6_565 .
O1 S2 C27 F2 59.6(5) . .
O2 S2 C27 F2 -59.9(4) . .
C29 Cl1 C29 Cl1 0.000(6) 5_665 5_665
O3 S3 C28 F4 108.944(1) . 6
O4 S3 C28 F4 -136.288(2) . 6
O4 S3 C28 F4 -5.825(1) 6 6
O3 S3 C28 F4 -108.944(1) . .
O4 S3 C28 F4 5.825(2) . .
O4 S3 C28 F4 136.288(2) 6 .
O3 S3 C28 F3 0.0 . .
O4 S3 C28 F3 114.769(1) . .
O4 S3 C28 F3 -114.769(1) 6 .
